data_4307813
loop_
_publ_author_name
'Xiaojun Gu'
'Dongfeng Xue'

_publ_section_title
;
Surface Modification of High-Nuclearity Lanthanide Clusters: Two
Tetramers Constructed by Cage-Shaped {Dy26} Clusters and Isonicotinate
Linkers
;
_journal_name_full 'Inorganic Chemistry'
_journal_page_first 3212
_journal_page_last 3216
_journal_paper_doi 10.1021/ic0623056
_journal_volume 46
_journal_year 2007
_chemical_formula_sum 'C246 H267 Dy30 I N50 O180'
_chemical_formula_weight 11806.00
_chemical_name_systematic
; 
 ? 
;
_space_group_IT_number 14
_symmetry_cell_setting monoclinic
_symmetry_space_group_name_Hall '-P 2ybc'
_symmetry_space_group_name_H-M 'P 1 21/c 1'
_atom_sites_solution_hydrogens geom
_atom_sites_solution_primary direct
_atom_sites_solution_secondary difmap
_audit_creation_method SHELXL-97
_cell_angle_alpha 90.00
_cell_angle_beta 95.462(5)
_cell_angle_gamma 90.00
_cell_formula_units_Z 4
_cell_length_a 23.000(6)
_cell_length_b 24.256(6)
_cell_length_c 63.560(16)
_cell_measurement_temperature 273(2)
_cell_volume 35298(15)
_computing_structure_refinement 'SHELXL-97 (Sheldrick, 1997)'
_computing_structure_solution 'SHELXS-97 (Sheldrick, 1990)'
_diffrn_ambient_temperature 273(2)
_diffrn_measured_fraction_theta_full 0.997
_diffrn_measured_fraction_theta_max 0.997
_diffrn_radiation_monochromator graphite
_diffrn_radiation_source 'fine-focus sealed tube'
_diffrn_radiation_type MoK\a
_diffrn_radiation_wavelength 0.71073
_diffrn_reflns_av_R_equivalents 0.1464
_diffrn_reflns_av_sigmaI/netI 0.0889
_diffrn_reflns_limit_h_max 21
_diffrn_reflns_limit_h_min -21
_diffrn_reflns_limit_k_max 23
_diffrn_reflns_limit_k_min -23
_diffrn_reflns_limit_l_max 60
_diffrn_reflns_limit_l_min -60
_diffrn_reflns_number 204054
_diffrn_reflns_theta_full 19.82
_diffrn_reflns_theta_max 19.82
_diffrn_reflns_theta_min 1.71
_exptl_absorpt_coefficient_mu 6.454
_exptl_crystal_density_diffrn 2.222
_exptl_crystal_density_method 'not measured'
_exptl_crystal_F_000 22264
_refine_diff_density_max 1.962
_refine_diff_density_min -3.391
_refine_diff_density_rms 0.209
_refine_ls_extinction_method none
_refine_ls_goodness_of_fit_ref 1.012
_refine_ls_hydrogen_treatment mixed
_refine_ls_matrix_type fullcycle
_refine_ls_number_parameters 4564
_refine_ls_number_reflns 32021
_refine_ls_number_restraints 0
_refine_ls_restrained_S_all 1.012
_refine_ls_R_factor_all 0.0899
_refine_ls_R_factor_gt 0.0504
_refine_ls_shift/su_max 0.001
_refine_ls_shift/su_mean 0.000
_refine_ls_structure_factor_coef Fsqd
_refine_ls_weighting_details 'calc w=1/[\s^2^(Fo^2^)+(0.0563P)^2^+480.9927P] where P=(Fo^2^+2Fc^2^)/3'
_refine_ls_weighting_scheme calc
_refine_ls_wR_factor_gt 0.1117
_refine_ls_wR_factor_ref 0.1320
_reflns_number_gt 21777
_reflns_number_total 32021
_reflns_threshold_expression >2sigma(I)
_cod_data_source_file ic0623056si20070205_050145_1.cif
_cod_data_source_block ds1
_cod_depositor_comments
;
The following automatic conversions were performed:
'_symmetry_cell_setting' value 'Monoclinic' changed to 'monoclinic'
according to '/home/saulius/struct/CIF-dictionaries/cif_core.dic'
dictionary named 'cif_core.dic' version 2.4.1 from 2010-06-29.

Automatic conversion script
Id: cif_fix_enum 1527 2010-12-29 10:47:43Z saulius 
;
_cod_original_cell_volume 35299(16)
_cod_database_code 4307813

loop_
_symmetry_equiv_pos_as_xyz
'x, y, z'
'-x, y+1/2, -z+1/2'
'-x, -y, -z'
'x, -y-1/2, z-1/2'

loop_
_atom_site_label
_atom_site_type_symbol
_atom_site_fract_x
_atom_site_fract_y
_atom_site_fract_z
_atom_site_U_iso_or_equiv
_atom_site_adp_type
_atom_site_occupancy
_atom_site_symmetry_multiplicity
_atom_site_calc_flag
_atom_site_refinement_flags
_atom_site_disorder_assembly
_atom_site_disorder_group
Dy1 Dy -0.87453(4) 0.42890(4) 0.303753(16) 0.0236(3) Uani 1 1 d . . .
Dy10 Dy -0.60737(4) 0.37073(4) 0.328717(17) 0.0237(3) Uani 1 1 d . . .
Dy3 Dy -0.91566(4) 0.58114(4) 0.310651(16) 0.0235(3) Uani 1 1 d . . .
Dy5 Dy -0.71657(4) 0.75185(4) 0.342096(17) 0.0258(3) Uani 1 1 d . . .
Dy17 Dy -0.71521(5) 0.43207(4) 0.423619(17) 0.0274(3) Uani 1 1 d . . .
Dy18 Dy -0.75812(5) 0.58284(4) 0.430429(17) 0.0280(3) Uani 1 1 d . . .
Dy2 Dy -0.96312(5) 0.50936(4) 0.259922(17) 0.0288(3) Uani 1 1 d . . .
Dy4 Dy -0.79986(4) 0.54021(4) 0.275832(16) 0.0242(3) Uani 1 1 d . . .
Dy15 Dy -0.57870(4) 0.66315(4) 0.332120(17) 0.0246(3) Uani 1 1 d . . .
Dy12 Dy -0.66163(5) 0.33579(4) 0.381233(17) 0.0266(3) Uani 1 1 d . . .
Dy8 Dy -0.82900(5) 0.84190(4) 0.371032(18) 0.0313(3) Uani 1 1 d . . .
Dy14 Dy -0.51836(4) 0.58174(4) 0.379038(17) 0.0250(3) Uani 1 1 d . . .
Dy7 Dy -0.86753(4) 0.70360(4) 0.346764(17) 0.0265(3) Uani 1 1 d . . .
Dy19 Dy -0.86777(5) 0.47871(4) 0.409925(17) 0.0285(3) Uani 1 1 d . . .
Dy25 Dy -0.70593(5) 0.68666(4) 0.286771(17) 0.0281(3) Uani 1 1 d . . .
Dy22 Dy -0.96141(4) 0.58372(5) 0.367993(17) 0.0293(3) Uani 1 1 d . . .
Dy11 Dy -0.63450(5) 0.22344(4) 0.341779(18) 0.0310(3) Uani 1 1 d . . .
Dy24 Dy -0.61401(5) 0.66098(4) 0.420420(17) 0.0277(3) Uani 1 1 d . . .
Dy6 Dy -0.76392(5) 0.71483(4) 0.396035(17) 0.0265(3) Uani 1 1 d . . .
Dy16 Dy -0.41992(5) 0.62188(4) 0.334807(19) 0.0324(3) Uani 1 1 d . . .
Dy9 Dy -0.76378(4) 0.32474(4) 0.331829(16) 0.0237(3) Uani 1 1 d . . .
Dy26 Dy -0.64175(5) 0.46230(4) 0.278741(17) 0.0281(3) Uani 1 1 d . . .
Dy29 Dy -0.84002(5) 0.97977(5) 0.569125(18) 0.0326(3) Uani 1 1 d . . .
Dy13 Dy -0.53424(4) 0.51287(4) 0.326358(17) 0.0246(3) Uani 1 1 d . . .
Dy21 Dy -0.90284(4) 0.37109(4) 0.358770(17) 0.0282(3) Uani 1 1 d . . .
Dy23 Dy -0.55215(5) 0.43675(4) 0.412591(17) 0.0283(3) Uani 1 1 d . . .
Dy27 Dy -0.76575(5) 0.91186(5) 0.525320(18) 0.0335(3) Uani 1 1 d . . .
Dy28 Dy -0.75514(5) 0.84396(5) 0.579324(18) 0.0350(3) Uani 1 1 d . . .
Dy20 Dy -0.79992(5) 0.47605(5) 0.468968(17) 0.0332(3) Uani 1 1 d . . .
Dy30 Dy -0.67639(5) 0.97960(5) 0.570135(19) 0.0390(3) Uani 1 1 d . . .
I1 I 0.27104(11) 0.53336(11) 0.35427(4) 0.1098(9) Uani 1 1 d . . .
O159 O -0.8344(5) 0.5199(5) 0.30802(19) 0.016(3) Uani 1 1 d . . .
O158 O -0.6885(5) 0.3783(5) 0.3487(2) 0.020(3) Uani 1 1 d . . .
O157 O -0.7128(5) 0.6710(5) 0.4268(2) 0.024(4) Uani 1 1 d . . .
O156 O -0.5679(5) 0.4335(5) 0.3052(2) 0.028(4) Uani 1 1 d . . .
O155 O -0.6399(6) 0.4875(5) 0.4111(2) 0.026(4) Uani 1 1 d . . .
O154 O -0.5880(5) 0.4547(5) 0.34733(19) 0.025(4) Uani 1 1 d . . .
O153 O -0.5129(5) 0.6052(5) 0.3166(2) 0.028(4) Uani 1 1 d . . .
O152 O -0.6736(5) 0.2976(5) 0.32009(19) 0.019(3) Uani 1 1 d . . .
O151 O -0.7102(6) 0.2694(5) 0.3580(2) 0.031(4) Uani 1 1 d . . .
O150 O -0.6501(6) 0.7232(5) 0.3165(2) 0.026(4) Uani 1 1 d . . .
O149 O -0.5815(5) 0.5752(5) 0.34856(19) 0.019(3) Uani 1 1 d . . .
O148 O -0.6339(5) 0.3772(5) 0.41437(19) 0.020(3) Uani 1 1 d . . .
O147 O -0.7717(5) 0.5034(5) 0.40714(19) 0.025(4) Uani 1 1 d . . .
O146 O -0.7376(6) 0.7863(5) 0.4197(2) 0.039(4) Uani 1 1 d . . .
O145 O -0.9449(6) 0.6393(5) 0.3377(2) 0.029(4) Uani 1 1 d . . .
O144 O -0.8138(5) 0.7840(5) 0.3408(2) 0.024(4) Uani 1 1 d . . .
O143 O -0.5322(6) 0.7222(6) 0.3095(2) 0.039(4) Uani 1 1 d . . .
O142 O -0.8325(5) 0.6329(5) 0.3238(2) 0.024(4) Uani 1 1 d . . .
O141 O -0.9491(5) 0.4938(5) 0.2988(2) 0.024(4) Uani 1 1 d . . .
O140 O -0.7814(6) 0.6197(5) 0.2956(2) 0.026(4) Uani 1 1 d . . .
O139 O -0.5431(6) 0.4854(5) 0.3789(2) 0.028(4) Uani 1 1 d . . .
O138 O -0.8090(6) 0.4268(5) 0.4349(2) 0.029(4) Uani 1 1 d . . .
O137 O -0.7441(5) 0.4618(5) 0.2876(2) 0.023(4) Uani 1 1 d . . .
O136 O -0.7010(6) 0.8904(6) 0.5559(2) 0.033(4) Uani 1 1 d . . .
O135 O -0.7716(5) 0.6887(5) 0.3598(2) 0.025(4) Uani 1 1 d . . .
O134 O -0.8506(5) 0.7515(5) 0.3793(2) 0.027(4) Uani 1 1 d . . .
O133 O -0.8673(6) 0.3483(5) 0.3259(2) 0.025(4) Uani 1 1 d . . .
O132 O -0.6655(6) 0.5761(5) 0.4180(2) 0.029(4) Uani 1 1 d . . .
O131 O -0.7624(6) 0.9892(5) 0.5475(2) 0.034(4) Uani 1 1 d . . .
O130 O -0.8378(6) 0.5320(6) 0.4403(2) 0.032(4) Uani 1 1 d . . .
O129 O -0.5546(7) 0.4709(6) 0.4455(2) 0.053(5) Uani 1 1 d . . .
O128 O -0.7466(7) 0.3387(6) 0.4278(2) 0.042(4) Uani 1 1 d . . .
O127 O -0.9578(6) 0.3734(6) 0.2922(2) 0.041(4) Uani 1 1 d . . .
O126 O -0.6510(5) 0.6780(5) 0.3556(2) 0.025(4) Uani 1 1 d . . .
O125 O -0.6898(6) 0.5606(6) 0.2815(2) 0.035(4) Uani 1 1 d . . .
O124 O -0.5956(5) 0.3044(5) 0.3566(2) 0.025(4) Uani 1 1 d . . .
O123 O -0.6186(6) 0.5290(5) 0.3043(2) 0.038(4) Uani 1 1 d . . .
O122 O -0.4643(5) 0.5481(5) 0.3523(2) 0.023(4) Uani 1 1 d . . .
O121 O -0.8708(6) 0.4697(5) 0.2700(2) 0.025(4) Uani 1 1 d . . .
O120 O -0.7370(6) 0.7903(5) 0.3749(2) 0.029(4) Uani 1 1 d . . .
O119 O -0.9305(6) 0.4624(5) 0.2296(2) 0.033(4) Uani 1 1 d . . .
O118 O -0.7212(6) 0.5031(6) 0.4482(2) 0.031(4) Uani 1 1 d . . .
O117 O -0.8966(5) 0.5764(5) 0.2751(2) 0.026(4) Uani 1 1 d . . .
O116 O -0.8202(6) 0.8915(5) 0.5549(2) 0.029(4) Uani 1 1 d . . .
O115 O -0.4936(5) 0.6525(5) 0.3552(2) 0.028(4) Uani 1 1 d . . .
O114 O -0.7372(5) 0.4000(5) 0.3881(2) 0.026(4) Uani 1 1 d . . .
O113 O -0.5942(6) 0.6217(6) 0.4539(2) 0.038(4) Uani 1 1 d . . .
O112 O -0.8781(6) 0.5674(6) 0.3950(2) 0.031(4) Uani 1 1 d . . .
O111 O -0.7585(5) 0.6895(5) 0.3174(2) 0.024(4) Uani 1 1 d . . .
O110 O -0.9082(6) 0.5377(5) 0.3437(2) 0.033(4) Uani 1 1 d . . .
O109 O -0.8705(6) 0.6331(6) 0.3714(2) 0.033(4) Uani 1 1 d . . .
O108 O -0.8739(6) 0.4502(5) 0.3406(2) 0.025(4) Uani 1 1 d . . .
O107 O -0.5089(6) 0.3644(5) 0.3432(2) 0.039(4) Uani 1 1 d . . .
O106 O -0.4782(6) 0.5045(6) 0.2969(2) 0.047(5) Uani 1 1 d . . .
O105 O -0.7989(6) 0.3595(6) 0.3625(2) 0.029(4) Uani 1 1 d . . .
O104 O -0.5883(6) 0.6502(5) 0.3841(2) 0.029(4) Uani 1 1 d . . .
O103 O -0.8879(6) 0.7307(6) 0.3099(2) 0.034(4) Uani 1 1 d . . .
O102 O -0.8477(6) 1.0693(6) 0.5510(3) 0.050(5) Uani 1 1 d . . .
O101 O -0.6783(5) 0.4209(6) 0.3087(2) 0.035(4) Uani 1 1 d . . .
O100 O -0.9134(6) 0.4767(6) 0.3699(2) 0.036(4) Uani 1 1 d . . .
O99 O -0.8408(6) 0.3641(6) 0.2796(2) 0.038(4) Uani 1 1 d . . .
O98 O -0.8348(6) 0.4044(6) 0.3885(2) 0.035(4) Uani 1 1 d . . .
O97 O -0.6775(6) 0.6753(6) 0.3896(2) 0.032(4) Uani 1 1 d . . .
O96 O -0.8837(6) 0.9231(6) 0.3830(3) 0.049(5) Uani 1 1 d . . .
O95 O -0.6702(7) 0.7819(7) 0.5697(3) 0.057(5) Uani 1 1 d . . .
O94 O -0.7823(6) 0.3006(6) 0.2956(2) 0.034(4) Uani 1 1 d . . .
O93 O -0.3366(7) 0.6469(7) 0.3174(3) 0.064(5) Uani 1 1 d . . .
O92 O -0.7565(6) 0.9394(6) 0.5870(2) 0.034(4) Uani 1 1 d . . .
O91 O -0.6322(6) 0.8036(6) 0.3525(2) 0.039(4) Uani 1 1 d . . .
O90 O -0.7312(7) 0.6136(6) 0.4648(2) 0.046(5) Uani 1 1 d . . .
O89 O -0.8843(7) 0.2789(6) 0.3707(3) 0.056(5) Uani 1 1 d . . .
O88 O -0.8135(6) 0.2393(6) 0.3321(3) 0.048(5) Uani 1 1 d . . .
O87 O -0.6245(7) 0.1911(6) 0.3768(2) 0.052(5) Uani 1 1 d . . .
O86 O -0.6297(7) 0.9699(6) 0.5394(3) 0.053(5) Uani 1 1 d . . .
O85 O -0.5982(6) 0.4124(5) 0.3788(2) 0.032(4) Uani 1 1 d . . .
O84 O -0.8358(6) 0.7180(6) 0.4203(2) 0.037(4) Uani 1 1 d . . .
O83 O -0.5813(7) 1.0187(7) 0.5796(3) 0.067(6) Uani 1 1 d . . .
O82 O -0.9438(6) 0.6667(5) 0.2928(2) 0.038(4) Uani 1 1 d . . .
O81 O -0.6473(6) 0.6187(5) 0.3058(2) 0.036(4) Uani 1 1 d . . .
O80 O -0.7755(7) 0.4967(6) 0.2449(2) 0.046(5) Uani 1 1 d . . .
O79 O -0.7499(7) 0.5490(6) 0.4880(2) 0.047(5) Uani 1 1 d . . .
O78 O -0.7320(7) 0.4075(6) 0.4776(2) 0.057(5) Uani 1 1 d . . .
O77 O -0.8367(7) 0.8471(6) 0.5986(3) 0.056(5) Uani 1 1 d . . .
O76 O -0.9116(6) 0.9656(7) 0.5405(2) 0.050(5) Uani 1 1 d . . .
O75 O -0.6819(6) 0.4743(7) 0.2449(2) 0.046(5) Uani 1 1 d . . .
O74 O -0.5543(6) 0.7476(6) 0.3509(2) 0.040(4) Uani 1 1 d . . .
O73 O -0.9515(6) 0.5182(7) 0.4221(3) 0.056(5) Uani 1 1 d . . .
O72 O -0.9382(7) 0.4101(7) 0.4130(3) 0.065(6) Uani 1 1 d . . .
O71 O -0.5151(7) 0.6748(7) 0.4266(2) 0.052(5) Uani 1 1 d . . .
O70 O -0.8005(6) 0.7297(6) 0.2783(2) 0.050(5) Uani 1 1 d . . .
O69 O -1.0503(7) 0.6362(6) 0.3615(2) 0.051(5) Uani 1 1 d . . .
O68 O -0.8627(7) 0.9329(6) 0.5146(2) 0.047(5) Uani 1 1 d . . .
O67 O -0.4380(6) 0.7104(6) 0.3194(3) 0.045(5) Uani 1 1 d . . .
O66 O -0.5544(7) 0.2360(6) 0.3216(3) 0.048(5) Uani 1 1 d . . .
O65 O -0.4677(6) 0.6532(6) 0.3992(3) 0.046(5) Uani 1 1 d . . .
O64 O -0.6661(6) 0.3960(6) 0.4542(2) 0.040(4) Uani 1 1 d . . .
O63 O -0.8898(6) 0.9218(6) 0.5913(3) 0.045(5) Uani 1 1 d . . .
O62 O -1.0184(6) 0.5871(6) 0.3061(3) 0.044(4) Uani 1 1 d . . .
O61 O -0.6093(7) 0.7435(6) 0.4430(2) 0.042(4) Uani 1 1 d . . .
O60 O -0.9605(7) 0.5780(6) 0.2351(2) 0.052(5) Uani 1 1 d . . .
O59 O -0.7322(7) 0.6687(6) 0.2518(2) 0.052(5) Uani 1 1 d . . .
O58 O -0.6072(7) 0.5176(5) 0.4678(2) 0.044(4) Uani 1 1 d . . .
O57 O -0.6676(6) 0.9076(7) 0.5158(3) 0.061(5) Uani 1 1 d . . .
O56 O -0.5559(7) 0.3173(6) 0.3055(2) 0.045(4) Uani 1 1 d . . .
O55 O -0.8031(6) 0.4490(7) 0.5063(2) 0.048(5) Uani 1 1 d . . .
O54 O -0.8035(7) 0.6066(6) 0.2493(2) 0.049(5) Uani 1 1 d . . .
O53 O -0.5696(7) 0.5180(7) 0.2629(3) 0.056(5) Uani 1 1 d . . .
O52 O -0.7351(7) 0.2864(6) 0.3997(2) 0.046(5) Uani 1 1 d . . .
O51 O -0.8791(7) 0.5329(7) 0.4812(2) 0.056(5) Uani 1 1 d . . .
O50 O -0.4575(6) 0.4679(6) 0.4191(3) 0.052(5) Uani 1 1 d . . .
O49 O -0.9204(7) 0.8419(6) 0.3907(3) 0.060(5) Uani 1 1 d . . .
O48 O -0.7085(7) 0.1528(7) 0.3389(3) 0.055(5) Uani 1 1 d . . .
O47 O -1.0289(6) 0.5168(6) 0.3513(2) 0.045(4) Uani 1 1 d . . .
O46 O -0.6824(7) 0.8560(6) 0.6077(3) 0.061(5) Uani 1 1 d . . .
O45 O -0.8385(6) 0.6426(6) 0.4395(2) 0.042(4) Uani 1 1 d . . .
O44 O -0.7059(7) 1.0464(6) 0.5921(3) 0.053(5) Uani 1 1 d . . .
O43 O -0.4426(6) 0.5421(6) 0.3996(2) 0.047(5) Uani 1 1 d . . .
O42 O -0.9996(7) 0.4244(6) 0.2654(2) 0.053(5) Uani 1 1 d . . .
O41 O -1.0105(7) 0.5578(8) 0.3966(3) 0.069(6) Uani 1 1 d . . .
O40 O -0.5796(7) 0.4017(7) 0.2606(3) 0.060(5) Uani 1 1 d . . .
O39 O -0.7522(7) 0.9113(6) 0.3778(2) 0.056(5) Uani 1 1 d . . .
O38 O -0.7928(7) 0.7770(6) 0.5544(2) 0.052(5) Uani 1 1 d . . .
O37 O -0.9487(6) 0.7599(6) 0.3466(3) 0.049(5) Uani 1 1 d . . .
O36 O -0.9890(7) 0.4116(7) 0.3386(3) 0.057(5) Uani 1 1 d . . .
O35 O -0.8045(7) 0.8480(6) 0.4080(2) 0.046(5) Uani 1 1 d . . .
O34 O -0.7591(7) 0.7596(7) 0.5999(2) 0.056(5) Uani 1 1 d . . .
O33 O -0.6161(7) 0.2621(6) 0.3992(2) 0.053(5) Uani 1 1 d . . .
O32 O -0.9665(7) 0.3668(7) 0.3837(2) 0.056(5) Uani 1 1 d . . .
O31 O -0.5164(7) 0.3570(6) 0.4325(3) 0.052(5) Uani 1 1 d . . .
O30 O -1.0537(7) 0.4995(7) 0.2348(3) 0.060(5) Uani 1 1 d . . .
O29 O -0.6575(7) 0.3636(7) 0.2720(3) 0.065(6) Uani 1 1 d . . .
O28 O -0.6769(8) 0.1810(7) 0.3086(3) 0.065(5) Uani 1 1 d . . .
O27 O -0.9161(7) 0.8464(6) 0.3475(2) 0.050(5) Uani 1 1 d . . .
O26 O -0.9857(7) 0.3208(7) 0.3409(3) 0.058(5) Uani 1 1 d . . .
O25 O -0.8011(7) 1.0461(6) 0.5947(3) 0.059(5) Uani 1 1 d . . .
O24 O -1.0406(6) 0.5556(7) 0.2738(2) 0.049(5) Uani 1 1 d . . .
O23 O -0.6319(7) 0.9279(8) 0.5974(3) 0.075(6) Uani 1 1 d . . .
O22 O -0.4624(6) 0.4421(6) 0.3362(3) 0.055(5) Uani 1 1 d . . .
O21 O -0.9830(7) 0.6691(7) 0.3845(3) 0.065(6) Uani 1 1 d . . .
O20 O -0.6766(7) 1.0740(7) 0.5518(3) 0.064(5) Uani 1 1 d . . .
O19 O -0.7543(8) 0.9924(7) 0.5035(3) 0.068(6) Uani 1 1 d . . .
O18 O -0.8758(8) 0.4158(9) 0.4672(3) 0.084(7) Uani 1 1 d . . .
O17 O -0.5752(7) 0.1428(6) 0.3408(3) 0.065(6) Uani 1 1 d . . .
O16 O -0.4014(7) 0.5541(7) 0.3091(3) 0.071(6) Uani 1 1 d . . .
O15 O -0.6182(8) 0.6840(8) 0.2702(3) 0.076(6) Uani 1 1 d . . .
O14 O -0.7786(7) 0.8176(6) 0.5240(2) 0.051(5) Uani 1 1 d . . .
O13 O -0.3726(7) 0.6942(7) 0.3577(3) 0.072(6) Uani 1 1 d . . .
O12 O -0.5058(8) 0.3511(7) 0.3989(3) 0.070(6) Uani 1 1 d . . .
O11 O -0.7976(5) 0.6223(5) 0.3970(2) 0.024(4) Uani 1 1 d . . .
O10 O -0.7743(5) 0.4120(5) 0.31484(19) 0.018(3) Uani 1 1 d . . .
O9 O -0.5762(5) 0.5577(6) 0.4087(2) 0.042(4) Uani 1 1 d . . .
O8 O -0.3484(6) 0.5773(8) 0.3559(3) 0.085(7) Uani 1 1 d . . .
C246 C -0.9682 0.7639 0.2880 0.030 Uani 1 1 d . . .
C245 C -0.7290 0.4863 0.2351 0.034 Uani 1 1 d . . .
C244 C -0.5372 0.2693 0.3089 0.038 Uani 1 1 d . . .
C243 C -0.4909 0.2482 0.2958 0.041 Uani 1 1 d . . .
C242 C -1.1607 0.5602 0.2815 0.043 Uani 1 1 d . . .
C241 C -0.5436 0.4452 0.4816 0.032 Uani 1 1 d . . .
C240 C -0.5003 0.4116 0.4785 0.042 Uani 1 1 d . . .
C239 C -0.3784 0.5260 0.4316 0.038 Uani 1 1 d . . .
C238 C -0.5682 0.4477 0.5010 0.053 Uani 1 1 d . . .
C237 C -1.0177 0.8304 0.3375 0.051 Uani 1 1 d . . .
C236 C -0.3779 0.7261 0.4115 0.068 Uani 1 1 d . . .
C235 C -0.7456 0.6924 0.1864 0.069 Uani 1 1 d . . .
C234 C -0.7781 0.2503 0.2557 0.068 Uani 1 1 d . . .
C233 C -0.7301 0.5940 0.4830 0.048 Uani 1 1 d . . .
C232 C -0.6068 0.7750 0.4267 0.052 Uani 1 1 d . . .
C231 C -1.0281 0.8835 0.3358 0.111 Uani 1 1 d . . .
C230 C -0.6878 0.4919 0.2000 0.074 Uani 1 1 d . . .
C229 C -0.7922 0.4922 0.2010 0.079 Uani 1 1 d . . .
C228 C -0.5962 0.3030 0.2562 0.086 Uani 1 1 d . . .
C227 C -1.0324 0.8439 0.6165 0.080 Uani 1 1 d . . .
C226 C -0.4011 0.3125 0.3529 0.150 Uani 1 1 d . . .
C225 C -0.6984 0.4984 0.1789 0.099 Uani 1 1 d . . .
C224 C -0.6309 0.8706 0.6495 0.101 Uani 1 1 d . . .
C223 C -1.0798 0.9018 0.3289 0.138 Uani 1 1 d . . .
C222 C -0.4837 0.2368 0.4029 0.112 Uani 1 1 d . . .
C221 C -1.1602 0.3149 0.3107 0.112 Uani 1 1 d . . .
C220 C -0.8421 0.6888 0.5355 0.093 Uani 1 1 d . . .
C219 C -0.4643 0.3911 0.3425 0.034 Uani 1 1 d . . .
C218 C -0.7919 0.2487 0.4490 0.099 Uani 1 1 d . . .
C217 C -0.6249 0.2527 0.2619 0.133 Uani 1 1 d . . .
C216 C -0.9303 0.7945 0.6132 0.119 Uani 1 1 d . . .
C215 C -0.2502 0.5538 0.3652 0.111 Uani 1 1 d . . .
C214 C -0.4763 0.1788 0.4053 0.136 Uani 1 1 d . . .
C213 C -0.5778 0.9172 0.4513 0.196 Uani 1 1 d . . .
C212 C -1.0861 0.3696 0.3904 0.136 Uani 1 1 d . . .
C211 C -0.4208 0.4619 0.2663 0.261 Uani 1 1 d . . .
C210 C -0.6260 0.8728 0.4146 0.158 Uani 1 1 d . . .
O7 O -0.7923 0.9067 0.3456 0.061 Uani 1 1 d . . .
C209 C -0.7539 0.9248 0.3590 0.037 Uani 1 1 d . . .
N50 N -0.2918 0.5590 0.4611 0.086 Uani 1 1 d . . .
N49 N -0.5562 0.2061 0.2411 0.156 Uani 1 1 d . . .
O6 O -0.6889 0.7790 0.2792 0.094 Uani 1 1 d . . .
N48 N -0.6255 1.0387 0.3414 0.124 Uani 1 1 d . . .
N47 N -0.7474 0.5040 0.1682 0.096 Uani 1 1 d . . .
N46 N -0.8502 0.0679 0.2829 0.108 Uani 1 1 d . . .
N45 N -1.0710 0.9157 0.4852 0.123 Uani 1 1 d . . .
N44 N -0.1412 0.5040 0.3611 0.126 Uani 1 1 d . . .
N43 N -0.6261 0.2389 0.5053 0.139 Uani 1 1 d . . .
N42 N -0.5640 0.9154 0.6736 0.138 Uani 1 1 d . . .
N41 N -1.1142 0.5681 0.4621 0.183 Uani 1 1 d . . .
C208 C -0.5450 0.3024 0.2450 0.077 Uani 1 1 d . . .
C207 C -0.4055 0.3663 0.3460 0.104 Uani 1 1 d . . .
C206 C -0.6556 0.1177 0.4083 0.094 Uani 1 1 d . . .
C205 C -0.9867 0.8751 0.6098 0.114 Uani 1 1 d . . .
C204 C -1.1537 0.4090 0.3055 0.109 Uani 1 1 d . . .
C203 C -0.9622 0.9208 0.4879 0.118 Uani 1 1 d . . .
C202 C -0.7936 0.4999 0.1779 0.115 Uani 1 1 d . . .
C201 C -0.5210 0.2518 0.2397 0.117 Uani 1 1 d . . .
C200 C -1.0288 0.5321 0.4521 0.115 Uani 1 1 d . . .
C199 C -0.8383 0.6423 0.1843 0.102 Uani 1 1 d . . .
C198 C -1.0011 0.6932 0.4590 0.119 Uani 1 1 d . . .
C197 C -0.4072 0.5152 0.2737 0.116 Uani 1 1 d . . .
N40 N -0.3476 0.8078 0.4341 0.135 Uani 1 1 d . . .
C196 C -0.3954 0.8026 0.4420 0.127 Uani 1 1 d . . .
C195 C -0.7839 1.1212 0.6292 0.138 Uani 1 1 d . . .
C194 C -0.6935 0.3148 0.5007 0.124 Uani 1 1 d . . .
C193 C -0.9955 0.3815 0.2772 0.034 Uani 1 1 d . . .
C192 C -0.9789 0.7674 0.6185 0.172 Uani 1 1 d . . .
C191 C -0.3570 0.5361 0.2415 0.220 Uani 1 1 d . . .
C190 C -1.0186 0.9088 0.4777 0.134 Uani 1 1 d . . .
C189 C -0.1976 0.5597 0.3804 0.169 Uani 1 1 d . . .
C188 C -0.6078 0.2082 0.2524 0.193 Uani 1 1 d . . .
C187 C -0.3680 0.5573 0.2670 0.224 Uani 1 1 d . . .
C186 C -0.6727 0.2673 0.5099 0.142 Uani 1 1 d . . .
C185 C -1.1310 0.5921 0.4419 0.172 Uani 1 1 d . . .
C184 C -0.7715 1.1545 0.6461 0.228 Uani 1 1 d . . .
C183 C -0.6779 1.1548 0.6410 0.206 Uani 1 1 d . . .
C182 C -0.3027 0.3626 0.3401 0.158 Uani 1 1 d . . .
C181 C -1.0662 0.5350 0.4665 0.178 Uani 1 1 d . . .
C180 C -0.6098 0.8834 0.6715 0.184 Uani 1 1 d . . .
N39 N -0.4703 0.9126 0.3891 0.111 Uani 1 1 d . . .
C179 C -0.6245 0.9297 0.4195 0.245 Uani 1 1 d . . .
O5 O -0.7293 0.8138 0.3147 0.086 Uani 1 1 d . . .
N38 N -0.6401 0.6691 0.3758 0.054 Uani 1 1 d . . .
N37 N -0.6276 0.5408 0.4122 0.064 Uani 1 1 d . . .
C178 C -0.9304 0.7166 0.2969 0.025 Uani 1 1 d . . .
C177 C -0.8839 0.8736 0.5977 0.048 Uani 1 1 d . . .
N36 N -0.9365 1.0292 0.5818 0.050 Uani 1 1 d . . .
N35 N -0.7714 0.8805 0.4865 0.040 Uani 1 1 d . . .
C176 C -1.0419 0.3405 0.2712 0.039 Uani 1 1 d . . .
C175 C -0.8575 0.6874 0.4338 0.033 Uani 1 1 d . . .
C174 C -0.5739 0.4793 0.4637 0.049 Uani 1 1 d . . .
C173 C -0.9223 0.8933 0.3908 0.052 Uani 1 1 d . . .
C172 C -0.7714 0.8264 0.4224 0.036 Uani 1 1 d . . .
N34 N -0.5767 0.4513 0.3676 0.048 Uani 1 1 d . . .
N33 N -0.8480 0.6082 0.3878 0.054 Uani 1 1 d . . .
C171 C -0.9119 0.7118 0.4414 0.043 Uani 1 1 d . . .
N32 N -0.6507 0.5696 0.2977 0.083 Uani 1 1 d . . .
O4 O -0.9521 0.5503 0.2023 0.056 Uani 1 1 d . . .
N31 N -1.0399 0.8496 0.2747 0.074 Uani 1 1 d . . .
C170 C -1.1166 0.5839 0.2946 0.029 Uani 1 1 d . . .
N30 N -0.7918 0.6475 0.3129 0.042 Uani 1 1 d . . .
C169 C -0.4730 0.6809 0.4152 0.035 Uani 1 1 d . . .
C168 C -0.6379 0.1734 0.4121 0.038 Uani 1 1 d . . .
C167 C -0.8038 0.3237 0.2800 0.025 Uani 1 1 d . . .
C166 C -0.8235 0.7285 0.5232 0.049 Uani 1 1 d . . .
N29 N -0.7355 0.4301 0.3043 0.068 Uani 1 1 d . . .
C165 C -0.4802 0.7386 0.3129 0.046 Uani 1 1 d . . .
C164 C -1.0238 0.7520 0.2769 0.085 Uani 1 1 d . . .
N28 N -0.7900 0.3869 0.3791 0.057 Uani 1 1 d . . .
C163 C -0.9718 0.9209 0.4016 0.044 Uani 1 1 d . . .
C162 C -1.0326 0.6678 0.3758 0.045 Uani 1 1 d . . .
C161 C -1.0082 0.6281 0.2078 0.042 Uani 1 1 d . . .
C160 C -0.7825 0.6525 0.2175 0.043 Uani 1 1 d . . .
C159 C -0.7920 0.3053 0.2589 0.031 Uani 1 1 d . . .
C158 C -0.6267 0.2140 0.3954 0.041 Uani 1 1 d . . .
C157 C -0.9967 0.5421 0.4147 0.053 Uani 1 1 d . . .
C156 C -0.5797 0.7916 0.3561 0.031 Uani 1 1 d . . .
C155 C -1.0106 0.3631 0.3358 0.045 Uani 1 1 d . . .
N27 N -0.8963 0.4884 0.3512 0.058 Uani 1 1 d . . .
C154 C -0.9705 0.5812 0.2143 0.038 Uani 1 1 d . . .
C153 C -0.7742 0.6397 0.2417 0.048 Uani 1 1 d . . .
C152 C -0.9292 1.0816 0.5898 0.055 Uani 1 1 d . . .
C151 C -0.7512 0.2944 0.4175 0.037 Uani 1 1 d . . .
C150 C -0.8007 0.0919 0.3173 0.066 Uani 1 1 d . . .
C149 C -0.8070 0.9050 0.4704 0.040 Uani 1 1 d . . .
C148 C -0.7152 0.6186 0.5227 0.057 Uani 1 1 d . . .
C147 C -1.0357 0.2888 0.2765 0.072 Uani 1 1 d . . .
C146 C -0.7117 0.1539 0.3183 0.064 Uani 1 1 d . . .
C145 C -0.9499 0.8162 0.2913 0.065 Uani 1 1 d . . .
C144 C -0.9554 0.8092 0.3443 0.034 Uani 1 1 d . . .
C143 C -0.9119 0.9460 0.5222 0.051 Uani 1 1 d . . .
C142 C -0.7960 0.7793 0.5341 0.051 Uani 1 1 d . . .
C141 C -0.7047 0.6334 0.5016 0.058 Uani 1 1 d . . .
C140 C -0.7404 0.4891 0.2115 0.063 Uani 1 1 d . . .
C139 C -0.7908 0.3417 0.2416 0.050 Uani 1 1 d . . .
C138 C -0.4284 0.7244 0.4218 0.049 Uani 1 1 d . . .
C137 C -0.4673 0.7990 0.3092 0.043 Uani 1 1 d . . .
C136 C -0.7589 0.1192 0.3065 0.058 Uani 1 1 d . . .
C135 C -0.5378 0.8360 0.3669 0.062 Uani 1 1 d . . .
C134 C -0.4308 0.5113 0.4146 0.033 Uani 1 1 d . . .
C133 C -1.0791 0.2505 0.2673 0.067 Uani 1 1 d . . .
C132 C -1.0413 0.5550 0.4315 0.075 Uani 1 1 d . . .
C131 C -0.7348 0.8405 0.4806 0.041 Uani 1 1 d . . .
C130 C -1.0542 0.5744 0.2911 0.039 Uani 1 1 d . . .
C129 C -0.9646 0.9328 0.5095 0.061 Uani 1 1 d . . .
C128 C -0.7763 0.3255 0.2221 0.058 Uani 1 1 d . . .
C127 C -0.7318 0.8213 0.4606 0.048 Uani 1 1 d . . .
C126 C -0.4285 0.5227 0.2955 0.061 Uani 1 1 d . . .
C125 C -0.5038 0.3315 0.4160 0.043 Uani 1 1 d . . .
C124 C -0.8099 0.8871 0.4501 0.044 Uani 1 1 d . . .
C123 C -0.7392 0.6865 0.2084 0.071 Uani 1 1 d . . .
C122 C -0.6770 0.6817 0.4976 0.059 Uani 1 1 d . . .
C121 C -0.9889 0.8563 0.2844 0.067 Uani 1 1 d . . .
C120 C -1.0717 0.3644 0.3243 0.062 Uani 1 1 d . . .
N26 N -0.7630 0.2699 0.2189 0.074 Uani 1 1 d . . .
N25 N -1.1272 0.2630 0.2573 0.062 Uani 1 1 d . . .
C119 C -0.5670 0.9270 0.5185 0.041 Uani 1 1 d . . .
N24 N -0.8638 0.6319 0.5041 0.070 Uani 1 1 d . . .
N23 N -0.7938 0.6709 0.1752 0.098 Uani 1 1 d . . .
C118 C -0.5190 0.9607 0.5257 0.050 Uani 1 1 d . . .
C117 C -0.7691 0.8445 0.4461 0.043 Uani 1 1 d . . .
C116 C -0.3704 0.4959 0.4502 0.056 Uani 1 1 d . . .
C115 C -0.6264 0.9348 0.5245 0.037 Uani 1 1 d . . .
C114 C -1.0600 0.7926 0.3307 0.056 Uani 1 1 d . . .
C113 C -0.9659 0.9703 0.4107 0.044 Uani 1 1 d . . .
C112 C -0.9858 1.0037 0.5813 0.056 Uani 1 1 d . . .
C111 C -0.6875 0.3836 0.4701 0.042 Uani 1 1 d . . .
C110 C -1.0107 0.6479 0.1867 0.052 Uani 1 1 d . . .
C109 C -1.0607 0.7961 0.2710 0.072 Uani 1 1 d . . .
C108 C -1.1337 0.6161 0.3108 0.068 Uani 1 1 d . . .
C107 C -1.1024 0.3151 0.3219 0.059 Uani 1 1 d . . .
C106 C -0.8236 0.7223 0.5016 0.070 Uani 1 1 d . . .
C105 C -0.8448 0.6723 0.4924 0.051 Uani 1 1 d . . .
C104 C -0.5543 0.8885 0.3662 0.084 Uani 1 1 d . . .
C103 C -0.4854 0.2684 0.4207 0.059 Uani 1 1 d . . .
O3 O -0.6092 0.7575 0.4085 0.067 Uani 1 1 d . . .
N22 N -0.4528 0.9072 0.5064 0.054 Uani 1 1 d . . .
C102 C -0.6168 0.3059 0.4775 0.055 Uani 1 1 d . . .
C101 C -0.7397 1.1010 0.6192 0.066 Uani 1 1 d . . .
C100 C -0.6039 0.8380 0.4306 0.077 Uani 1 1 d . . .
C99 C -1.0760 0.7064 0.3863 0.067 Uani 1 1 d . . .
C98 C -0.6629 0.3363 0.4836 0.073 Uani 1 1 d . . .
C97 C -0.4658 0.9521 0.5197 0.068 Uani 1 1 d . . .
C96 C -1.0442 0.6580 0.2218 0.062 Uani 1 1 d . . .
C95 C -0.7812 0.2449 0.4276 0.056 Uani 1 1 d . . .
C94 C -0.8285 0.6301 0.2057 0.068 Uani 1 1 d . . .
C93 C -1.0926 0.3548 0.2603 0.063 Uani 1 1 d . . .
C92 C -0.7074 0.9677 0.3527 0.071 Uani 1 1 d . . .
C91 C -0.5135 0.8350 0.3084 0.084 Uani 1 1 d . . .
C90 C -0.8467 0.0647 0.3037 0.087 Uani 1 1 d . . .
C89 C -0.4850 0.1965 0.2915 0.072 Uani 1 1 d . . .
C88 C -0.7500 1.0602 0.5999 0.067 Uani 1 1 d . . .
N21 N -1.2345 0.6027 0.2997 0.064 Uani 1 1 d . . .
C87 C -0.5507 0.8830 0.5043 0.048 Uani 1 1 d . . .
N20 N -1.1845 0.3594 0.3029 0.091 Uani 1 1 d . . .
N19 N -0.4974 0.3788 0.5137 0.071 Uani 1 1 d . . .
N18 N -0.4038 0.2141 0.2719 0.089 Uani 1 1 d . . .
N17 N -0.6697 0.7061 0.5339 0.085 Uani 1 1 d . . .
C86 C -0.6591 0.7146 0.5139 0.057 Uani 1 1 d . . .
C85 C -0.5409 0.4132 0.5170 0.071 Uani 1 1 d . . .
C84 C -0.6078 0.3618 0.2633 0.066 Uani 1 1 d . . .
C83 C -0.4398 0.1813 0.2794 0.071 Uani 1 1 d . . .
C82 C -0.4962 0.8755 0.5002 0.061 Uani 1 1 d . . .
C81 C -0.9360 0.8472 0.6068 0.068 Uani 1 1 d . . .
C80 C -1.2185 0.5662 0.2854 0.060 Uani 1 1 d . . .
C79 C -1.1917 0.6246 0.3127 0.082 Uani 1 1 d . . .
N16 N -1.0872 0.7130 0.1915 0.071 Uani 1 1 d . . .
C78 C -1.0701 0.9310 0.5065 0.099 Uani 1 1 d . . .
C77 C -0.6985 0.6600 0.5383 0.085 Uani 1 1 d . . .
C76 C -1.0529 0.6898 0.1795 0.071 Uani 1 1 d . . .
C75 C -0.3252 0.5151 0.4641 0.068 Uani 1 1 d . . .
C74 C -1.0227 0.8929 0.4016 0.061 Uani 1 1 d . . .
C73 C -0.7912 0.1974 0.4147 0.081 Uani 1 1 d . . .
C72 C -0.4537 0.2877 0.2897 0.083 Uani 1 1 d . . .
C71 C -0.3480 0.5707 0.4263 0.081 Uani 1 1 d . . .
N15 N -1.0298 0.7934 0.6206 0.071 Uani 1 1 d . . .
O2 O -0.9522 0.4427 0.4827 0.103 Uani 1 1 d . . .
N14 N -0.6662 0.1008 0.4439 0.086 Uani 1 1 d . . .
N13 N -0.8287 0.1550 0.4462 0.093 Uani 1 1 d . . .
N12 N -1.1228 0.8676 0.3210 0.099 Uani 1 1 d . . .
N11 N -1.0108 0.7476 0.4586 0.111 Uani 1 1 d . . .
C70 C -1.0389 0.3874 0.4047 0.087 Uani 1 1 d . . .
N10 N -1.1579 0.7681 0.4045 0.121 Uani 1 1 d . . .
C69 C -0.5718 0.9399 0.6391 0.085 Uani 1 1 d . . .
C68 C -0.6160 0.9024 0.6338 0.085 Uani 1 1 d . . .
N9 N -0.4433 0.9097 0.3012 0.118 Uani 1 1 d . . .
C67 C -0.9238 0.7667 0.4407 0.073 Uani 1 1 d . . .
C66 C -0.4407 0.7618 0.4381 0.077 Uani 1 1 d . . .
C65 C -0.4747 0.3792 0.4933 0.077 Uani 1 1 d . . .
C64 C -0.7621 0.1232 0.2840 0.076 Uani 1 1 d . . .
N8 N -0.4756 0.1581 0.4245 0.148 Uani 1 1 d . . .
C63 C -1.0824 0.7003 0.2113 0.075 Uani 1 1 d . . .
C62 C -1.1339 0.3126 0.2537 0.069 Uani 1 1 d . . .
C61 C -0.9762 0.3878 0.4004 0.067 Uani 1 1 d . . .
C60 C -1.0968 0.4133 0.3144 0.092 Uani 1 1 d . . .
C59 C -0.4909 0.8185 0.3788 0.080 Uani 1 1 d . . .
C58 C -1.1156 0.8142 0.3219 0.092 Uani 1 1 d . . .
C57 C -0.5949 0.2608 0.4881 0.091 Uani 1 1 d . . .
C56 C -0.6444 0.8958 0.6103 0.080 Uani 1 1 d . . .
C55 C -0.6338 0.1895 0.4340 0.067 Uani 1 1 d . . .
C54 C -0.8175 0.1522 0.4247 0.078 Uani 1 1 d . . .
C53 C -0.6724 0.0793 0.4234 0.100 Uani 1 1 d . . .
C52 C -0.4786 0.2477 0.4408 0.102 Uani 1 1 d . . .
C51 C -0.8085 0.0953 0.2722 0.103 Uani 1 1 d . . .
C50 C -0.6446 0.1526 0.4498 0.079 Uani 1 1 d . . .
C49 C -0.7678 0.2341 0.2354 0.087 Uani 1 1 d . . .
C48 C -0.4119 0.8156 0.3068 0.095 Uani 1 1 d . . .
C47 C -0.4712 0.1894 0.4420 0.108 Uani 1 1 d . . .
C46 C -0.8648 0.6420 0.5249 0.094 Uani 1 1 d . . .
C45 C -0.9724 0.7841 0.4492 0.091 Uani 1 1 d . . .
C44 C -1.0180 0.9381 0.5186 0.107 Uani 1 1 d . . .
C43 C -1.1013 0.7675 0.4125 0.100 Uani 1 1 d . . .
C42 C -0.9493 0.6714 0.4512 0.087 Uani 1 1 d . . .
C41 C -0.9507 0.3492 0.4730 0.109 Uani 1 1 d . . .
C40 C -0.6587 1.0126 0.3266 0.117 Uani 1 1 d . . .
C39 C -0.6759 0.9967 0.3688 0.090 Uani 1 1 d . . .
C38 C -0.4983 0.8927 0.3033 0.096 Uani 1 1 d . . .
C37 C -1.1317 0.7055 0.3783 0.122 Uani 1 1 d . . .
C36 C -0.9183 0.4068 0.4759 0.105 Uani 1 1 d . . .
O1 O -0.2983 0.6346 0.3789 0.136 Uani 1 1 d . . .
N7 N -0.3008 0.3130 0.3480 0.124 Uani 1 1 d . . .
C35 C -0.3045 0.5867 0.3669 0.092 Uani 1 1 d . . .
N6 N -0.5842 0.9517 0.4358 0.160 Uani 1 1 d . . .
N5 N -1.1580 0.3968 0.4110 0.166 Uani 1 1 d . . .
C34 C -0.3035 0.5861 0.4432 0.085 Uani 1 1 d . . .
N4 N -0.9985 0.2440 0.4659 0.181 Uani 1 1 d . . .
C33 C -1.0602 0.7365 0.4030 0.084 Uani 1 1 d . . .
N3 N -0.7160 1.1695 0.6526 0.146 Uani 1 1 d . . .
C32 C -0.4051 0.2734 0.2768 0.095 Uani 1 1 d . . .
C31 C -0.6822 1.1169 0.6261 0.129 Uani 1 1 d . . .
C30 C -0.8125 0.2008 0.4579 0.130 Uani 1 1 d . . .
C29 C -1.0515 0.4171 0.4238 0.143 Uani 1 1 d . . .
C28 C -0.6981 0.9722 0.3305 0.107 Uani 1 1 d . . .
C27 C -0.4011 0.8727 0.3021 0.112 Uani 1 1 d . . .
C26 C -0.5142 0.9270 0.3794 0.140 Uani 1 1 d . . .
C25 C -0.5482 0.9452 0.6592 0.104 Uani 1 1 d . . .
C24 C -0.1861 0.5015 0.3460 0.142 Uani 1 1 d . . .
C23 C -0.9353 0.3215 0.4539 0.150 Uani 1 1 d . . .
C22 C -1.0891 0.5844 0.4274 0.122 Uani 1 1 d . . .
C21 C -0.3366 0.7680 0.4172 0.118 Uani 1 1 d . . .
C20 C -0.1468 0.5376 0.3732 0.145 Uani 1 1 d . . .
C19 C -0.2463 0.5272 0.3483 0.151 Uani 1 1 d . . .
C18 C -0.5864 0.8568 0.4516 0.144 Uani 1 1 d . . .
C17 C -0.6356 1.0323 0.3616 0.118 Uani 1 1 d . . .
C16 C -1.1148 0.4216 0.4258 0.182 Uani 1 1 d . . .
C15 C -0.3545 0.3943 0.3396 0.155 Uani 1 1 d . . .
C14 C -0.4533 0.8587 0.3901 0.128 Uani 1 1 d . . .
C13 C -0.4029 0.4593 0.2468 0.334 Uani 1 1 d . . .
C12 C -1.1781 0.7330 0.3874 0.157 Uani 1 1 d . . .
C11 C -0.9917 0.3335 0.4857 0.160 Uani 1 1 d . . .
C10 C -1.1335 0.3705 0.3936 0.178 Uani 1 1 d . . .
C9 C -0.9753 0.2681 0.4467 0.273 Uani 1 1 d . . .
C8 C -1.0106 0.2771 0.4826 0.198 Uani 1 1 d . . .
N2 N -0.3596 0.4762 0.2281 0.486 Uani 1 1 d . . .
C7 C -0.7231 0.8180 0.2962 0.138 Uani 1 1 d . . .
O1W O -0.7928 0.1701 0.3653 0.071 Uani 1 1 d . . .
O2W O -0.2771 0.7416 0.3203 0.070 Uani 1 1 d . . .
O3W O -0.7999 0.7507 0.6387 0.092 Uani 1 1 d . . .
O4W O -0.5168 0.6233 0.2722 0.081 Uani 1 1 d . . .
O5W O -0.3520 0.8817 0.4881 0.094 Uani 1 1 d . . .
O6W O -0.4542 1.0140 0.2806 0.111 Uani 1 1 d . . .
C6 C -0.3485 0.2920 0.3588 0.328 Uani 1 1 d . . .
O21W O -0.4861 0.9541 0.5805 0.117 Uani 1 1 d . . .
O20W O -0.7728 0.5582 0.1317 0.119 Uani 1 1 d . . .
O19W O -0.5415 0.7489 0.4825 0.119 Uani 1 1 d . . .
O18W O -0.7902 1.1644 0.5635 0.128 Uani 1 1 d . . .
O17W O -0.9753 0.5346 0.1574 0.135 Uani 1 1 d . . .
O16W O -0.7923 0.9984 0.4085 0.145 Uani 1 1 d . . .
O15W O -1.0731 0.1662 0.4511 0.164 Uani 1 1 d . . .
O14W O -0.8859 0.9901 0.6329 0.152 Uani 1 1 d . . .
O13W O -0.9119 1.0049 0.3519 0.158 Uani 1 1 d . . .
O12W O -0.8336 0.0321 0.4495 0.183 Uani 1 1 d . . .
O11W O -0.7004 1.0094 0.4665 0.181 Uani 1 1 d . . .
O10W O -0.8397 0.0742 0.3771 0.169 Uani 1 1 d . . .
O9W O -0.7184 0.6532 0.5915 0.273 Uani 1 1 d . . .
O8W O -0.7769 1.0991 0.5080 0.222 Uani 1 1 d . . .
O7W O -0.9013 0.9421 0.3133 0.245 Uani 1 1 d . . .
C5 C -0.7497 0.9215 0.2546 0.268 Uani 1 1 d . . .
C4 C -0.7388 0.8708 0.2833 0.298 Uani 1 1 d . . .
C3 C -0.7275 0.8741 0.2621 0.258 Uani 1 1 d . . .
C2 C -0.7828 0.9022 0.2896 0.546 Uani 1 1 d . . .
N1 N -0.7966 0.9513 0.2577 0.309 Uani 1 1 d . . .
C1 C -0.8118 0.9422 0.2782 0.260 Uani 1 1 d . . .

loop_
_atom_site_aniso_label
_atom_site_aniso_U_11
_atom_site_aniso_U_22
_atom_site_aniso_U_33
_atom_site_aniso_U_23
_atom_site_aniso_U_13
_atom_site_aniso_U_12
Dy1 0.0209(6) 0.0230(6) 0.0265(7) -0.0006(5) -0.0003(5) -0.0003(5)
Dy10 0.0205(6) 0.0222(6) 0.0284(7) 0.0008(5) 0.0027(5) 0.0006(5)
Dy3 0.0188(6) 0.0241(6) 0.0274(7) -0.0020(5) 0.0003(5) 0.0005(5)
Dy5 0.0210(7) 0.0229(7) 0.0332(7) -0.0025(5) 0.0012(5) 0.0005(5)
Dy17 0.0267(7) 0.0308(7) 0.0247(7) 0.0011(5) 0.0024(5) -0.0007(5)
Dy18 0.0263(7) 0.0308(7) 0.0268(7) -0.0016(6) 0.0025(5) 0.0005(5)
Dy2 0.0248(7) 0.0295(7) 0.0306(7) -0.0004(6) -0.0047(5) -0.0001(5)
Dy4 0.0231(7) 0.0264(7) 0.0230(7) 0.0026(5) 0.0018(5) 0.0003(5)
Dy15 0.0192(6) 0.0219(6) 0.0327(7) 0.0018(5) 0.0028(5) 0.0007(5)
Dy12 0.0293(7) 0.0240(7) 0.0261(7) 0.0018(5) 0.0009(5) -0.0030(5)
Dy8 0.0293(7) 0.0248(7) 0.0394(8) -0.0064(6) 0.0019(6) 0.0059(6)
Dy14 0.0193(6) 0.0256(7) 0.0292(7) -0.0010(5) -0.0017(5) -0.0011(5)
Dy7 0.0214(7) 0.0242(7) 0.0330(7) -0.0023(5) -0.0023(5) 0.0031(5)
Dy19 0.0228(7) 0.0352(7) 0.0279(7) 0.0014(6) 0.0043(5) -0.0020(6)
Dy25 0.0229(7) 0.0340(7) 0.0273(7) 0.0044(6) 0.0027(5) -0.0017(5)
Dy22 0.0212(7) 0.0360(7) 0.0310(7) -0.0008(6) 0.0044(5) 0.0000(6)
Dy11 0.0302(7) 0.0211(7) 0.0417(8) 0.0010(6) 0.0037(6) 0.0009(5)
Dy24 0.0250(7) 0.0289(7) 0.0284(7) -0.0024(6) -0.0014(5) -0.0013(5)
Dy6 0.0239(7) 0.0283(7) 0.0271(7) -0.0045(5) 0.0008(5) 0.0045(5)
Dy16 0.0184(7) 0.0307(7) 0.0485(8) 0.0026(6) 0.0048(6) -0.0011(5)
Dy9 0.0220(7) 0.0233(7) 0.0254(7) -0.0012(5) 0.0009(5) -0.0003(5)
Dy26 0.0260(7) 0.0329(7) 0.0256(7) 0.0014(6) 0.0039(5) 0.0042(6)
Dy29 0.0293(7) 0.0341(7) 0.0352(8) -0.0078(6) 0.0069(6) -0.0010(6)
Dy13 0.0194(6) 0.0232(6) 0.0312(7) 0.0011(5) 0.0027(5) -0.0007(5)
Dy21 0.0223(7) 0.0316(7) 0.0307(7) 0.0013(6) 0.0030(5) -0.0053(5)
Dy23 0.0252(7) 0.0303(7) 0.0284(7) 0.0009(6) -0.0034(5) 0.0003(5)
Dy27 0.0358(7) 0.0341(7) 0.0317(8) -0.0075(6) 0.0082(6) -0.0025(6)
Dy28 0.0337(7) 0.0361(7) 0.0353(8) -0.0049(6) 0.0040(6) -0.0014(6)
Dy20 0.0334(7) 0.0411(8) 0.0255(7) 0.0001(6) 0.0055(6) -0.0028(6)
Dy30 0.0310(7) 0.0427(8) 0.0441(8) -0.0150(6) 0.0072(6) -0.0055(6)
I1 0.102(2) 0.111(2) 0.117(2) 0.0020(17) 0.0116(17) 0.0041(16)
O159 0.016(8) 0.019(8) 0.013(8) -0.007(6) -0.001(6) 0.001(6)
O158 0.015(8) 0.016(8) 0.028(9) 0.006(7) -0.002(7) -0.008(6)
O157 0.011(8) 0.038(9) 0.019(9) 0.001(7) -0.010(6) -0.007(7)
O156 0.010(8) 0.029(9) 0.041(10) -0.004(8) -0.015(7) 0.006(7)
O155 0.040(10) 0.007(8) 0.031(9) 0.000(7) 0.006(7) -0.005(7)
O154 0.021(9) 0.044(10) 0.009(8) 0.005(7) -0.008(6) -0.007(7)
O153 0.019(9) 0.018(8) 0.049(10) -0.005(7) 0.013(7) -0.002(7)
O152 0.014(8) 0.018(8) 0.024(9) -0.007(7) -0.001(6) 0.002(6)
O151 0.030(9) 0.025(9) 0.035(10) -0.001(7) -0.006(7) -0.008(7)
O150 0.024(9) 0.017(8) 0.037(10) 0.000(7) 0.000(7) -0.004(7)
O149 0.013(8) 0.021(8) 0.022(9) 0.002(7) -0.004(6) 0.004(6)
O148 0.020(8) 0.023(8) 0.017(8) -0.001(7) 0.004(7) -0.008(7)
O147 0.025(9) 0.033(9) 0.014(9) -0.008(7) -0.004(7) -0.010(7)
O146 0.048(11) 0.016(9) 0.049(11) -0.017(8) -0.009(8) 0.006(8)
O145 0.026(9) 0.031(9) 0.031(10) -0.005(7) 0.005(7) -0.007(7)
O144 0.027(9) 0.014(8) 0.029(9) -0.011(7) -0.009(7) 0.012(7)
O143 0.017(9) 0.042(10) 0.060(12) 0.016(9) 0.020(8) 0.004(8)
O142 0.013(8) 0.026(9) 0.035(10) 0.010(7) 0.009(7) 0.001(7)
O141 0.024(9) 0.024(9) 0.022(9) -0.011(7) -0.011(7) 0.000(7)
O140 0.031(9) 0.026(9) 0.022(9) -0.008(7) 0.006(7) -0.008(7)
O139 0.026(9) 0.029(9) 0.025(9) 0.000(7) -0.010(7) -0.012(7)
O138 0.025(9) 0.035(9) 0.028(9) -0.005(7) 0.007(7) -0.004(7)
O137 0.020(8) 0.027(9) 0.025(9) 0.001(7) 0.009(7) 0.002(7)
O136 0.025(9) 0.046(10) 0.028(10) -0.008(8) 0.000(7) -0.005(8)
O135 0.020(9) 0.027(9) 0.027(9) 0.001(7) 0.007(7) -0.006(7)
O134 0.020(9) 0.017(8) 0.042(10) -0.011(7) -0.003(7) 0.008(7)
O133 0.031(9) 0.025(9) 0.018(9) 0.008(7) 0.000(7) 0.006(7)
O132 0.028(9) 0.020(9) 0.040(10) 0.005(7) 0.005(7) 0.012(7)
O131 0.027(9) 0.025(9) 0.052(11) -0.008(8) 0.020(8) 0.002(7)
O130 0.040(10) 0.039(10) 0.016(9) -0.008(7) -0.004(7) -0.005(8)
O129 0.089(14) 0.048(11) 0.018(10) -0.009(8) -0.017(9) 0.005(10)
O128 0.066(12) 0.046(10) 0.014(9) -0.007(8) 0.008(8) -0.001(9)
O127 0.023(9) 0.056(11) 0.042(11) -0.003(9) -0.007(8) 0.000(8)
O126 0.020(9) 0.026(9) 0.030(9) 0.011(7) 0.005(7) 0.015(7)
O125 0.031(10) 0.039(10) 0.034(10) -0.002(8) -0.014(8) -0.009(8)
O124 0.025(9) 0.018(8) 0.029(9) -0.001(7) -0.014(7) 0.001(7)
O123 0.039(10) 0.025(9) 0.047(11) 0.012(8) -0.007(8) 0.012(8)
O122 0.011(8) 0.012(8) 0.045(10) 0.004(7) -0.004(7) 0.003(6)
O121 0.032(9) 0.022(9) 0.020(9) 0.007(7) -0.005(7) -0.010(7)
O120 0.034(9) 0.021(9) 0.033(10) -0.008(7) 0.009(7) -0.004(7)
O119 0.039(10) 0.030(9) 0.031(10) -0.006(7) 0.008(8) 0.001(8)
O118 0.034(10) 0.046(10) 0.016(9) -0.002(7) 0.008(7) 0.015(8)
O117 0.023(9) 0.025(9) 0.027(9) 0.006(7) -0.006(7) 0.015(7)
O116 0.027(9) 0.023(9) 0.038(10) -0.007(7) 0.003(7) -0.010(7)
O115 0.016(8) 0.026(9) 0.041(10) -0.004(7) -0.004(7) 0.004(7)
O114 0.021(9) 0.028(9) 0.027(9) 0.006(7) -0.002(7) -0.002(7)
O113 0.036(10) 0.051(11) 0.027(10) 0.000(8) -0.001(8) 0.005(8)
O112 0.023(9) 0.047(10) 0.024(9) 0.005(8) 0.001(7) -0.004(8)
O111 0.018(8) 0.014(8) 0.042(10) -0.012(7) 0.005(7) -0.010(7)
O110 0.051(11) 0.019(9) 0.028(10) 0.012(7) 0.004(8) 0.007(8)
O109 0.038(10) 0.039(10) 0.022(9) 0.024(8) 0.002(7) 0.000(8)
O108 0.030(9) 0.018(8) 0.031(9) -0.008(7) 0.027(7) 0.008(7)
O107 0.020(9) 0.024(9) 0.073(12) 0.004(8) 0.000(8) -0.006(7)
O106 0.039(10) 0.048(11) 0.058(12) -0.007(9) 0.019(9) -0.003(8)
O105 0.031(9) 0.044(10) 0.014(9) -0.017(7) 0.002(7) -0.007(8)
O104 0.027(9) 0.020(9) 0.038(10) -0.001(7) -0.010(7) 0.008(7)
O103 0.028(9) 0.031(9) 0.040(10) 0.008(8) -0.017(8) 0.002(7)
O102 0.026(10) 0.047(11) 0.077(13) -0.009(10) 0.008(9) 0.002(8)
O101 0.009(8) 0.063(11) 0.034(10) 0.024(8) 0.002(7) 0.023(8)
O100 0.038(10) 0.048(10) 0.023(9) 0.008(8) 0.003(7) 0.000(8)
O99 0.031(10) 0.054(11) 0.029(10) -0.006(8) -0.004(8) 0.006(8)
O98 0.020(9) 0.049(10) 0.036(10) 0.007(8) 0.010(7) 0.001(8)
O97 0.022(9) 0.066(11) 0.011(9) 0.010(8) 0.014(7) 0.008(8)
O96 0.042(11) 0.046(11) 0.063(12) -0.005(9) 0.020(9) 0.014(9)
O95 0.047(11) 0.065(12) 0.058(12) -0.010(10) -0.003(9) -0.003(9)
O94 0.026(9) 0.036(10) 0.039(10) -0.008(8) -0.008(7) 0.005(7)
O93 0.034(11) 0.061(13) 0.097(15) 0.003(11) 0.010(10) -0.007(9)
O92 0.049(11) 0.031(9) 0.022(9) -0.002(7) 0.009(8) 0.003(8)
O91 0.012(9) 0.029(9) 0.074(12) -0.011(9) 0.000(8) -0.002(7)
O90 0.066(12) 0.046(11) 0.027(10) -0.001(8) 0.007(9) -0.010(9)
O89 0.056(12) 0.046(11) 0.069(13) 0.016(10) 0.028(10) 0.008(9)
O88 0.042(11) 0.030(10) 0.067(13) 0.007(9) -0.027(9) -0.007(8)
O87 0.072(13) 0.029(10) 0.054(12) 0.013(9) 0.003(10) -0.005(9)
O86 0.044(11) 0.051(11) 0.066(13) -0.033(10) 0.019(9) -0.004(9)
O85 0.042(10) 0.020(9) 0.033(10) 0.000(7) 0.001(8) -0.007(7)
O84 0.036(10) 0.058(11) 0.021(9) -0.001(8) 0.018(8) 0.013(8)
O83 0.050(12) 0.058(12) 0.090(15) -0.008(11) -0.010(10) -0.026(10)
O82 0.039(10) 0.026(9) 0.046(11) 0.007(8) -0.016(8) 0.001(8)
O81 0.025(9) 0.019(9) 0.061(12) -0.013(8) -0.009(8) -0.005(7)
O80 0.055(11) 0.051(11) 0.035(11) -0.005(9) 0.013(9) 0.000(9)
O79 0.073(13) 0.044(11) 0.026(10) -0.003(8) 0.011(9) -0.015(9)
O78 0.085(14) 0.051(11) 0.039(11) 0.020(9) 0.030(10) 0.015(10)
O77 0.038(11) 0.052(12) 0.079(14) 0.022(10) 0.011(9) 0.012(9)
O76 0.019(9) 0.079(13) 0.051(12) -0.010(10) -0.008(8) 0.009(9)
O75 0.024(9) 0.072(12) 0.040(11) 0.014(9) -0.010(8) 0.009(9)
O74 0.016(9) 0.049(11) 0.055(12) -0.009(9) -0.005(8) 0.003(8)
O73 0.033(10) 0.084(13) 0.059(12) 0.020(10) 0.034(9) 0.019(9)
O72 0.045(11) 0.092(14) 0.061(13) -0.020(11) 0.023(10) -0.047(10)
O71 0.045(11) 0.066(12) 0.045(11) -0.013(9) 0.002(9) 0.016(9)
O70 0.037(11) 0.056(11) 0.056(12) 0.028(9) 0.004(9) 0.019(9)
O69 0.046(11) 0.055(11) 0.051(12) -0.001(9) -0.001(9) 0.010(9)
O68 0.050(11) 0.045(11) 0.045(11) -0.011(9) -0.004(9) -0.016(9)
O67 0.020(9) 0.030(10) 0.087(13) 0.014(9) 0.017(9) -0.003(8)
O66 0.049(11) 0.036(10) 0.061(12) 0.005(9) 0.014(9) 0.000(8)
O65 0.014(9) 0.055(11) 0.069(12) -0.015(9) -0.007(8) -0.010(8)
O64 0.043(10) 0.051(11) 0.029(10) 0.013(8) 0.019(8) 0.004(8)
O63 0.042(11) 0.022(9) 0.074(13) 0.009(9) 0.015(9) 0.007(8)
O62 0.016(9) 0.037(10) 0.077(13) -0.011(9) -0.001(8) 0.008(8)
O61 0.058(11) 0.026(9) 0.038(10) -0.002(8) -0.010(9) 0.013(8)
O60 0.066(12) 0.049(11) 0.042(11) 0.018(9) 0.000(9) -0.005(9)
O59 0.059(12) 0.051(11) 0.047(12) -0.002(9) 0.011(9) -0.005(9)
O58 0.064(12) 0.016(9) 0.049(11) 0.001(8) -0.010(9) 0.013(8)
O57 0.023(10) 0.080(14) 0.080(14) -0.011(11) 0.010(9) -0.017(9)
O56 0.063(12) 0.018(9) 0.057(12) 0.000(8) 0.014(9) -0.006(8)
O55 0.039(10) 0.082(13) 0.022(10) 0.006(9) 0.000(8) -0.009(9)
O54 0.053(12) 0.056(11) 0.038(11) 0.012(9) -0.001(9) -0.007(9)
O53 0.039(11) 0.069(13) 0.062(13) 0.021(10) 0.005(9) -0.021(9)
O52 0.064(12) 0.027(10) 0.050(11) -0.004(8) 0.025(9) -0.013(8)
O51 0.053(12) 0.074(13) 0.042(11) -0.002(10) 0.011(9) 0.012(10)
O50 0.027(10) 0.057(12) 0.069(13) 0.022(10) -0.016(9) -0.006(8)
O49 0.050(12) 0.045(11) 0.087(15) 0.006(10) 0.014(10) 0.007(9)
O48 0.042(11) 0.061(12) 0.060(12) -0.007(10) -0.004(9) -0.001(9)
O47 0.010(9) 0.063(12) 0.061(12) -0.005(9) 0.006(8) 0.003(8)
O46 0.076(14) 0.033(11) 0.071(13) -0.002(9) -0.008(11) -0.009(9)
O45 0.030(10) 0.040(10) 0.058(12) 0.020(9) 0.015(8) 0.012(8)
O44 0.048(11) 0.050(11) 0.063(12) -0.026(10) 0.020(9) -0.024(9)
O43 0.031(10) 0.061(12) 0.044(11) 0.012(9) -0.015(8) -0.016(9)
O42 0.067(12) 0.043(11) 0.047(11) 0.016(9) -0.009(9) -0.036(9)
O41 0.048(12) 0.103(16) 0.056(13) 0.032(11) 0.009(10) -0.007(11)
O40 0.063(13) 0.049(11) 0.070(13) 0.008(10) 0.023(10) 0.007(10)
O39 0.069(13) 0.051(11) 0.048(12) 0.011(9) 0.005(10) -0.015(10)
O38 0.062(12) 0.046(11) 0.045(11) -0.012(9) -0.005(9) -0.011(9)
O37 0.025(10) 0.035(10) 0.084(14) 0.001(9) -0.009(9) 0.018(8)
O36 0.039(11) 0.073(13) 0.058(12) 0.006(10) -0.002(9) -0.019(10)
O35 0.055(11) 0.049(11) 0.032(10) -0.010(8) -0.004(8) 0.017(9)
O34 0.074(13) 0.054(12) 0.044(12) 0.005(9) 0.018(10) 0.002(10)
O33 0.066(12) 0.038(11) 0.051(12) -0.007(9) -0.014(9) -0.014(9)
O32 0.045(11) 0.083(13) 0.041(11) 0.003(10) 0.014(9) -0.017(10)
O31 0.046(11) 0.047(11) 0.060(12) 0.006(9) -0.020(9) 0.000(9)
O30 0.038(11) 0.072(13) 0.063(13) -0.009(10) -0.025(9) 0.007(9)
O29 0.042(11) 0.067(13) 0.089(15) -0.031(11) 0.014(10) 0.004(10)
O28 0.080(14) 0.051(12) 0.068(13) -0.021(10) 0.026(11) -0.028(10)
O27 0.045(11) 0.052(11) 0.051(12) -0.028(9) -0.008(9) -0.001(9)
O26 0.061(13) 0.052(12) 0.061(13) -0.006(10) 0.004(10) -0.005(10)
O25 0.040(11) 0.051(12) 0.083(14) -0.016(10) -0.007(10) 0.012(9)
O24 0.035(10) 0.066(12) 0.045(11) -0.002(9) -0.002(8) 0.015(9)
O23 0.056(13) 0.102(16) 0.062(14) 0.013(12) -0.022(10) 0.002(11)
O22 0.019(10) 0.053(11) 0.091(14) -0.007(10) 0.003(9) 0.010(8)
O21 0.052(12) 0.068(13) 0.074(14) -0.042(11) -0.005(10) 0.003(10)
O20 0.069(13) 0.055(12) 0.070(14) -0.013(10) 0.016(10) -0.015(10)
O19 0.092(15) 0.061(13) 0.057(13) 0.008(10) 0.033(11) -0.005(11)
O18 0.074(14) 0.132(18) 0.053(13) -0.023(12) 0.044(11) -0.059(13)
O17 0.050(12) 0.028(10) 0.126(17) 0.009(10) 0.053(11) 0.009(9)
O16 0.043(12) 0.062(13) 0.111(17) -0.037(12) 0.030(11) -0.012(10)
O15 0.060(13) 0.121(17) 0.051(13) 0.001(12) 0.029(10) -0.012(12)
O14 0.072(13) 0.044(11) 0.038(11) -0.012(9) 0.006(9) -0.001(9)
O13 0.046(12) 0.062(13) 0.105(16) -0.037(12) -0.015(11) -0.006(10)
O12 0.102(16) 0.073(14) 0.036(12) 0.019(10) 0.004(11) 0.013(12)
O11 0.014(8) 0.030(9) 0.024(9) -0.020(7) -0.013(7) 0.000(7)
O10 0.011(8) 0.025(8) 0.019(8) -0.001(7) 0.009(6) -0.007(6)
O9 0.005(8) 0.063(11) 0.057(12) 0.000(9) 0.005(8) -0.013(8)
O8 0.001(9) 0.091(15) 0.15(2) 0.037(14) -0.044(10) -0.017(9)
C246 0.006 0.053 0.029 0.004 -0.006 -0.007
C245 0.046 0.007 0.050 0.007 0.004 -0.015
C244 0.062 0.026 0.027 -0.010 0.012 -0.041
C243 0.023 0.083 0.023 0.016 0.028 0.010
C242 0.025 0.089 0.012 0.009 -0.009 0.018
C241 0.089 0.004 0.000 0.021 -0.013 0.005
C240 0.050 0.031 0.042 0.038 -0.011 0.020
C239 0.019 0.026 0.067 0.011 0.003 -0.024
C238 0.063 0.062 0.028 0.015 -0.036 -0.005
C237 0.018 0.073 0.058 0.001 -0.016 0.039
C236 0.016 0.103 0.083 -0.014 -0.014 -0.048
C235 0.069 0.105 0.027 0.036 -0.031 0.007
C234 0.108 0.048 0.051 -0.037 0.020 0.036
C233 0.072 0.021 0.054 -0.027 0.021 0.013
C232 0.062 0.002 0.087 -0.025 -0.029 0.000
C231 0.061 0.158 0.098 -0.053 -0.071 0.087
C230 0.076 0.110 0.044 0.013 0.054 0.050
C229 0.083 0.137 0.009 0.019 -0.041 0.001
C228 0.073 0.115 0.066 -0.041 -0.015 0.090
C227 0.007 0.043 0.196 0.048 0.040 0.018
C226 0.029 0.061 0.348 0.137 -0.041 0.005
C225 0.066 0.204 0.034 -0.034 0.046 0.020
C224 0.181 0.078 0.029 0.041 -0.065 -0.027
C223 0.195 0.068 0.160 -0.109 0.069 -0.073
C222 0.061 0.046 0.229 -0.069 0.017 0.031
C221 0.106 0.101 0.107 0.058 -0.103 -0.017
C220 0.187 0.032 0.061 -0.028 0.015 -0.077
C219 0.042 0.015 0.046 0.000 -0.001 0.021
C218 0.202 0.047 0.058 0.024 0.066 -0.042
C217 0.116 0.030 0.247 -0.091 -0.015 0.000
C216 0.055 0.116 0.203 0.066 0.098 -0.022
C215 0.009 0.240 0.087 0.023 0.030 0.056
C214 0.041 0.207 0.169 0.029 0.052 0.078
C213 0.406 0.004 0.145 -0.033 -0.149 -0.004
C212 0.003 0.196 0.213 -0.041 0.031 -0.052
C211 0.181 0.300 0.332 -0.292 0.191 -0.051
C210 0.285 0.084 0.090 0.052 -0.065 -0.059
O7 0.057 0.046 0.079 0.012 0.007 -0.020
C209 0.010 0.040 0.060 0.007 0.000 0.018
N50 0.050 0.143 0.053 0.006 -0.055 -0.010
N49 0.115 0.257 0.086 -0.077 -0.040 0.155
O6 0.131 0.031 0.107 0.041 -0.064 -0.035
N48 0.073 0.057 0.253 0.048 0.080 0.018
N47 0.100 0.121 0.064 0.003 -0.009 -0.036
N46 0.100 0.083 0.123 -0.012 -0.075 0.016
N45 0.132 0.071 0.151 -0.046 -0.068 0.013
N44 0.123 0.165 0.084 -0.077 -0.026 0.067
N43 0.285 0.044 0.087 0.039 0.018 0.073
N42 0.237 0.089 0.068 0.030 -0.082 -0.083
N41 0.039 0.381 0.134 -0.093 0.038 0.075
C208 0.153 0.054 0.024 -0.008 0.006 0.068
C207 0.044 0.032 0.225 0.021 -0.047 0.013
C206 0.159 0.110 0.015 -0.021 0.022 -0.058
C205 0.076 0.080 0.205 0.073 0.112 0.057
C204 0.119 0.096 0.105 -0.044 -0.030 0.075
C203 0.093 0.157 0.089 -0.076 -0.069 0.066
C202 0.150 0.148 0.037 0.012 -0.035 -0.083
C201 0.100 0.148 0.097 0.054 -0.012 -0.001
C200 0.055 0.258 0.035 -0.001 0.012 0.021
C199 0.160 0.125 0.019 0.025 -0.005 -0.075
C198 0.053 0.150 0.150 0.084 -0.013 0.011
C197 0.090 0.131 0.144 -0.094 0.095 -0.040
N40 0.170 0.182 0.051 0.009 -0.001 -0.115
C196 0.200 0.112 0.076 -0.051 0.055 -0.084
C195 0.075 0.193 0.153 -0.151 0.042 -0.039
C194 0.194 0.081 0.111 0.064 0.091 0.079
C193 0.032 0.012 0.058 -0.014 0.014 -0.016
C192 0.112 0.139 0.279 0.145 0.086 0.051
C191 0.054 0.339 0.287 0.268 0.123 0.110
C190 0.136 0.197 0.063 -0.062 -0.022 0.096
C189 0.072 0.365 0.065 -0.083 -0.023 0.060
C188 0.077 0.098 0.392 -0.133 -0.044 0.015
C187 0.085 0.443 0.161 -0.080 0.098 -0.058
C186 0.249 0.086 0.106 0.083 0.091 0.095
C185 0.127 0.323 0.074 0.007 0.043 0.001
C184 0.078 0.336 0.277 -0.245 0.048 -0.004
C183 0.284 0.177 0.183 -0.170 0.155 -0.138
C182 0.029 0.154 0.293 0.092 0.031 0.046
C181 0.138 0.384 0.017 0.022 0.038 0.012
C180 0.232 0.195 0.100 0.076 -0.118 -0.140
N39 0.083 0.090 0.146 -0.045 -0.069 0.017
C179 0.507 0.016 0.168 0.033 -0.196 0.013
O5 0.084 0.103 0.078 0.048 0.040 0.018
N38 0.056 0.027 0.078 0.012 0.005 -0.018
N37 0.047 0.083 0.060 0.024 0.004 0.014
C178 0.020 0.044 0.011 0.010 -0.001 0.012
C177 0.063 0.023 0.055 -0.008 -0.016 0.002
N36 0.076 0.025 0.051 -0.016 0.007 0.026
N35 0.050 0.053 0.019 -0.016 0.020 -0.025
C176 0.037 0.047 0.031 0.022 -0.003 -0.004
C175 0.024 0.035 0.040 0.002 0.001 0.004
C174 0.091 0.020 0.031 -0.008 -0.027 -0.014
C173 0.036 0.054 0.064 0.007 -0.009 -0.005
C172 0.024 0.034 0.051 0.000 0.011 -0.011
N34 0.031 0.031 0.081 0.004 0.004 0.012
N33 0.045 0.067 0.059 0.009 0.047 0.000
C171 0.045 0.069 0.015 -0.007 0.007 0.014
N32 0.082 0.120 0.051 -0.008 0.020 -0.065
O4 0.060 0.044 0.065 -0.003 0.010 0.030
N31 0.088 0.062 0.073 0.047 0.011 0.039
C170 0.012 0.054 0.021 0.009 -0.004 0.002
N30 0.049 0.048 0.029 0.001 -0.002 -0.008
C169 0.042 0.029 0.036 -0.013 0.008 0.025
C168 0.048 0.022 0.041 0.017 -0.019 -0.007
C167 0.042 0.017 0.015 -0.015 -0.006 0.003
C166 0.081 0.011 0.052 -0.005 -0.009 0.003
N29 0.121 0.056 0.023 -0.012 -0.006 0.030
C165 0.046 0.045 0.052 0.005 0.040 0.014
C164 0.064 0.078 0.113 -0.011 0.013 -0.027
N28 0.065 0.056 0.050 0.019 0.000 0.008
C163 0.014 0.056 0.065 -0.011 0.020 0.014
C162 0.025 0.046 0.067 0.018 0.012 0.012
C161 0.043 0.045 0.038 -0.012 0.000 -0.015
C160 0.053 0.046 0.033 0.022 0.015 0.008
C159 0.022 0.039 0.031 -0.018 0.002 0.008
C158 0.047 0.029 0.041 0.011 -0.020 0.009
C157 0.027 0.058 0.083 -0.003 0.045 -0.001
C156 0.017 0.023 0.055 0.008 0.013 -0.001
C155 0.018 0.057 0.061 -0.004 0.014 -0.024
N27 0.004 0.114 0.056 0.014 -0.003 0.009
C154 0.019 0.030 0.070 0.032 0.024 0.004
C153 0.079 0.031 0.033 -0.002 0.000 0.010
C152 0.037 0.060 0.068 -0.005 -0.002 0.012
C151 0.009 0.054 0.049 -0.007 0.007 0.012
C150 0.046 0.035 0.115 -0.011 0.006 -0.028
C149 0.057 0.038 0.026 -0.020 0.001 -0.005
C148 0.108 0.033 0.023 0.002 -0.026 0.005
C147 0.086 0.015 0.109 0.015 -0.025 -0.026
C146 0.073 0.010 0.102 0.008 -0.033 0.003
C145 0.060 0.016 0.113 0.023 -0.015 -0.013
C144 0.051 0.038 0.011 -0.005 -0.003 0.011
C143 0.040 0.042 0.073 0.030 0.018 0.023
C142 0.082 0.028 0.045 0.022 0.017 0.012
C141 0.049 0.046 0.074 -0.028 -0.021 0.043
C140 0.093 0.063 0.035 0.020 0.015 0.023
C139 0.031 0.058 0.065 -0.024 0.032 -0.029
C138 0.042 0.052 0.054 -0.017 0.009 -0.038
C137 0.049 0.025 0.052 0.029 -0.008 0.003
C136 0.063 0.029 0.079 -0.014 -0.010 -0.007
C135 0.057 0.061 0.063 0.000 -0.014 0.008
C134 0.017 0.045 0.037 -0.001 0.010 -0.014
C133 0.062 0.056 0.083 0.014 -0.004 -0.019
C132 0.022 0.134 0.069 0.019 0.003 0.011
C131 0.057 0.026 0.038 -0.022 -0.009 0.024
C130 0.048 0.043 0.024 0.005 -0.005 -0.023
C129 0.044 0.043 0.087 -0.001 -0.039 -0.001
C128 0.044 0.063 0.073 -0.002 0.032 0.010
C127 0.054 0.052 0.032 0.001 -0.033 0.004
C126 0.046 0.033 0.109 -0.017 0.026 -0.005
C125 0.038 0.057 0.036 -0.018 0.011 -0.002
C124 0.063 0.031 0.033 -0.009 -0.014 -0.004
C123 0.076 0.096 0.032 0.040 -0.035 -0.046
C122 0.055 0.044 0.074 -0.010 -0.009 -0.021
C121 0.056 0.037 0.108 0.017 0.006 0.016
C120 0.061 0.080 0.042 -0.012 -0.014 -0.025
N26 0.066 0.115 0.037 -0.004 -0.017 0.016
N25 0.066 0.047 0.073 0.020 0.003 -0.014
C119 0.038 0.057 0.024 -0.018 -0.014 0.003
N24 0.073 0.085 0.053 -0.008 0.013 -0.021
N23 0.111 0.124 0.054 0.025 -0.011 0.019
C118 0.025 0.072 0.058 -0.029 0.028 -0.018
C117 0.064 0.029 0.037 -0.016 0.004 0.003
C116 0.082 0.047 0.031 0.001 -0.036 0.032
C115 0.030 0.041 0.044 0.026 0.017 0.017
C114 0.026 0.076 0.066 -0.004 0.006 0.030
C113 0.014 0.042 0.072 -0.003 -0.015 0.004
C112 0.003 0.057 0.105 -0.005 -0.008 -0.001
C111 0.057 0.008 0.061 -0.009 0.007 -0.015
C110 0.057 0.066 0.034 0.028 0.010 0.023
C109 0.064 0.068 0.083 0.011 0.008 0.044
C108 0.027 0.092 0.078 -0.059 -0.031 0.026
C107 0.037 0.078 0.061 -0.004 -0.004 -0.017
C106 0.062 0.102 0.039 -0.024 -0.035 0.016
C105 0.064 0.042 0.042 -0.020 -0.011 -0.009
C104 0.059 0.042 0.145 -0.031 -0.015 0.006
C103 0.030 0.052 0.092 -0.014 -0.013 0.010
O3 0.114 0.024 0.065 -0.022 0.017 -0.012
N22 0.033 0.085 0.045 -0.013 0.004 0.017
C102 0.062 0.044 0.057 -0.009 0.000 0.012
C101 0.083 0.101 0.015 -0.036 0.011 -0.010
C100 0.140 0.066 0.020 -0.012 -0.014 -0.025
C99 0.040 0.087 0.071 -0.006 -0.016 0.007
C98 0.132 0.065 0.029 0.003 0.044 -0.008
C97 0.035 0.097 0.072 -0.025 0.009 -0.033
C96 0.081 0.070 0.034 -0.011 -0.005 0.027
C95 0.043 0.055 0.070 0.039 0.009 -0.021
C94 0.089 0.091 0.024 0.006 0.008 -0.057
C93 0.048 0.072 0.064 0.033 -0.026 -0.015
C92 0.042 0.041 0.131 -0.001 0.015 0.017
C91 0.151 0.041 0.061 0.004 0.021 0.015
C90 0.108 0.045 0.103 -0.024 -0.015 0.016
C89 0.121 0.050 0.054 0.023 0.052 0.065
C88 0.035 0.096 0.072 0.018 0.023 -0.017
N21 0.018 0.066 0.109 -0.034 0.018 0.003
C87 0.044 0.067 0.029 -0.006 -0.013 0.030
N20 0.066 0.144 0.063 -0.014 0.001 -0.046
N19 0.074 0.083 0.050 0.000 -0.027 0.005
N18 0.051 0.163 0.057 -0.007 0.026 0.062
N17 0.123 0.081 0.040 -0.024 -0.049 -0.007
C86 0.054 0.032 0.083 -0.015 -0.011 -0.015
C85 0.085 0.074 0.053 0.012 -0.003 0.041
C84 0.057 0.071 0.068 -0.010 -0.011 0.031
C83 0.076 0.079 0.062 0.004 0.028 0.032
C82 0.061 0.060 0.057 -0.007 -0.016 0.003
C81 0.072 0.055 0.081 0.031 0.026 -0.008
C80 0.026 0.081 0.075 0.017 0.009 0.016
C79 0.016 0.120 0.108 -0.040 -0.007 -0.008
N16 0.129 0.057 0.025 -0.007 -0.011 0.023
C78 0.069 0.101 0.119 -0.007 -0.023 0.007
C77 0.107 0.085 0.061 -0.023 -0.005 0.027
C76 0.101 0.080 0.024 -0.007 -0.040 0.003
C75 0.071 0.092 0.038 -0.014 -0.017 0.015
C74 0.055 0.062 0.066 0.003 0.012 0.023
C73 0.101 0.016 0.122 -0.002 -0.013 -0.008
C72 0.075 0.128 0.050 0.001 0.038 0.020
C71 0.034 0.083 0.122 0.037 -0.008 -0.023
N15 0.035 0.049 0.137 0.046 0.041 0.002
O2 0.100 0.091 0.121 -0.013 0.029 -0.034
N14 0.106 0.098 0.055 0.041 0.011 -0.015
N13 0.102 0.055 0.127 0.017 0.035 -0.027
N12 0.105 0.076 0.119 0.029 0.020 0.058
N11 0.121 0.130 0.089 0.020 0.051 0.063
C70 0.082 0.077 0.117 -0.021 0.081 -0.023
N10 0.123 0.102 0.145 -0.045 0.050 0.046
C69 0.065 0.094 0.091 0.024 -0.027 -0.061
C68 0.080 0.071 0.102 0.039 -0.009 0.016
N9 0.114 0.076 0.170 0.005 0.043 -0.014
C67 0.087 0.089 0.045 -0.025 0.020 0.064
C66 0.110 0.054 0.065 -0.028 0.000 -0.045
C65 0.089 0.048 0.100 -0.016 0.034 0.003
C64 0.087 0.085 0.048 0.016 -0.032 -0.020
N8 0.177 0.072 0.205 -0.010 0.074 0.025
C63 0.059 0.053 0.109 -0.021 -0.011 0.013
C62 0.052 0.090 0.059 -0.007 -0.022 -0.001
C61 0.047 0.095 0.061 0.020 0.019 -0.034
C60 0.033 0.176 0.060 -0.033 -0.029 0.030
C59 0.061 0.083 0.090 -0.033 -0.030 -0.013
C58 0.093 0.091 0.090 -0.018 -0.007 -0.027
C57 0.137 0.035 0.103 0.024 0.021 -0.010
C56 0.084 0.099 0.051 0.026 -0.032 -0.009
C55 0.104 0.072 0.021 -0.008 -0.005 0.016
C54 0.084 0.100 0.055 0.015 0.028 -0.043
C53 0.078 0.181 0.047 0.041 0.025 -0.037
C52 0.131 0.092 0.083 0.051 0.006 0.053
C51 0.092 0.072 0.140 -0.038 -0.022 -0.007
C50 0.123 0.039 0.076 0.034 0.006 -0.003
C49 0.110 0.073 0.081 -0.002 0.027 0.044
C48 0.068 0.067 0.143 0.034 -0.032 -0.014
C47 0.140 0.029 0.153 0.037 -0.005 -0.016
C46 0.131 0.091 0.067 0.031 0.048 -0.008
C45 0.108 0.056 0.111 -0.002 0.013 0.052
C44 0.030 0.152 0.132 -0.006 -0.025 -0.041
C43 0.052 0.117 0.138 -0.024 0.035 0.031
C42 0.052 0.107 0.105 -0.023 0.025 0.001
C41 0.088 0.079 0.164 -0.018 0.036 -0.010
C40 0.070 0.116 0.161 0.029 -0.014 -0.033
C39 0.060 0.067 0.146 -0.015 0.022 -0.028
C38 0.101 0.086 0.096 -0.002 -0.014 0.010
C37 0.113 0.135 0.124 -0.051 0.038 0.006
C36 0.103 0.101 0.113 -0.033 0.022 0.003
O1 0.136 0.156 0.111 -0.019 -0.012 0.028
N7 0.131 0.098 0.139 0.013 -0.011 0.088
C35 0.085 0.103 0.093 0.010 0.040 -0.026
N6 0.249 0.073 0.153 0.031 -0.011 0.020
N5 0.069 0.256 0.176 -0.066 0.027 -0.022
C34 0.073 0.125 0.051 0.000 -0.026 -0.046
N4 0.139 0.160 0.252 -0.035 0.066 -0.037
C33 0.109 0.041 0.110 0.004 0.048 0.017
N3 0.213 0.149 0.077 -0.058 0.029 -0.012
C32 0.062 0.149 0.073 -0.031 0.008 0.017
C31 0.081 0.150 0.159 -0.068 0.033 -0.074
C30 0.144 0.131 0.120 -0.001 0.045 -0.069
C29 0.089 0.141 0.215 0.025 0.088 0.019
C28 0.075 0.114 0.141 0.034 0.047 -0.010
C27 0.086 0.086 0.158 -0.001 -0.023 -0.035
C26 0.112 0.095 0.203 -0.071 -0.032 -0.014
C25 0.103 0.105 0.094 0.025 -0.041 -0.016
C24 0.183 0.137 0.112 0.004 0.042 0.048
C23 0.213 0.082 0.161 -0.105 0.056 -0.027
C22 0.052 0.125 0.196 -0.068 0.057 0.008
C21 0.095 0.158 0.104 0.023 0.020 -0.020
C20 0.041 0.201 0.188 -0.049 -0.013 0.043
C19 0.055 0.202 0.199 -0.037 0.036 0.050
C18 0.236 0.088 0.091 -0.035 -0.065 -0.058
C17 0.157 0.073 0.134 -0.041 0.062 -0.040
C16 0.271 0.153 0.130 0.021 0.056 0.016
C15 0.022 0.192 0.252 0.070 0.021 -0.021
C14 0.029 0.136 0.223 -0.033 0.036 -0.017
C13 0.323 0.199 0.490 -0.237 0.099 -0.061
C12 0.136 0.178 0.153 -0.084 -0.001 0.083
C11 0.146 0.208 0.133 0.022 0.042 -0.091
C10 0.202 0.149 0.183 -0.099 0.025 -0.032
C9 0.378 0.181 0.288 -0.056 0.185 0.051
C8 0.222 0.167 0.216 0.003 0.076 -0.151
N2 0.586 0.305 0.503 0.067 -0.291 0.103
C7 0.057 0.024 0.319 0.050 -0.055 -0.021
O1W 0.081 0.082 0.051 0.022 0.016 0.001
O2W 0.106 0.051 0.056 -0.008 0.017 -0.023
O3W 0.070 0.146 0.060 0.001 0.013 0.038
O4W 0.076 0.090 0.084 0.026 0.040 -0.003
O5W 0.086 0.099 0.101 0.008 0.034 0.002
O6W 0.096 0.092 0.145 0.055 0.006 -0.017
C6 0.059 0.081 0.836 0.129 0.000 -0.027
O21W 0.120 0.085 0.155 0.012 0.052 0.024
O20W 0.141 0.130 0.084 0.033 0.005 -0.020
O19W 0.139 0.091 0.119 0.002 -0.021 -0.022
O18W 0.081 0.115 0.189 -0.038 0.013 -0.022
O17W 0.151 0.154 0.099 -0.016 -0.001 0.025
O16W 0.186 0.128 0.117 -0.013 0.001 -0.035
O15W 0.103 0.143 0.237 -0.004 -0.022 -0.040
O14W 0.181 0.172 0.101 -0.026 0.012 -0.002
O13W 0.131 0.169 0.171 0.054 0.000 0.014
O12W 0.254 0.079 0.220 0.014 0.046 -0.031
O11W 0.257 0.191 0.114 0.034 0.118 0.001
O10W 0.186 0.129 0.190 -0.004 0.012 -0.001
O9W 0.348 0.276 0.212 -0.030 0.111 0.006
O8W 0.219 0.181 0.268 -0.023 0.029 -0.028
O7W 0.226 0.233 0.266 -0.019 -0.026 -0.072
C5 0.277 0.245 0.262 0.083 -0.085 -0.024
C4 0.174 0.322 0.384 0.370 -0.039 -0.024
C3 0.378 0.047 0.299 0.100 -0.221 0.004
C2 0.291 0.931 0.350 -0.546 -0.313 0.490
N1 0.481 0.155 0.267 -0.004 -0.080 0.208
C1 0.214 0.350 0.206 -0.174 -0.041 -0.081

loop_
_atom_type_symbol
_atom_type_description
_atom_type_scat_dispersion_real
_atom_type_scat_dispersion_imag
_atom_type_scat_source
C C 0.0033 0.0016 'International Tables Vol C Tables 4.2.6.8 and 6.1.1.4'
H H 0.0000 0.0000 'International Tables Vol C Tables 4.2.6.8 and 6.1.1.4'
N N 0.0061 0.0033 'International Tables Vol C Tables 4.2.6.8 and 6.1.1.4'
O O 0.0106 0.0060 'International Tables Vol C Tables 4.2.6.8 and 6.1.1.4'
Dy Dy -0.1892 4.4098 'International Tables Vol C Tables 4.2.6.8 and 6.1.1.4'
I I -0.4742 1.8119 'International Tables Vol C Tables 4.2.6.8 and 6.1.1.4'

loop_
_geom_angle_atom_site_label_1
_geom_angle_atom_site_label_2
_geom_angle_atom_site_label_3
_geom_angle
_geom_angle_site_symmetry_1
_geom_angle_site_symmetry_3
_geom_angle_publ_flag
O141 Dy1 O121 71.6(5) . . ?
O141 Dy1 O99 129.8(4) . . ?
O121 Dy1 O99 69.5(5) . . ?
O141 Dy1 O10 146.8(4) . . ?
O121 Dy1 O10 102.8(4) . . ?
O99 Dy1 O10 73.3(4) . . ?
O141 Dy1 O108 85.5(4) . . ?
O121 Dy1 O108 142.8(4) . . ?
O99 Dy1 O108 143.3(5) . . ?
O10 Dy1 O108 80.4(4) . . ?
O141 Dy1 O127 77.3(5) . . ?
O121 Dy1 O127 93.1(5) . . ?
O99 Dy1 O127 74.5(5) . . ?
O10 Dy1 O127 135.8(5) . . ?
O108 Dy1 O127 110.4(5) . . ?
O141 Dy1 O159 70.3(4) . . ?
O121 Dy1 O159 70.8(4) . . ?
O99 Dy1 O159 122.4(5) . . ?
O10 Dy1 O159 76.9(4) . . ?
O108 Dy1 O159 74.0(4) . . ?
O127 Dy1 O159 147.0(4) . . ?
O141 Dy1 O133 129.7(5) . . ?
O121 Dy1 O133 149.6(4) . . ?
O99 Dy1 O133 80.4(5) . . ?
O10 Dy1 O133 71.1(4) . . ?
O108 Dy1 O133 67.0(4) . . ?
O127 Dy1 O133 74.4(5) . . ?
O159 Dy1 O133 132.6(4) . . ?
O141 Dy1 Dy4 79.2(3) . . ?
O121 Dy1 Dy4 37.9(3) . . ?
O99 Dy1 Dy4 88.7(4) . . ?
O10 Dy1 Dy4 77.8(3) . . ?
O108 Dy1 Dy4 110.4(3) . . ?
O127 Dy1 Dy4 130.6(4) . . ?
O159 Dy1 Dy4 36.8(3) . . ?
O133 Dy1 Dy4 148.8(3) . . ?
O141 Dy1 Dy2 38.9(3) . . ?
O121 Dy1 Dy2 36.0(3) . . ?
O99 Dy1 Dy2 92.9(3) . . ?
O10 Dy1 Dy2 137.4(3) . . ?
O108 Dy1 Dy2 123.7(3) . . ?
O127 Dy1 Dy2 73.1(4) . . ?
O159 Dy1 Dy2 77.6(3) . . ?
O133 Dy1 Dy2 147.5(3) . . ?
Dy4 Dy1 Dy2 61.49(3) . . ?
O141 Dy1 Dy3 34.9(3) . . ?
O121 Dy1 Dy3 74.5(3) . . ?
O99 Dy1 Dy3 143.7(4) . . ?
O10 Dy1 Dy3 111.9(3) . . ?
O108 Dy1 Dy3 70.1(3) . . ?
O127 Dy1 Dy3 112.0(3) . . ?
O159 Dy1 Dy3 36.8(3) . . ?
O133 Dy1 Dy3 135.8(3) . . ?
Dy4 Dy1 Dy3 59.32(3) . . ?
Dy2 Dy1 Dy3 58.25(3) . . ?
O141 Dy1 Dy21 100.5(3) . . ?
O121 Dy1 Dy21 171.8(3) . . ?
O99 Dy1 Dy21 115.9(4) . . ?
O10 Dy1 Dy21 85.0(3) . . ?
O108 Dy1 Dy21 35.2(3) . . ?
O127 Dy1 Dy21 82.8(4) . . ?
O159 Dy1 Dy21 109.1(3) . . ?
O133 Dy1 Dy21 35.6(3) . . ?
Dy4 Dy1 Dy21 144.41(4) . . ?
Dy2 Dy1 Dy21 135.82(4) . . ?
Dy3 Dy1 Dy21 100.37(3) . . ?
O101 Dy10 O158 72.7(4) . . ?
O101 Dy10 O56 108.3(5) . . ?
O158 Dy10 O56 147.8(5) . . ?
O101 Dy10 O107 147.7(5) . . ?
O158 Dy10 O107 124.9(5) . . ?
O56 Dy10 O107 71.9(5) . . ?
O101 Dy10 O152 82.1(5) . . ?
O158 Dy10 O152 70.1(4) . . ?
O56 Dy10 O152 78.2(5) . . ?
O107 Dy10 O152 127.8(4) . . ?
O101 Dy10 O156 67.0(4) . . ?
O158 Dy10 O156 131.1(4) . . ?
O56 Dy10 O156 73.3(5) . . ?
O107 Dy10 O156 83.0(4) . . ?
O152 Dy10 O156 127.6(4) . . ?
O101 Dy10 O154 84.9(5) . . ?
O158 Dy10 O154 77.6(4) . . ?
O56 Dy10 O154 134.3(5) . . ?
O107 Dy10 O154 74.6(5) . . ?
O152 Dy10 O154 147.5(4) . . ?
O156 Dy10 O154 72.5(4) . . ?
O101 Dy10 O124 141.7(5) . . ?
O158 Dy10 O124 72.1(4) . . ?
O56 Dy10 O124 93.9(5) . . ?
O107 Dy10 O124 68.4(5) . . ?
O152 Dy10 O124 72.1(4) . . ?
O156 Dy10 O124 151.2(4) . . ?
O154 Dy10 O124 101.8(4) . . ?
O101 Dy10 Dy11 120.1(4) . . ?
O158 Dy10 Dy11 78.3(3) . . ?
O56 Dy10 Dy11 73.7(3) . . ?
O107 Dy10 Dy11 91.5(3) . . ?
O152 Dy10 Dy11 38.5(3) . . ?
O156 Dy10 Dy11 146.7(3) . . ?
O154 Dy10 Dy11 137.5(3) . . ?
O124 Dy10 Dy11 36.9(3) . . ?
O101 Dy10 Dy12 109.2(3) . . ?
O158 Dy10 Dy12 36.6(3) . . ?
O56 Dy10 Dy12 131.1(3) . . ?
O107 Dy10 Dy12 91.5(4) . . ?
O152 Dy10 Dy12 77.1(3) . . ?
O156 Dy10 Dy12 151.7(3) . . ?
O154 Dy10 Dy12 79.3(3) . . ?
O124 Dy10 Dy12 38.3(3) . . ?
Dy11 Dy10 Dy12 60.76(3) . . ?
O101 Dy10 Dy9 63.9(3) . . ?
O158 Dy10 Dy9 36.1(3) . . ?
O56 Dy10 Dy9 113.9(4) . . ?
O107 Dy10 Dy9 147.0(3) . . ?
O152 Dy10 Dy9 36.7(3) . . ?
O156 Dy10 Dy9 130.0(3) . . ?
O154 Dy10 Dy9 111.1(3) . . ?
O124 Dy10 Dy9 78.7(3) . . ?
Dy11 Dy10 Dy9 61.78(3) . . ?
Dy12 Dy10 Dy9 59.45(3) . . ?
O101 Dy10 Dy13 78.2(4) . . ?
O158 Dy10 Dy13 108.8(3) . . ?
O56 Dy10 Dy13 102.7(3) . . ?
O107 Dy10 Dy13 70.5(3) . . ?
O152 Dy10 Dy13 159.5(3) . . ?
O156 Dy10 Dy13 37.4(3) . . ?
O154 Dy10 Dy13 35.8(3) . . ?
O124 Dy10 Dy13 127.8(3) . . ?
Dy11 Dy10 Dy13 161.72(4) . . ?
Dy12 Dy10 Dy13 114.77(3) . . ?
Dy9 Dy10 Dy13 133.39(3) . . ?
O110 Dy3 O117 146.9(4) . . ?
O110 Dy3 O141 82.9(5) . . ?
O117 Dy3 O141 74.5(5) . . ?
O110 Dy3 O62 97.1(5) . . ?
O117 Dy3 O62 99.3(5) . . ?
O141 Dy3 O62 73.9(5) . . ?
O110 Dy3 O145 67.5(5) . . ?
O117 Dy3 O145 145.1(4) . . ?
O141 Dy3 O145 131.4(4) . . ?
O62 Dy3 O145 72.7(5) . . ?
O110 Dy3 O142 86.3(5) . . ?
O117 Dy3 O142 98.4(4) . . ?
O141 Dy3 O142 144.8(4) . . ?
O62 Dy3 O142 140.9(5) . . ?
O145 Dy3 O142 72.9(4) . . ?
O110 Dy3 O159 78.1(4) . . ?
O117 Dy3 O159 71.6(4) . . ?
O141 Dy3 O159 69.8(4) . . ?
O62 Dy3 O159 143.6(4) . . ?
O145 Dy3 O159 133.9(4) . . ?
O142 Dy3 O159 75.3(4) . . ?
O110 Dy3 O82 143.0(5) . . ?
O117 Dy3 O82 69.9(5) . . ?
O141 Dy3 O82 123.8(4) . . ?
O62 Dy3 O82 70.8(5) . . ?
O145 Dy3 O82 75.5(5) . . ?
O142 Dy3 O82 83.2(4) . . ?
O159 Dy3 O82 132.1(5) . . ?
O110 Dy3 Dy2 123.7(3) . . ?
O117 Dy3 Dy2 37.9(3) . . ?
O141 Dy3 Dy2 40.9(3) . . ?
O62 Dy3 Dy2 73.5(4) . . ?
O145 Dy3 Dy2 145.5(3) . . ?
O142 Dy3 Dy2 135.2(3) . . ?
O159 Dy3 Dy2 79.5(3) . . ?
O82 Dy3 Dy2 87.2(3) . . ?
O110 Dy3 Dy4 114.5(3) . . ?
O117 Dy3 Dy4 37.9(3) . . ?
O141 Dy3 Dy4 78.6(3) . . ?
O62 Dy3 Dy4 134.6(4) . . ?
O145 Dy3 Dy4 148.3(3) . . ?
O142 Dy3 Dy4 75.7(3) . . ?
O159 Dy3 Dy4 36.5(3) . . ?
O82 Dy3 Dy4 97.1(4) . . ?
Dy2 Dy3 Dy4 62.18(3) . . ?
O110 Dy3 Dy1 70.9(3) . . ?
O117 Dy3 Dy1 76.8(3) . . ?
O141 Dy3 Dy1 34.5(3) . . ?
O62 Dy3 Dy1 107.4(3) . . ?
O145 Dy3 Dy1 138.0(3) . . ?
O142 Dy3 Dy1 110.4(3) . . ?
O159 Dy3 Dy1 36.7(3) . . ?
O82 Dy3 Dy1 145.7(3) . . ?
Dy2 Dy3 Dy1 60.59(3) . . ?
Dy4 Dy3 Dy1 58.88(3) . . ?
O110 Dy3 Dy7 79.6(3) . . ?
O117 Dy3 Dy7 122.9(3) . . ?
O141 Dy3 Dy7 162.2(3) . . ?
O62 Dy3 Dy7 104.7(4) . . ?
O145 Dy3 Dy7 36.3(3) . . ?
O142 Dy3 Dy7 37.4(3) . . ?
O159 Dy3 Dy7 109.7(3) . . ?
O82 Dy3 Dy7 70.6(3) . . ?
Dy2 Dy3 Dy7 156.61(4) . . ?
Dy4 Dy3 Dy7 112.05(4) . . ?
Dy1 Dy3 Dy7 138.44(4) . . ?
O5 Dy5 O111 84.2(3) . . ?
O5 Dy5 O135 139.2(3) . . ?
O111 Dy5 O135 72.0(5) . . ?
O5 Dy5 O91 84.6(4) . . ?
O111 Dy5 O91 144.7(5) . . ?
O135 Dy5 O91 133.0(5) . . ?
O5 Dy5 O144 72.9(3) . . ?
O111 Dy5 O144 82.0(4) . . ?
O135 Dy5 O144 71.3(4) . . ?
O91 Dy5 O144 125.9(4) . . ?
O5 Dy5 O120 112.8(3) . . ?
O111 Dy5 O120 138.3(4) . . ?
O135 Dy5 O120 71.0(4) . . ?
O91 Dy5 O120 76.6(5) . . ?
O144 Dy5 O120 68.6(4) . . ?
O5 Dy5 O150 74.0(3) . . ?
O111 Dy5 O150 67.0(4) . . ?
O135 Dy5 O150 122.4(4) . . ?
O91 Dy5 O150 77.7(5) . . ?
O144 Dy5 O150 136.3(4) . . ?
O120 Dy5 O150 152.6(4) . . ?
O5 Dy5 O126 140.9(3) . . ?
O111 Dy5 O126 87.9(4) . . ?
O135 Dy5 O126 72.2(4) . . ?
O91 Dy5 O126 80.0(5) . . ?
O144 Dy5 O126 143.6(4) . . ?
O120 Dy5 O126 98.4(4) . . ?
O150 Dy5 O126 67.7(4) . . ?
O5 Dy5 Dy7 102.42(4) . . ?
O111 Dy5 Dy7 61.1(3) . . ?
O135 Dy5 Dy7 37.0(3) . . ?
O91 Dy5 Dy7 154.2(4) . . ?
O144 Dy5 Dy7 38.3(3) . . ?
O120 Dy5 Dy7 77.8(3) . . ?
O150 Dy5 Dy7 128.0(3) . . ?
O126 Dy5 Dy7 107.0(3) . . ?
O5 Dy5 Dy6 144.17(4) . . ?
O111 Dy5 Dy6 108.7(3) . . ?
O135 Dy5 Dy6 36.7(3) . . ?
O91 Dy5 Dy6 99.8(4) . . ?
O144 Dy5 Dy6 76.0(3) . . ?
O120 Dy5 Dy6 37.1(3) . . ?
O150 Dy5 Dy6 141.8(3) . . ?
O126 Dy5 Dy6 74.3(3) . . ?
Dy7 Dy5 Dy6 60.12(3) . . ?
O5 Dy5 Dy25 66.14(3) . . ?
O111 Dy5 Dy25 35.0(3) . . ?
O135 Dy5 Dy25 104.6(3) . . ?
O91 Dy5 Dy25 110.6(4) . . ?
O144 Dy5 Dy25 104.1(3) . . ?
O120 Dy5 Dy25 172.2(3) . . ?
O150 Dy5 Dy25 35.1(3) . . ?
O126 Dy5 Dy25 86.0(3) . . ?
Dy7 Dy5 Dy25 94.83(3) . . ?
Dy6 Dy5 Dy25 140.20(4) . . ?
O5 Dy5 Dy15 106.40(4) . . ?
O111 Dy5 Dy15 79.9(3) . . ?
O135 Dy5 Dy15 101.5(3) . . ?
O91 Dy5 Dy15 71.4(3) . . ?
O144 Dy5 Dy15 161.8(3) . . ?
O120 Dy5 Dy15 125.9(3) . . ?
O150 Dy5 Dy15 33.8(3) . . ?
O126 Dy5 Dy15 34.5(3) . . ?
Dy7 Dy5 Dy15 128.07(4) . . ?
Dy6 Dy5 Dy15 108.71(3) . . ?
Dy25 Dy5 Dy15 60.67(3) . . ?
O64 Dy17 O118 76.8(5) . . ?
O64 Dy17 O138 96.4(5) . . ?
O118 Dy17 O138 73.8(5) . . ?
O64 Dy17 O147 148.6(5) . . ?
O118 Dy17 O147 72.0(4) . . ?
O138 Dy17 O147 72.0(5) . . ?
O64 Dy17 O155 100.4(5) . . ?
O118 Dy17 O155 84.2(5) . . ?
O138 Dy17 O155 148.4(4) . . ?
O147 Dy17 O155 79.9(4) . . ?
O64 Dy17 O114 135.1(5) . . ?
O118 Dy17 O114 148.0(4) . . ?
O138 Dy17 O114 98.8(4) . . ?
O147 Dy17 O114 76.1(4) . . ?
O155 Dy17 O114 87.9(4) . . ?
O64 Dy17 O128 71.4(5) . . ?
O118 Dy17 O128 125.7(5) . . ?
O138 Dy17 O128 67.6(5) . . ?
O147 Dy17 O128 125.8(5) . . ?
O155 Dy17 O128 143.5(5) . . ?
O114 Dy17 O128 76.0(4) . . ?
O64 Dy17 O148 70.7(5) . . ?
O118 Dy17 O148 131.7(4) . . ?
O138 Dy17 O148 143.4(4) . . ?
O147 Dy17 O148 134.9(4) . . ?
O155 Dy17 O148 68.0(4) . . ?
O114 Dy17 O148 72.0(4) . . ?
O128 Dy17 O148 75.8(5) . . ?
O64 Dy17 Dy19 133.2(3) . . ?
O118 Dy17 Dy19 79.5(3) . . ?
O138 Dy17 Dy19 37.8(3) . . ?
O147 Dy17 Dy19 36.9(3) . . ?
O155 Dy17 Dy19 116.7(3) . . ?
O114 Dy17 Dy19 76.6(3) . . ?
O128 Dy17 Dy19 91.5(4) . . ?
O148 Dy17 Dy19 148.1(3) . . ?
O64 Dy17 Dy20 73.3(3) . . ?
O118 Dy17 Dy20 38.3(3) . . ?
O138 Dy17 Dy20 39.2(3) . . ?
O147 Dy17 Dy20 80.1(3) . . ?
O155 Dy17 Dy20 122.5(3) . . ?
O114 Dy17 Dy20 137.0(3) . . ?
O128 Dy17 Dy20 90.0(3) . . ?
O148 Dy17 Dy20 143.9(3) . . ?
Dy19 Dy17 Dy20 63.17(3) . . ?
O64 Dy17 Dy18 112.0(4) . . ?
O118 Dy17 Dy18 35.7(3) . . ?
O138 Dy17 Dy18 76.2(3) . . ?
O147 Dy17 Dy18 37.7(3) . . ?
O155 Dy17 Dy18 72.7(3) . . ?
O114 Dy17 Dy18 112.5(3) . . ?
O128 Dy17 Dy18 143.8(4) . . ?
O148 Dy17 Dy18 140.3(3) . . ?
Dy19 Dy17 Dy18 59.10(3) . . ?
Dy20 Dy17 Dy18 59.12(3) . . ?
O64 Dy17 Dy12 101.2(4) . . ?
O118 Dy17 Dy12 163.0(3) . . ?
O138 Dy17 Dy12 123.1(3) . . ?
O147 Dy17 Dy12 109.6(3) . . ?
O155 Dy17 Dy12 79.5(3) . . ?
O114 Dy17 Dy12 36.7(3) . . ?
O128 Dy17 Dy12 67.9(3) . . ?
O148 Dy17 Dy12 35.8(3) . . ?
Dy19 Dy17 Dy12 112.26(4) . . ?
Dy20 Dy17 Dy12 157.72(4) . . ?
Dy18 Dy17 Dy12 139.62(4) . . ?
O90 Dy18 O130 93.6(5) . . ?
O90 Dy18 O132 99.8(5) . . ?
O130 Dy18 O132 144.2(5) . . ?
O90 Dy18 O118 76.2(5) . . ?
O130 Dy18 O118 72.2(5) . . ?
O132 Dy18 O118 78.9(4) . . ?
O90 Dy18 O157 74.1(5) . . ?
O130 Dy18 O157 148.5(5) . . ?
O132 Dy18 O157 67.3(4) . . ?
O118 Dy18 O157 129.6(5) . . ?
O90 Dy18 O11 137.4(5) . . ?
O130 Dy18 O11 101.8(4) . . ?
O132 Dy18 O11 90.5(4) . . ?
O118 Dy18 O11 146.3(4) . . ?
O157 Dy18 O11 72.1(4) . . ?
O90 Dy18 O147 146.1(5) . . ?
O130 Dy18 O147 71.8(4) . . ?
O132 Dy18 O147 78.9(4) . . ?
O118 Dy18 O147 70.2(4) . . ?
O157 Dy18 O147 132.8(4) . . ?
O11 Dy18 O147 76.4(4) . . ?
O90 Dy18 O45 74.4(5) . . ?
O130 Dy18 O45 67.9(5) . . ?
O132 Dy18 O45 147.8(5) . . ?
O118 Dy18 O45 128.0(5) . . ?
O157 Dy18 O45 80.8(4) . . ?
O11 Dy18 O45 75.2(5) . . ?
O147 Dy18 O45 123.6(5) . . ?
O90 Dy18 Dy19 131.0(4) . . ?
O130 Dy18 Dy19 38.2(3) . . ?
O132 Dy18 Dy19 116.2(3) . . ?
O118 Dy18 Dy19 79.2(3) . . ?
O157 Dy18 Dy19 149.1(3) . . ?
O11 Dy18 Dy19 77.1(3) . . ?
O147 Dy18 Dy19 37.3(3) . . ?
O45 Dy18 Dy19 89.0(4) . . ?
O90 Dy18 Dy20 70.8(4) . . ?
O130 Dy18 Dy20 37.5(3) . . ?
O132 Dy18 Dy20 118.0(3) . . ?
O118 Dy18 Dy20 39.0(3) . . ?
O157 Dy18 Dy20 144.9(3) . . ?
O11 Dy18 Dy20 138.3(3) . . ?
O147 Dy18 Dy20 79.9(3) . . ?
O45 Dy18 Dy20 90.6(3) . . ?
Dy19 Dy18 Dy20 63.41(3) . . ?
O90 Dy18 Dy17 111.3(4) . . ?
O130 Dy18 Dy17 75.2(3) . . ?
O132 Dy18 Dy17 69.1(3) . . ?
O118 Dy18 Dy17 35.4(3) . . ?
O157 Dy18 Dy17 136.3(3) . . ?
O11 Dy18 Dy17 111.0(3) . . ?
O147 Dy18 Dy17 36.2(3) . . ?
O45 Dy18 Dy17 142.9(3) . . ?
Dy19 Dy18 Dy17 58.94(3) . . ?
Dy20 Dy18 Dy17 59.91(3) . . ?
O90 Dy18 Dy6 104.8(4) . . ?
O130 Dy18 Dy6 126.9(3) . . ?
O132 Dy18 Dy6 81.4(3) . . ?
O118 Dy18 Dy6 160.2(3) . . ?
O157 Dy18 Dy6 36.9(3) . . ?
O11 Dy18 Dy6 35.8(3) . . ?
O147 Dy18 Dy6 108.4(3) . . ?
O45 Dy18 Dy6 70.0(3) . . ?
Dy19 Dy18 Dy6 112.23(4) . . ?
Dy20 Dy18 Dy6 160.41(4) . . ?
Dy17 Dy18 Dy6 136.25(4) . . ?
O42 Dy2 O60 143.0(6) . . ?
O42 Dy2 O24 94.2(6) . . ?
O60 Dy2 O24 88.9(6) . . ?
O42 Dy2 O121 85.6(5) . . ?
O60 Dy2 O121 113.6(5) . . ?
O24 Dy2 O121 141.9(5) . . ?
O42 Dy2 O117 142.7(5) . . ?
O60 Dy2 O117 74.0(5) . . ?
O24 Dy2 O117 90.2(5) . . ?
O121 Dy2 O117 68.9(4) . . ?
O42 Dy2 O119 80.8(5) . . ?
O60 Dy2 O119 76.4(5) . . ?
O24 Dy2 O119 145.9(5) . . ?
O121 Dy2 O119 71.7(5) . . ?
O117 Dy2 O119 114.2(5) . . ?
O42 Dy2 O141 74.1(5) . . ?
O60 Dy2 O141 141.4(5) . . ?
O24 Dy2 O141 74.4(5) . . ?
O121 Dy2 O141 68.9(4) . . ?
O117 Dy2 O141 71.5(4) . . ?
O119 Dy2 O141 134.3(4) . . ?
O42 Dy2 O30 73.3(6) . . ?
O60 Dy2 O30 73.0(6) . . ?
O24 Dy2 O30 70.8(5) . . ?
O121 Dy2 O30 143.4(5) . . ?
O117 Dy2 O30 141.9(5) . . ?
O119 Dy2 O30 75.5(5) . . ?
O141 Dy2 O30 129.6(5) . . ?
O42 Dy2 Dy3 112.0(4) . . ?
O60 Dy2 Dy3 103.3(4) . . ?
O24 Dy2 Dy3 67.9(4) . . ?
O121 Dy2 Dy3 76.9(3) . . ?
O117 Dy2 Dy3 37.5(3) . . ?
O119 Dy2 Dy3 145.1(3) . . ?
O141 Dy2 Dy3 38.2(3) . . ?
O30 Dy2 Dy3 138.6(4) . . ?
O42 Dy2 Dy1 66.7(4) . . ?
O60 Dy2 Dy1 145.3(4) . . ?
O24 Dy2 Dy1 110.0(4) . . ?
O121 Dy2 Dy1 36.1(3) . . ?
O117 Dy2 Dy1 77.0(3) . . ?
O119 Dy2 Dy1 99.0(3) . . ?
O141 Dy2 Dy1 36.0(3) . . ?
O30 Dy2 Dy1 140.0(4) . . ?
Dy3 Dy2 Dy1 61.16(3) . . ?
O42 Dy2 Dy4 120.1(4) . . ?
O60 Dy2 Dy4 87.2(4) . . ?
O24 Dy2 Dy4 124.2(4) . . ?
O121 Dy2 Dy4 35.2(3) . . ?
O117 Dy2 Dy4 35.8(3) . . ?
O119 Dy2 Dy4 86.1(3) . . ?
O141 Dy2 Dy4 74.9(3) . . ?
O30 Dy2 Dy4 155.5(4) . . ?
Dy3 Dy2 Dy4 59.16(3) . . ?
Dy1 Dy2 Dy4 58.12(3) . . ?
O140 Dy4 O159 76.1(4) . . ?
O140 Dy4 O54 78.9(5) . . ?
O159 Dy4 O54 142.6(5) . . ?
O140 Dy4 O80 141.4(5) . . ?
O159 Dy4 O80 140.7(5) . . ?
O54 Dy4 O80 72.5(5) . . ?
O140 Dy4 O121 140.6(5) . . ?
O159 Dy4 O121 72.2(4) . . ?
O54 Dy4 O121 114.3(5) . . ?
O80 Dy4 O121 76.2(5) . . ?
O140 Dy4 O137 115.5(5) . . ?
O159 Dy4 O137 76.8(4) . . ?
O54 Dy4 O137 139.8(5) . . ?
O80 Dy4 O137 74.9(5) . . ?
O121 Dy4 O137 79.3(4) . . ?
O140 Dy4 O117 80.1(5) . . ?
O159 Dy4 O117 72.5(4) . . ?
O54 Dy4 O117 76.2(5) . . ?
O80 Dy4 O117 116.4(5) . . ?
O121 Dy4 O117 68.6(4) . . ?
O137 Dy4 O117 140.8(4) . . ?
O140 Dy4 O125 68.7(5) . . ?
O159 Dy4 O125 109.5(4) . . ?
O54 Dy4 O125 86.3(5) . . ?
O80 Dy4 O125 83.8(5) . . ?
O121 Dy4 O125 144.6(4) . . ?
O137 Dy4 O125 67.3(4) . . ?
O117 Dy4 O125 146.7(4) . . ?
O140 Dy4 Dy1 114.4(3) . . ?
O159 Dy4 Dy1 38.3(3) . . ?
O54 Dy4 Dy1 149.1(4) . . ?
O80 Dy4 Dy1 103.3(4) . . ?
O121 Dy4 Dy1 37.9(3) . . ?
O137 Dy4 Dy1 62.0(3) . . ?
O117 Dy4 Dy1 78.8(3) . . ?
O125 Dy4 Dy1 124.3(3) . . ?
O140 Dy4 Dy3 64.2(3) . . ?
O159 Dy4 Dy3 38.2(3) . . ?
O54 Dy4 Dy3 105.4(4) . . ?
O80 Dy4 Dy3 148.5(4) . . ?
O121 Dy4 Dy3 76.4(3) . . ?
O137 Dy4 Dy3 114.7(3) . . ?
O117 Dy4 Dy3 37.2(3) . . ?
O125 Dy4 Dy3 127.7(3) . . ?
Dy1 Dy4 Dy3 61.80(3) . . ?
O140 Dy4 Dy2 115.2(3) . . ?
O159 Dy4 Dy2 77.5(3) . . ?
O54 Dy4 Dy2 88.7(4) . . ?
O80 Dy4 Dy2 89.8(4) . . ?
O121 Dy4 Dy2 35.1(3) . . ?
O137 Dy4 Dy2 114.2(3) . . ?
O117 Dy4 Dy2 35.5(3) . . ?
O125 Dy4 Dy2 172.9(3) . . ?
Dy1 Dy4 Dy2 60.39(3) . . ?
Dy3 Dy4 Dy2 58.66(3) . . ?
O150 Dy15 O115 147.4(4) . . ?
O150 Dy15 O153 130.4(5) . . ?
O115 Dy15 O153 70.4(5) . . ?
O150 Dy15 O143 72.9(5) . . ?
O115 Dy15 O143 92.8(5) . . ?
O153 Dy15 O143 76.2(5) . . ?
O150 Dy15 O126 70.5(4) . . ?
O115 Dy15 O126 102.5(5) . . ?
O153 Dy15 O126 151.1(4) . . ?
O143 Dy15 O126 132.8(5) . . ?
O150 Dy15 O149 134.1(4) . . ?
O115 Dy15 O149 71.5(4) . . ?
O153 Dy15 O149 72.1(4) . . ?
O143 Dy15 O149 147.8(4) . . ?
O126 Dy15 O149 79.0(4) . . ?
O150 Dy15 O74 78.6(4) . . ?
O115 Dy15 O74 69.0(4) . . ?
O153 Dy15 O74 126.0(4) . . ?
O143 Dy15 O74 71.8(5) . . ?
O126 Dy15 O74 72.6(5) . . ?
O149 Dy15 O74 124.0(5) . . ?
O150 Dy15 O81 66.6(4) . . ?
O115 Dy15 O81 145.8(4) . . ?
O153 Dy15 O81 81.3(5) . . ?
O143 Dy15 O81 98.8(5) . . ?
O126 Dy15 O81 93.0(5) . . ?
O149 Dy15 O81 82.1(4) . . ?
O74 Dy15 O81 145.1(5) . . ?
O150 Dy15 Dy14 149.2(3) . . ?
O115 Dy15 Dy14 38.5(3) . . ?
O153 Dy15 Dy14 79.2(3) . . ?
O143 Dy15 Dy14 130.8(3) . . ?
O126 Dy15 Dy14 78.8(3) . . ?
O149 Dy15 Dy14 36.7(3) . . ?
O74 Dy15 Dy14 90.1(4) . . ?
O81 Dy15 Dy14 118.8(3) . . ?
O150 Dy15 Dy16 145.1(3) . . ?
O115 Dy15 Dy16 36.6(3) . . ?
O153 Dy15 Dy16 37.0(3) . . ?
O143 Dy15 Dy16 72.3(3) . . ?
O126 Dy15 Dy16 138.3(3) . . ?
O149 Dy15 Dy16 79.0(3) . . ?
O74 Dy15 Dy16 91.4(3) . . ?
O81 Dy15 Dy16 118.3(3) . . ?
Dy14 Dy15 Dy16 62.55(3) . . ?
O150 Dy15 Dy13 137.5(3) . . ?
O115 Dy15 Dy13 74.9(3) . . ?
O153 Dy15 Dy13 36.7(3) . . ?
O143 Dy15 Dy13 112.4(3) . . ?
O126 Dy15 Dy13 114.7(3) . . ?
O149 Dy15 Dy13 37.2(3) . . ?
O74 Dy15 Dy13 143.9(3) . . ?
O81 Dy15 Dy13 70.9(3) . . ?
Dy14 Dy15 Dy13 59.22(3) . . ?
Dy16 Dy15 Dy13 58.91(3) . . ?
O150 Dy15 Dy5 35.4(3) . . ?
O115 Dy15 Dy5 126.6(3) . . ?
O153 Dy15 Dy5 163.0(3) . . ?
O143 Dy15 Dy5 100.7(3) . . ?
O126 Dy15 Dy5 35.8(3) . . ?
O149 Dy15 Dy5 111.3(3) . . ?
O74 Dy15 Dy5 66.9(3) . . ?
O81 Dy15 Dy5 82.7(3) . . ?
Dy14 Dy15 Dy5 113.88(4) . . ?
Dy16 Dy15 Dy5 158.30(4) . . ?
Dy13 Dy15 Dy5 140.01(4) . . ?
O33 Dy12 O158 147.6(5) . . ?
O33 Dy12 O148 79.5(5) . . ?
O158 Dy12 O148 128.7(4) . . ?
O33 Dy12 O85 112.6(5) . . ?
O158 Dy12 O85 73.1(4) . . ?
O148 Dy12 O85 67.1(4) . . ?
O33 Dy12 O151 87.0(5) . . ?
O158 Dy12 O151 71.5(4) . . ?
O148 Dy12 O151 155.1(4) . . ?
O85 Dy12 O151 137.7(5) . . ?
O33 Dy12 O114 135.3(5) . . ?
O158 Dy12 O114 74.9(4) . . ?
O148 Dy12 O114 72.7(4) . . ?
O85 Dy12 O114 88.0(4) . . ?
O151 Dy12 O114 104.2(4) . . ?
O33 Dy12 O124 78.1(5) . . ?
O158 Dy12 O124 72.2(4) . . ?
O148 Dy12 O124 125.4(4) . . ?
O85 Dy12 O124 77.0(4) . . ?
O151 Dy12 O124 70.8(4) . . ?
O114 Dy12 O124 146.6(4) . . ?
O33 Dy12 O52 71.8(5) . . ?
O158 Dy12 O52 120.0(5) . . ?
O148 Dy12 O52 85.6(5) . . ?
O85 Dy12 O52 150.1(5) . . ?
O151 Dy12 O52 70.4(5) . . ?
O114 Dy12 O52 71.8(5) . . ?
O124 Dy12 O52 131.4(4) . . ?
O33 Dy12 Dy9 125.2(4) . . ?
O158 Dy12 Dy9 36.9(3) . . ?
O148 Dy12 Dy9 150.5(3) . . ?
O85 Dy12 Dy9 109.9(3) . . ?
O151 Dy12 Dy9 38.3(3) . . ?
O114 Dy12 Dy9 78.0(3) . . ?
O124 Dy12 Dy9 79.4(3) . . ?
O52 Dy12 Dy9 87.7(4) . . ?
O33 Dy12 Dy10 116.0(4) . . ?
O158 Dy12 Dy10 36.9(3) . . ?
O148 Dy12 Dy10 127.5(3) . . ?
O85 Dy12 Dy10 60.6(3) . . ?
O151 Dy12 Dy10 77.2(3) . . ?
O114 Dy12 Dy10 108.7(3) . . ?
O124 Dy12 Dy10 38.0(3) . . ?
O52 Dy12 Dy10 146.3(4) . . ?
Dy9 Dy12 Dy10 60.54(3) . . ?
O33 Dy12 Dy11 71.2(4) . . ?
O158 Dy12 Dy11 77.2(3) . . ?
O148 Dy12 Dy11 147.8(3) . . ?
O85 Dy12 Dy11 112.1(3) . . ?
O151 Dy12 Dy11 37.2(3) . . ?
O114 Dy12 Dy11 138.8(3) . . ?
O124 Dy12 Dy11 35.8(3) . . ?
O52 Dy12 Dy11 97.4(3) . . ?
Dy9 Dy12 Dy11 61.61(3) . . ?
Dy10 Dy12 Dy11 59.15(3) . . ?
O33 Dy12 Dy17 106.3(4) . . ?
O158 Dy12 Dy17 106.0(3) . . ?
O148 Dy12 Dy17 36.6(3) . . ?
O85 Dy12 Dy17 79.1(3) . . ?
O151 Dy12 Dy17 132.7(3) . . ?
O114 Dy12 Dy17 36.5(3) . . ?
O124 Dy12 Dy17 155.5(3) . . ?
O52 Dy12 Dy17 71.5(3) . . ?
Dy9 Dy12 Dy17 114.34(4) . . ?
Dy10 Dy12 Dy17 129.59(4) . . ?
Dy11 Dy12 Dy17 168.63(4) . . ?
O134 Dy8 O35 82.6(5) . . ?
O134 Dy8 O27 90.0(5) . . ?
O35 Dy8 O27 136.4(5) . . ?
O134 Dy8 O144 71.5(5) . . ?
O35 Dy8 O144 141.4(5) . . ?
O27 Dy8 O144 73.0(5) . . ?
O134 Dy8 O39 140.9(5) . . ?
O35 Dy8 O39 71.5(5) . . ?
O27 Dy8 O39 128.9(5) . . ?
O144 Dy8 O39 112.4(5) . . ?
O134 Dy8 O120 72.3(4) . . ?
O35 Dy8 O120 79.1(5) . . ?
O27 Dy8 O120 138.8(5) . . ?
O144 Dy8 O120 66.2(4) . . ?
O39 Dy8 O120 74.4(5) . . ?
O134 Dy8 O7 147.8(3) . . ?
O35 Dy8 O7 123.3(4) . . ?
O27 Dy8 O7 83.1(4) . . ?
O144 Dy8 O7 76.4(3) . . ?
O39 Dy8 O7 52.5(4) . . ?
O120 Dy8 O7 92.6(3) . . ?
O134 Dy8 O96 123.6(5) . . ?
O35 Dy8 O96 74.2(5) . . ?
O27 Dy8 O96 74.7(5) . . ?
O144 Dy8 O96 144.2(5) . . ?
O39 Dy8 O96 77.2(5) . . ?
O120 Dy8 O96 145.9(5) . . ?
O7 Dy8 O96 84.8(4) . . ?
O134 Dy8 O49 71.6(5) . . ?
O35 Dy8 O49 69.0(5) . . ?
O27 Dy8 O49 67.9(6) . . ?
O144 Dy8 O49 125.2(5) . . ?
O39 Dy8 O49 121.9(5) . . ?
O120 Dy8 O49 134.1(5) . . ?
O7 Dy8 O49 132.3(4) . . ?
O96 Dy8 O49 52.2(5) . . ?
O134 Dy8 C209 152.9(3) . . ?
O35 Dy8 C209 97.6(4) . . ?
O27 Dy8 C209 107.3(4) . . ?
O144 Dy8 C209 93.4(3) . . ?
O39 Dy8 C209 26.2(4) . . ?
O120 Dy8 C209 81.1(3) . . ?
O7 Dy8 C209 26.371(12) . . ?
O96 Dy8 C209 81.8(4) . . ?
O49 Dy8 C209 133.8(4) . . ?
O134 Dy8 C173 97.3(3) . . ?
O35 Dy8 C173 69.9(4) . . ?
O27 Dy8 C173 68.6(4) . . ?
O144 Dy8 C173 139.9(3) . . ?
O39 Dy8 C173 100.4(4) . . ?
O120 Dy8 C173 148.4(3) . . ?
O7 Dy8 C173 109.09(4) . . ?
O96 Dy8 C173 26.5(4) . . ?
O49 Dy8 C173 25.7(4) . . ?
C209 Dy8 C173 108.26(4) . . ?
O134 Dy8 Dy6 37.4(3) . . ?
O35 Dy8 Dy6 65.1(4) . . ?
O27 Dy8 Dy6 125.9(4) . . ?
O144 Dy8 Dy6 77.1(3) . . ?
O39 Dy8 Dy6 103.9(4) . . ?
O120 Dy8 Dy6 39.2(3) . . ?
O7 Dy8 Dy6 131.40(4) . . ?
O96 Dy8 Dy6 136.0(4) . . ?
O49 Dy8 Dy6 96.2(4) . . ?
C209 Dy8 Dy6 118.57(4) . . ?
C173 Dy8 Dy6 117.43(4) . . ?
O43 Dy14 O149 146.3(5) . . ?
O43 Dy14 O122 80.8(5) . . ?
O149 Dy14 O122 72.7(4) . . ?
O43 Dy14 O104 135.4(5) . . ?
O149 Dy14 O104 77.3(4) . . ?
O122 Dy14 O104 139.5(4) . . ?
O43 Dy14 O65 72.2(5) . . ?
O149 Dy14 O65 137.1(5) . . ?
O122 Dy14 O65 112.0(5) . . ?
O104 Dy14 O65 73.7(5) . . ?
O43 Dy14 O115 116.6(5) . . ?
O149 Dy14 O115 71.8(4) . . ?
O122 Dy14 O115 67.5(4) . . ?
O104 Dy14 O115 77.7(5) . . ?
O65 Dy14 O115 71.7(5) . . ?
O43 Dy14 O139 76.2(5) . . ?
O149 Dy14 O139 78.5(4) . . ?
O122 Dy14 O139 78.4(4) . . ?
O104 Dy14 O139 121.5(5) . . ?
O65 Dy14 O139 144.1(5) . . ?
O115 Dy14 O139 139.8(4) . . ?
O43 Dy14 O9 84.4(5) . . ?
O149 Dy14 O9 106.4(4) . . ?
O122 Dy14 O9 146.0(5) . . ?
O104 Dy14 O9 68.8(5) . . ?
O65 Dy14 O9 91.9(5) . . ?
O115 Dy14 O9 145.8(5) . . ?
O139 Dy14 O9 68.4(5) . . ?
O43 Dy14 Dy13 109.1(4) . . ?
O149 Dy14 Dy13 38.5(3) . . ?
O122 Dy14 Dy13 37.5(3) . . ?
O104 Dy14 Dy13 115.4(3) . . ?
O65 Dy14 Dy13 143.7(4) . . ?
O115 Dy14 Dy13 76.2(3) . . ?
O139 Dy14 Dy13 63.7(3) . . ?
O9 Dy14 Dy13 124.4(3) . . ?
O43 Dy14 Dy15 152.1(4) . . ?
O149 Dy14 Dy15 37.9(3) . . ?
O122 Dy14 Dy15 77.7(3) . . ?
O104 Dy14 Dy15 61.9(3) . . ?
O65 Dy14 Dy15 99.7(4) . . ?
O115 Dy14 Dy15 37.6(3) . . ?
O139 Dy14 Dy15 116.1(3) . . ?
O9 Dy14 Dy15 123.1(3) . . ?
Dy13 Dy14 Dy15 61.47(3) . . ?
O43 Dy14 Dy16 93.0(4) . . ?
O149 Dy14 Dy16 77.0(3) . . ?
O122 Dy14 Dy16 34.9(3) . . ?
O104 Dy14 Dy16 111.9(3) . . ?
O65 Dy14 Dy16 85.3(4) . . ?
O115 Dy14 Dy16 34.4(3) . . ?
O139 Dy14 Dy16 113.1(3) . . ?
O9 Dy14 Dy16 176.6(3) . . ?
Dy13 Dy14 Dy16 58.54(3) . . ?
Dy15 Dy14 Dy16 59.26(3) . . ?
O135 Dy7 O37 146.8(5) . . ?
O135 Dy7 O109 74.4(5) . . ?
O37 Dy7 O109 111.2(5) . . ?
O135 Dy7 O144 71.9(4) . . ?
O37 Dy7 O144 86.9(5) . . ?
O109 Dy7 O144 140.0(5) . . ?
O135 Dy7 O134 72.1(4) . . ?
O37 Dy7 O134 77.3(5) . . ?
O109 Dy7 O134 77.6(5) . . ?
O144 Dy7 O134 71.9(4) . . ?
O135 Dy7 O145 130.3(5) . . ?
O37 Dy7 O145 78.6(5) . . ?
O109 Dy7 O145 67.3(5) . . ?
O144 Dy7 O145 152.7(4) . . ?
O134 Dy7 O145 125.8(5) . . ?
O135 Dy7 O103 118.5(5) . . ?
O37 Dy7 O103 75.8(5) . . ?
O109 Dy7 O103 146.3(5) . . ?
O144 Dy7 O103 71.2(4) . . ?
O134 Dy7 O103 135.0(5) . . ?
O145 Dy7 O103 82.8(4) . . ?
O135 Dy7 O142 75.3(4) . . ?
O37 Dy7 O142 136.5(5) . . ?
O109 Dy7 O142 85.4(5) . . ?
O144 Dy7 O142 106.0(4) . . ?
O134 Dy7 O142 146.2(4) . . ?
O145 Dy7 O142 71.3(4) . . ?
O103 Dy7 O142 70.0(4) . . ?
O135 Dy7 Dy5 37.5(3) . . ?
O37 Dy7 Dy5 125.2(4) . . ?
O109 Dy7 Dy5 112.0(3) . . ?
O144 Dy7 Dy5 38.4(3) . . ?
O134 Dy7 Dy5 80.6(3) . . ?
O145 Dy7 Dy5 150.2(3) . . ?
O103 Dy7 Dy5 86.2(3) . . ?
O142 Dy7 Dy5 78.9(3) . . ?
O135 Dy7 Dy6 37.3(3) . . ?
O37 Dy7 Dy6 114.1(4) . . ?
O109 Dy7 Dy6 63.2(3) . . ?
O144 Dy7 Dy6 76.9(3) . . ?
O134 Dy7 Dy6 36.9(3) . . ?
O145 Dy7 Dy6 130.1(3) . . ?
O103 Dy7 Dy6 146.1(3) . . ?
O142 Dy7 Dy6 109.3(3) . . ?
Dy5 Dy7 Dy6 61.25(3) . . ?
O135 Dy7 Dy8 79.2(3) . . ?
O37 Dy7 Dy8 68.5(4) . . ?
O109 Dy7 Dy8 113.6(4) . . ?
O144 Dy7 Dy8 38.9(3) . . ?
O134 Dy7 Dy8 36.2(3) . . ?
O145 Dy7 Dy8 145.0(3) . . ?
O103 Dy7 Dy8 99.8(3) . . ?
O142 Dy7 Dy8 142.5(3) . . ?
Dy5 Dy7 Dy8 64.21(3) . . ?
Dy6 Dy7 Dy8 59.21(3) . . ?
O135 Dy7 Dy3 107.7(3) . . ?
O37 Dy7 Dy3 105.5(4) . . ?
O109 Dy7 Dy3 79.0(4) . . ?
O144 Dy7 Dy3 131.8(3) . . ?
O134 Dy7 Dy3 155.7(3) . . ?
O145 Dy7 Dy3 35.9(3) . . ?
O103 Dy7 Dy3 67.5(3) . . ?
O142 Dy7 Dy3 36.3(3) . . ?
Dy5 Dy7 Dy3 114.49(4) . . ?
Dy6 Dy7 Dy3 132.50(4) . . ?
Dy8 Dy7 Dy3 167.17(4) . . ?
O147 Dy19 O72 149.7(6) . . ?
O147 Dy19 O73 137.7(5) . . ?
O72 Dy19 O73 70.6(6) . . ?
O147 Dy19 O138 72.4(4) . . ?
O72 Dy19 O138 85.5(6) . . ?
O73 Dy19 O138 115.6(5) . . ?
O147 Dy19 O112 78.0(5) . . ?
O72 Dy19 O112 129.7(6) . . ?
O73 Dy19 O112 72.9(5) . . ?
O138 Dy19 O112 142.3(5) . . ?
O147 Dy19 O130 73.5(5) . . ?
O72 Dy19 O130 118.0(5) . . ?
O73 Dy19 O130 72.1(5) . . ?
O138 Dy19 O130 68.8(5) . . ?
O112 Dy19 O130 80.8(5) . . ?
O147 Dy19 O98 78.3(4) . . ?
O72 Dy19 O98 76.9(5) . . ?
O73 Dy19 O98 143.1(5) . . ?
O138 Dy19 O98 77.9(5) . . ?
O112 Dy19 O98 118.6(5) . . ?
O130 Dy19 O98 141.3(5) . . ?
O147 Dy19 O100 103.0(4) . . ?
O72 Dy19 O100 81.6(5) . . ?
O73 Dy19 O100 93.6(5) . . ?
O138 Dy19 O100 141.8(4) . . ?
O112 Dy19 O100 67.3(4) . . ?
O130 Dy19 O100 147.9(5) . . ?
O98 Dy19 O100 64.2(4) . . ?
O147 Dy19 Dy17 37.6(3) . . ?
O72 Dy19 Dy17 114.2(5) . . ?
O73 Dy19 Dy17 146.5(4) . . ?
O138 Dy19 Dy17 37.6(3) . . ?
O112 Dy19 Dy17 115.5(3) . . ?
O130 Dy19 Dy17 77.3(3) . . ?
O98 Dy19 Dy17 64.3(3) . . ?
O100 Dy19 Dy17 119.8(3) . . ?
O147 Dy19 Dy18 39.6(3) . . ?
O72 Dy19 Dy18 154.8(4) . . ?
O73 Dy19 Dy18 99.0(4) . . ?
O138 Dy19 Dy18 78.4(3) . . ?
O112 Dy19 Dy18 63.9(3) . . ?
O130 Dy19 Dy18 37.7(3) . . ?
O98 Dy19 Dy18 117.7(3) . . ?
O100 Dy19 Dy18 122.7(3) . . ?
Dy17 Dy19 Dy18 61.96(3) . . ?
O147 Dy19 Dy20 77.4(3) . . ?
O72 Dy19 Dy20 97.1(4) . . ?
O73 Dy19 Dy20 87.4(4) . . ?
O138 Dy19 Dy20 36.3(3) . . ?
O112 Dy19 Dy20 114.6(3) . . ?
O130 Dy19 Dy20 34.1(3) . . ?
O98 Dy19 Dy20 114.0(3) . . ?
O100 Dy19 Dy20 178.0(3) . . ?
Dy17 Dy19 Dy20 59.32(3) . . ?
Dy18 Dy19 Dy20 58.75(3) . . ?
O59 Dy25 O6 91.0(4) . . ?
O59 Dy25 O150 157.6(5) . . ?
O6 Dy25 O150 73.4(3) . . ?
O59 Dy25 O15 73.8(6) . . ?
O6 Dy25 O15 76.6(5) . . ?
O150 Dy25 O15 86.8(5) . . ?
O59 Dy25 O81 116.5(5) . . ?
O6 Dy25 O81 132.0(3) . . ?
O150 Dy25 O81 67.2(4) . . ?
O15 Dy25 O81 75.0(6) . . ?
O59 Dy25 O111 133.6(5) . . ?
O6 Dy25 O111 104.3(3) . . ?
O150 Dy25 O111 67.3(4) . . ?
O15 Dy25 O111 152.1(5) . . ?
O81 Dy25 O111 84.9(5) . . ?
O59 Dy25 O70 73.5(6) . . ?
O6 Dy25 O70 72.9(4) . . ?
O150 Dy25 O70 115.2(5) . . ?
O15 Dy25 O70 134.2(6) . . ?
O81 Dy25 O70 149.5(5) . . ?
O111 Dy25 O70 69.9(5) . . ?
O59 Dy25 O140 88.2(5) . . ?
O6 Dy25 O140 144.1(3) . . ?
O150 Dy25 O140 113.9(4) . . ?
O15 Dy25 O140 136.7(6) . . ?
O81 Dy25 O140 78.9(4) . . ?
O111 Dy25 O140 54.2(4) . . ?
O70 Dy25 O140 72.5(5) . . ?
O59 Dy25 N30 111.6(4) . . ?
O6 Dy25 N30 125.20(4) . . ?
O150 Dy25 N30 90.7(3) . . ?
O15 Dy25 N30 156.2(5) . . ?
O81 Dy25 N30 82.2(3) . . ?
O111 Dy25 N30 26.5(3) . . ?
O70 Dy25 N30 67.6(4) . . ?
O140 Dy25 N30 27.8(3) . . ?
O59 Dy25 Dy5 157.3(4) . . ?
O6 Dy25 Dy5 79.68(3) . . ?
O150 Dy25 Dy5 36.5(3) . . ?
O15 Dy25 Dy5 123.0(4) . . ?
O81 Dy25 Dy5 84.4(3) . . ?
O111 Dy25 Dy5 33.9(3) . . ?
O70 Dy25 Dy5 83.9(4) . . ?
O140 Dy25 Dy5 87.5(3) . . ?
N30 Dy25 Dy5 60.18(3) . . ?
O59 Dy25 Dy15 142.2(4) . . ?
O6 Dy25 Dy15 99.28(4) . . ?
O150 Dy25 Dy15 32.7(3) . . ?
O15 Dy25 Dy15 73.5(4) . . ?
O81 Dy25 Dy15 35.5(3) . . ?
O111 Dy25 Dy15 78.9(3) . . ?
O70 Dy25 Dy15 144.2(4) . . ?
O140 Dy25 Dy15 103.1(3) . . ?
N30 Dy25 Dy15 91.85(4) . . ?
Dy5 Dy25 Dy15 60.27(3) . . ?
O41 Dy22 O110 135.4(6) . . ?
O41 Dy22 O21 75.8(7) . . ?
O110 Dy22 O21 147.5(6) . . ?
O41 Dy22 O109 123.3(5) . . ?
O110 Dy22 O109 78.0(5) . . ?
O21 Dy22 O109 75.1(5) . . ?
O41 Dy22 O145 154.7(5) . . ?
O110 Dy22 O145 67.0(4) . . ?
O21 Dy22 O145 85.4(6) . . ?
O109 Dy22 O145 65.9(4) . . ?
O41 Dy22 O69 79.0(6) . . ?
O110 Dy22 O69 128.8(5) . . ?
O21 Dy22 O69 53.9(5) . . ?
O109 Dy22 O69 118.0(5) . . ?
O145 Dy22 O69 76.3(5) . . ?
O41 Dy22 O47 79.7(6) . . ?
O110 Dy22 O47 75.3(5) . . ?
O21 Dy22 O47 128.4(5) . . ?
O109 Dy22 O47 153.0(5) . . ?
O145 Dy22 O47 99.7(5) . . ?
O69 Dy22 O47 77.3(5) . . ?
O41 Dy22 O112 79.4(5) . . ?
O110 Dy22 O112 87.8(5) . . ?
O21 Dy22 O112 90.8(5) . . ?
O109 Dy22 O112 53.7(4) . . ?
O145 Dy22 O112 118.1(4) . . ?
O69 Dy22 O112 142.2(5) . . ?
O47 Dy22 O112 128.2(5) . . ?
O41 Dy22 C162 73.2(5) . . ?
O110 Dy22 C162 148.0(3) . . ?
O21 Dy22 C162 27.0(4) . . ?
O109 Dy22 C162 98.3(3) . . ?
O145 Dy22 C162 82.4(3) . . ?
O69 Dy22 C162 27.1(4) . . ?
O47 Dy22 C162 102.3(3) . . ?
O112 Dy22 C162 116.0(3) . . ?
O41 Dy22 O100 86.2(5) . . ?
O110 Dy22 O100 50.4(4) . . ?
O21 Dy22 O100 150.9(5) . . ?
O109 Dy22 O100 97.0(4) . . ?
O145 Dy22 O100 117.3(4) . . ?
O69 Dy22 O100 144.7(5) . . ?
O47 Dy22 O100 68.5(4) . . ?
O112 Dy22 O100 63.2(4) . . ?
C162 Dy22 O100 158.9(3) . . ?
O41 Dy22 N33 101.7(4) . . ?
O110 Dy22 N33 82.9(3) . . ?
O21 Dy22 N33 81.1(4) . . ?
O109 Dy22 N33 26.3(3) . . ?
O145 Dy22 N33 91.7(3) . . ?
O69 Dy22 N33 133.8(4) . . ?
O47 Dy22 N33 148.8(3) . . ?
O112 Dy22 N33 27.4(3) . . ?
C162 Dy22 N33 107.95(4) . . ?
O100 Dy22 N33 80.4(3) . . ?
O41 Dy22 Dy3 157.9(5) . . ?
O110 Dy22 Dy3 33.9(3) . . ?
O21 Dy22 Dy3 120.7(5) . . ?
O109 Dy22 Dy3 77.4(3) . . ?
O145 Dy22 Dy3 35.2(3) . . ?
O69 Dy22 Dy3 98.6(4) . . ?
O47 Dy22 Dy3 78.4(4) . . ?
O112 Dy22 Dy3 112.7(3) . . ?
C162 Dy22 Dy3 114.08(4) . . ?
O100 Dy22 Dy3 83.5(3) . . ?
N33 Dy22 Dy3 95.74(3) . . ?
O124 Dy11 O87 84.1(5) . . ?
O124 Dy11 O66 79.7(5) . . ?
O87 Dy11 O66 123.1(6) . . ?
O124 Dy11 O151 72.4(4) . . ?
O87 Dy11 O151 75.8(5) . . ?
O66 Dy11 O151 144.5(5) . . ?
O124 Dy11 O17 120.3(5) . . ?
O87 Dy11 O17 75.4(6) . . ?
O66 Dy11 O17 67.3(5) . . ?
O151 Dy11 O17 146.9(5) . . ?
O124 Dy11 O152 72.9(4) . . ?
O87 Dy11 O152 142.6(5) . . ?
O66 Dy11 O152 82.0(5) . . ?
O151 Dy11 O152 69.3(4) . . ?
O17 Dy11 O152 141.7(5) . . ?
O124 Dy11 O48 151.0(5) . . ?
O87 Dy11 O48 80.8(5) . . ?
O66 Dy11 O48 129.2(5) . . ?
O151 Dy11 O48 80.0(5) . . ?
O17 Dy11 O48 79.5(5) . . ?
O152 Dy11 O48 105.5(5) . . ?
O124 Dy11 O28 143.9(5) . . ?
O87 Dy11 O28 131.8(5) . . ?
O66 Dy11 O28 81.7(5) . . ?
O151 Dy11 O28 108.7(5) . . ?
O17 Dy11 O28 79.3(6) . . ?
O152 Dy11 O28 74.0(5) . . ?
O48 Dy11 O28 54.4(5) . . ?
O124 Dy11 C146 159.1(3) . . ?
O87 Dy11 C146 107.8(4) . . ?
O66 Dy11 C146 106.2(4) . . ?
O151 Dy11 C146 93.5(3) . . ?
O17 Dy11 C146 79.9(4) . . ?
O152 Dy11 C146 87.8(3) . . ?
O48 Dy11 C146 27.9(4) . . ?
O28 Dy11 C146 26.6(4) . . ?
O124 Dy11 Dy10 38.2(3) . . ?
O87 Dy11 Dy10 121.7(4) . . ?
O66 Dy11 Dy10 66.5(4) . . ?
O151 Dy11 Dy10 78.0(3) . . ?
O17 Dy11 Dy10 132.0(4) . . ?
O152 Dy11 Dy10 38.1(3) . . ?
O48 Dy11 Dy10 142.6(4) . . ?
O28 Dy11 Dy10 105.7(4) . . ?
C146 Dy11 Dy10 125.02(4) . . ?
O124 Dy11 Dy12 37.3(3) . . ?
O87 Dy11 Dy12 67.7(4) . . ?
O66 Dy11 Dy12 116.9(4) . . ?
O151 Dy11 Dy12 37.4(3) . . ?
O17 Dy11 Dy12 137.4(5) . . ?
O152 Dy11 Dy12 76.3(3) . . ?
O48 Dy11 Dy12 113.7(4) . . ?
O28 Dy11 Dy12 142.1(4) . . ?
C146 Dy11 Dy12 130.84(4) . . ?
Dy10 Dy11 Dy12 60.09(3) . . ?
O124 Dy11 Dy9 77.8(3) . . ?
O87 Dy11 Dy9 111.8(4) . . ?
O66 Dy11 Dy9 117.2(4) . . ?
O151 Dy11 Dy9 36.0(3) . . ?
O17 Dy11 Dy9 161.6(5) . . ?
O152 Dy11 Dy9 35.4(3) . . ?
O48 Dy11 Dy9 85.0(4) . . ?
O28 Dy11 Dy9 83.7(4) . . ?
C146 Dy11 Dy9 81.72(3) . . ?
Dy10 Dy11 Dy9 59.82(3) . . ?
Dy12 Dy11 Dy9 58.60(3) . . ?
O71 Dy24 O113 78.4(5) . . ?
O71 Dy24 O97 130.3(5) . . ?
O113 Dy24 O97 150.4(5) . . ?
O71 Dy24 O157 155.6(5) . . ?
O113 Dy24 O157 89.6(5) . . ?
O97 Dy24 O157 66.2(4) . . ?
O71 Dy24 O132 128.2(5) . . ?
O113 Dy24 O132 76.1(5) . . ?
O97 Dy24 O132 78.9(5) . . ?
O157 Dy24 O132 67.5(4) . . ?
O71 Dy24 O104 81.6(5) . . ?
O113 Dy24 O104 140.4(5) . . ?
O97 Dy24 O104 54.4(4) . . ?
O157 Dy24 O104 119.7(4) . . ?
O132 Dy24 O104 90.5(4) . . ?
O71 Dy24 O61 78.1(5) . . ?
O113 Dy24 O61 78.7(5) . . ?
O97 Dy24 O61 110.8(5) . . ?
O157 Dy24 O61 78.8(5) . . ?
O132 Dy24 O61 137.5(5) . . ?
O104 Dy24 O61 129.5(5) . . ?
O71 Dy24 O3 80.9(4) . . ?
O113 Dy24 O3 130.9(4) . . ?
O97 Dy24 O3 69.4(4) . . ?
O157 Dy24 O3 91.5(3) . . ?
O132 Dy24 O3 147.2(3) . . ?
O104 Dy24 O3 77.9(3) . . ?
O61 Dy24 O3 53.6(3) . . ?
O71 Dy24 O9 81.2(5) . . ?
O113 Dy24 O9 80.7(5) . . ?
O97 Dy24 O9 95.5(5) . . ?
O157 Dy24 O9 118.1(4) . . ?
O132 Dy24 O9 50.7(4) . . ?
O104 Dy24 O9 62.7(4) . . ?
O61 Dy24 O9 153.2(4) . . ?
O3 Dy24 O9 138.6(3) . . ?
O71 Dy24 C232 77.7(4) . . ?
O113 Dy24 C232 105.6(4) . . ?
O97 Dy24 C232 89.8(4) . . ?
O157 Dy24 C232 85.3(3) . . ?
O132 Dy24 C232 152.8(3) . . ?
O104 Dy24 C232 102.9(3) . . ?
O61 Dy24 C232 27.6(3) . . ?
O3 Dy24 C232 25.995(14) . . ?
O9 Dy24 C232 156.1(3) . . ?
O71 Dy24 N38 105.8(4) . . ?
O113 Dy24 N38 159.9(4) . . ?
O97 Dy24 N38 26.7(3) . . ?
O157 Dy24 N38 92.8(3) . . ?
O132 Dy24 N38 86.5(3) . . ?
O104 Dy24 N38 28.0(3) . . ?
O61 Dy24 N38 121.2(3) . . ?
O3 Dy24 N38 68.94(3) . . ?
O9 Dy24 N38 80.7(3) . . ?
C232 Dy24 N38 94.46(3) . . ?
O71 Dy24 Dy6 148.2(4) . . ?
O113 Dy24 Dy6 126.3(3) . . ?
O97 Dy24 Dy6 32.8(3) . . ?
O157 Dy24 Dy6 36.7(3) . . ?
O132 Dy24 Dy6 81.2(3) . . ?
O104 Dy24 Dy6 86.8(3) . . ?
O61 Dy24 Dy6 87.0(3) . . ?
O3 Dy24 Dy6 67.72(3) . . ?
O9 Dy24 Dy6 119.2(3) . . ?
C232 Dy24 Dy6 76.23(3) . . ?
N38 Dy24 Dy6 58.86(2) . . ?
O97 Dy6 O146 104.6(5) . . ?
O97 Dy6 O134 142.7(5) . . ?
O146 Dy6 O134 99.7(5) . . ?
O97 Dy6 O84 143.7(5) . . ?
O146 Dy6 O84 73.2(5) . . ?
O134 Dy6 O84 70.6(5) . . ?
O97 Dy6 O11 84.2(5) . . ?
O146 Dy6 O11 138.4(5) . . ?
O134 Dy6 O11 96.1(4) . . ?
O84 Dy6 O11 76.3(5) . . ?
O97 Dy6 O135 72.4(4) . . ?
O146 Dy6 O135 144.3(5) . . ?
O134 Dy6 O135 71.3(4) . . ?
O84 Dy6 O135 130.3(5) . . ?
O11 Dy6 O135 77.3(4) . . ?
O97 Dy6 O120 86.8(5) . . ?
O146 Dy6 O120 74.3(5) . . ?
O134 Dy6 O120 73.0(5) . . ?
O84 Dy6 O120 125.2(5) . . ?
O11 Dy6 O120 147.4(4) . . ?
O135 Dy6 O120 70.1(4) . . ?
O97 Dy6 O157 66.3(4) . . ?
O146 Dy6 O157 74.3(5) . . ?
O134 Dy6 O157 149.0(5) . . ?
O84 Dy6 O157 78.7(5) . . ?
O11 Dy6 O157 72.4(4) . . ?
O135 Dy6 O157 130.4(4) . . ?
O120 Dy6 O157 131.1(4) . . ?
O97 Dy6 Dy8 126.5(3) . . ?
O146 Dy6 Dy8 74.3(3) . . ?
O134 Dy6 Dy8 36.9(3) . . ?
O84 Dy6 Dy8 88.5(3) . . ?
O11 Dy6 Dy8 132.5(3) . . ?
O135 Dy6 Dy8 79.5(3) . . ?
O120 Dy6 Dy8 40.4(3) . . ?
O157 Dy6 Dy8 148.4(3) . . ?
O97 Dy6 Dy7 108.3(3) . . ?
O146 Dy6 Dy7 134.1(3) . . ?
O134 Dy6 Dy7 37.3(3) . . ?
O84 Dy6 Dy7 96.8(3) . . ?
O11 Dy6 Dy7 76.8(3) . . ?
O135 Dy6 Dy7 36.1(3) . . ?
O120 Dy6 Dy7 76.4(3) . . ?
O157 Dy6 Dy7 149.1(3) . . ?
Dy8 Dy6 Dy7 60.43(3) . . ?
O97 Dy6 Dy5 66.9(3) . . ?
O146 Dy6 Dy5 109.1(4) . . ?
O134 Dy6 Dy5 78.7(3) . . ?
O84 Dy6 Dy5 149.0(3) . . ?
O11 Dy6 Dy5 111.7(3) . . ?
O135 Dy6 Dy5 36.0(3) . . ?
O120 Dy6 Dy5 36.8(3) . . ?
O157 Dy6 Dy5 132.2(3) . . ?
Dy8 Dy6 Dy5 63.70(3) . . ?
Dy7 Dy6 Dy5 58.63(3) . . ?
O97 Dy6 Dy24 34.0(3) . . ?
O146 Dy6 Dy24 80.0(3) . . ?
O134 Dy6 Dy24 175.3(3) . . ?
O84 Dy6 Dy24 113.7(3) . . ?
O11 Dy6 Dy24 87.2(3) . . ?
O135 Dy6 Dy24 106.2(3) . . ?
O120 Dy6 Dy24 102.4(3) . . ?
O157 Dy6 Dy24 35.5(3) . . ?
Dy8 Dy6 Dy24 139.32(4) . . ?
Dy7 Dy6 Dy24 141.16(4) . . ?
Dy5 Dy6 Dy24 96.89(3) . . ?
O8 Dy16 O115 110.0(6) . . ?
O8 Dy16 O153 140.3(5) . . ?
O115 Dy16 O153 70.0(4) . . ?
O8 Dy16 O67 138.9(5) . . ?
O115 Dy16 O67 80.5(5) . . ?
O153 Dy16 O67 80.8(5) . . ?
O8 Dy16 O93 80.1(6) . . ?
O115 Dy16 O93 146.1(5) . . ?
O153 Dy16 O93 123.1(5) . . ?
O67 Dy16 O93 72.2(5) . . ?
O8 Dy16 O16 84.8(7) . . ?
O115 Dy16 O16 141.4(5) . . ?
O153 Dy16 O16 76.1(5) . . ?
O67 Dy16 O16 112.0(6) . . ?
O93 Dy16 O16 69.7(6) . . ?
O8 Dy16 O122 71.9(5) . . ?
O115 Dy16 O122 67.5(4) . . ?
O153 Dy16 O122 72.1(4) . . ?
O67 Dy16 O122 143.4(4) . . ?
O93 Dy16 O122 143.8(5) . . ?
O16 Dy16 O122 85.1(5) . . ?
O8 Dy16 O13 74.8(6) . . ?
O115 Dy16 O13 75.5(5) . . ?
O153 Dy16 O13 137.5(5) . . ?
O67 Dy16 O13 69.6(6) . . ?
O93 Dy16 O13 76.4(6) . . ?
O16 Dy16 O13 142.9(6) . . ?
O122 Dy16 O13 116.3(6) . . ?
O8 Dy16 Dy13 101.9(4) . . ?
O115 Dy16 Dy13 76.6(3) . . ?
O153 Dy16 Dy13 38.4(3) . . ?
O67 Dy16 Dy13 119.2(3) . . ?
O93 Dy16 Dy13 134.5(4) . . ?
O16 Dy16 Dy13 65.3(4) . . ?
O122 Dy16 Dy13 37.7(3) . . ?
O13 Dy16 Dy13 148.7(5) . . ?
O8 Dy16 Dy15 142.1(5) . . ?
O115 Dy16 Dy15 36.5(3) . . ?
O153 Dy16 Dy15 36.7(3) . . ?
O67 Dy16 Dy15 67.2(3) . . ?
O93 Dy16 Dy15 136.8(4) . . ?
O16 Dy16 Dy15 112.8(4) . . ?
O122 Dy16 Dy15 76.4(3) . . ?
O13 Dy16 Dy15 102.0(4) . . ?
Dy13 Dy16 Dy15 61.05(3) . . ?
O8 Dy16 Dy14 84.0(5) . . ?
O115 Dy16 Dy14 35.1(3) . . ?
O153 Dy16 Dy14 75.5(3) . . ?
O67 Dy16 Dy14 115.6(3) . . ?
O93 Dy16 Dy14 161.4(4) . . ?
O16 Dy16 Dy14 118.4(4) . . ?
O122 Dy16 Dy14 34.3(3) . . ?
O13 Dy16 Dy14 90.3(5) . . ?
Dy13 Dy16 Dy14 58.47(3) . . ?
Dy15 Dy16 Dy14 58.19(3) . . ?
O105 Dy9 O158 73.6(4) . . ?
O105 Dy9 O152 138.3(4) . . ?
O158 Dy9 O152 70.5(4) . . ?
O105 Dy9 O88 95.9(5) . . ?
O158 Dy9 O88 145.0(5) . . ?
O152 Dy9 O88 101.4(5) . . ?
O105 Dy9 O94 148.6(5) . . ?
O158 Dy9 O94 129.5(5) . . ?
O152 Dy9 O94 72.9(4) . . ?
O88 Dy9 O94 75.6(5) . . ?
O105 Dy9 O10 91.7(4) . . ?
O158 Dy9 O10 75.6(4) . . ?
O152 Dy9 O10 99.1(4) . . ?
O88 Dy9 O10 139.0(4) . . ?
O94 Dy9 O10 77.2(4) . . ?
O105 Dy9 O151 79.5(5) . . ?
O158 Dy9 O151 71.5(4) . . ?
O152 Dy9 O151 69.7(4) . . ?
O88 Dy9 O151 73.7(5) . . ?
O94 Dy9 O151 124.8(5) . . ?
O10 Dy9 O151 147.1(4) . . ?
O105 Dy9 O133 68.5(4) . . ?
O158 Dy9 O133 127.5(4) . . ?
O152 Dy9 O133 152.7(4) . . ?
O88 Dy9 O133 75.0(5) . . ?
O94 Dy9 O133 80.0(4) . . ?
O10 Dy9 O133 70.5(4) . . ?
O151 Dy9 O133 132.1(4) . . ?
O105 Dy9 Dy12 61.0(3) . . ?
O158 Dy9 Dy12 36.9(3) . . ?
O152 Dy9 Dy12 77.6(3) . . ?
O88 Dy9 Dy12 108.7(4) . . ?
O94 Dy9 Dy12 150.5(3) . . ?
O10 Dy9 Dy12 110.2(3) . . ?
O151 Dy9 Dy12 38.3(3) . . ?
O133 Dy9 Dy12 129.5(3) . . ?
O105 Dy9 Dy10 110.0(3) . . ?
O158 Dy9 Dy10 36.5(3) . . ?
O152 Dy9 Dy10 36.8(3) . . ?
O88 Dy9 Dy10 136.0(4) . . ?
O94 Dy9 Dy10 96.0(3) . . ?
O10 Dy9 Dy10 76.7(3) . . ?
O151 Dy9 Dy10 76.8(3) . . ?
O133 Dy9 Dy10 147.1(3) . . ?
Dy12 Dy9 Dy10 60.01(3) . . ?
O105 Dy9 Dy11 114.5(3) . . ?
O158 Dy9 Dy11 75.7(3) . . ?
O152 Dy9 Dy11 35.9(3) . . ?
O88 Dy9 Dy11 78.9(4) . . ?
O94 Dy9 Dy11 93.8(3) . . ?
O10 Dy9 Dy11 133.1(3) . . ?
O151 Dy9 Dy11 35.9(3) . . ?
O133 Dy9 Dy11 153.9(3) . . ?
Dy12 Dy9 Dy11 59.80(3) . . ?
Dy10 Dy9 Dy11 58.40(3) . . ?
O105 Dy9 Dy1 83.4(3) . . ?
O158 Dy9 Dy1 105.8(3) . . ?
O152 Dy9 Dy1 126.2(3) . . ?
O88 Dy9 Dy1 106.0(3) . . ?
O94 Dy9 Dy1 70.5(3) . . ?
O10 Dy9 Dy1 35.1(3) . . ?
O151 Dy9 Dy1 162.8(3) . . ?
O133 Dy9 Dy1 36.2(3) . . ?
Dy12 Dy9 Dy1 131.87(4) . . ?
Dy10 Dy9 Dy1 111.57(4) . . ?
Dy11 Dy9 Dy1 161.20(4) . . ?
O75 Dy26 O123 128.2(5) . . ?
O75 Dy26 O156 154.5(5) . . ?
O123 Dy26 O156 67.0(4) . . ?
O75 Dy26 O101 132.0(5) . . ?
O123 Dy26 O101 79.0(5) . . ?
O156 Dy26 O101 66.0(4) . . ?
O75 Dy26 O40 80.3(6) . . ?
O123 Dy26 O40 130.6(5) . . ?
O156 Dy26 O40 75.1(5) . . ?
O101 Dy26 O40 113.3(5) . . ?
O75 Dy26 O53 76.6(5) . . ?
O123 Dy26 O53 77.4(5) . . ?
O156 Dy26 O53 89.2(5) . . ?
O101 Dy26 O53 151.0(5) . . ?
O40 Dy26 O53 71.5(6) . . ?
O75 Dy26 O29 85.4(6) . . ?
O123 Dy26 O29 145.5(5) . . ?
O156 Dy26 O29 85.4(5) . . ?
O101 Dy26 O29 70.7(6) . . ?
O40 Dy26 O29 53.7(5) . . ?
O53 Dy26 O29 124.4(6) . . ?
O75 Dy26 O137 84.7(5) . . ?
O123 Dy26 O137 90.2(5) . . ?
O156 Dy26 O137 118.0(4) . . ?
O101 Dy26 O137 53.0(4) . . ?
O40 Dy26 O137 136.5(5) . . ?
O53 Dy26 O137 143.0(5) . . ?
O29 Dy26 O137 84.7(5) . . ?
O75 Dy26 O125 79.2(5) . . ?
O123 Dy26 O125 52.7(4) . . ?
O156 Dy26 O125 119.6(4) . . ?
O101 Dy26 O125 98.4(5) . . ?
O40 Dy26 O125 148.3(5) . . ?
O53 Dy26 O125 80.3(5) . . ?
O29 Dy26 O125 146.8(5) . . ?
O137 Dy26 O125 64.9(4) . . ?
O75 Dy26 C84 83.1(4) . . ?
O123 Dy26 C84 144.1(3) . . ?
O156 Dy26 C84 77.6(3) . . ?
O101 Dy26 C84 92.6(4) . . ?
O40 Dy26 C84 25.3(4) . . ?
O53 Dy26 C84 96.6(4) . . ?
O29 Dy26 C84 28.4(4) . . ?
O137 Dy26 C84 112.6(3) . . ?
O125 Dy26 C84 162.2(3) . . ?
O75 Dy26 N32 104.0(4) . . ?
O123 Dy26 N32 25.6(3) . . ?
O156 Dy26 N32 92.5(3) . . ?
O101 Dy26 N32 90.0(4) . . ?
O40 Dy26 N32 144.8(4) . . ?
O53 Dy26 N32 75.6(4) . . ?
O29 Dy26 N32 159.8(4) . . ?
O137 Dy26 N32 78.5(3) . . ?
O125 Dy26 N32 27.2(3) . . ?
C84 Dy26 N32 167.68(4) . . ?
O75 Dy26 N29 107.8(4) . . ?
O123 Dy26 N29 86.0(4) . . ?
O156 Dy26 N29 92.5(3) . . ?
O101 Dy26 N29 26.8(3) . . ?
O40 Dy26 N29 127.0(4) . . ?
O53 Dy26 N29 161.1(4) . . ?
O29 Dy26 N29 74.5(4) . . ?
O137 Dy26 N29 26.4(3) . . ?
O125 Dy26 N29 82.5(3) . . ?
C84 Dy26 N29 102.08(4) . . ?
N32 Dy26 N29 85.57(3) . . ?
O92 Dy29 O76 142.2(5) . . ?
O92 Dy29 O63 83.4(5) . . ?
O76 Dy29 O63 91.8(6) . . ?
O92 Dy29 O131 72.1(5) . . ?
O76 Dy29 O131 94.4(5) . . ?
O63 Dy29 O131 147.1(5) . . ?
O92 Dy29 O116 68.4(5) . . ?
O76 Dy29 O116 73.8(5) . . ?
O63 Dy29 O116 79.1(5) . . ?
O131 Dy29 O116 71.7(4) . . ?
O92 Dy29 O25 73.5(5) . . ?
O76 Dy29 O25 143.9(5) . . ?
O63 Dy29 O25 99.5(6) . . ?
O131 Dy29 O25 94.3(5) . . ?
O116 Dy29 O25 141.8(5) . . ?
O92 Dy29 O102 127.8(5) . . ?
O76 Dy29 O102 75.8(5) . . ?
O63 Dy29 O102 142.0(5) . . ?
O131 Dy29 O102 70.6(5) . . ?
O116 Dy29 O102 128.7(5) . . ?
O25 Dy29 O102 74.3(5) . . ?
O92 Dy29 N36 134.0(3) . . ?
O76 Dy29 N36 76.3(4) . . ?
O63 Dy29 N36 68.2(3) . . ?
O131 Dy29 N36 144.5(3) . . ?
O116 Dy29 N36 134.5(3) . . ?
O25 Dy29 N36 76.4(4) . . ?
O102 Dy29 N36 74.0(3) . . ?
O92 Dy29 Dy30 38.7(3) . . ?
O76 Dy29 Dy30 129.5(4) . . ?
O63 Dy29 Dy30 122.0(4) . . ?
O131 Dy29 Dy30 36.8(4) . . ?
O116 Dy29 Dy30 77.2(3) . . ?
O25 Dy29 Dy30 71.4(4) . . ?
O102 Dy29 Dy30 92.1(3) . . ?
N36 Dy29 Dy30 147.37(4) . . ?
O92 Dy29 Dy27 76.6(3) . . ?
O76 Dy29 Dy27 72.5(4) . . ?
O63 Dy29 Dy27 117.3(4) . . ?
O131 Dy29 Dy27 36.5(3) . . ?
O116 Dy29 Dy27 38.2(3) . . ?
O25 Dy29 Dy27 128.8(4) . . ?
O102 Dy29 Dy27 93.3(4) . . ?
N36 Dy29 Dy27 148.38(4) . . ?
Dy30 Dy29 Dy27 59.34(3) . . ?
O92 Dy29 Dy28 35.4(3) . . ?
O76 Dy29 Dy28 108.1(4) . . ?
O63 Dy29 Dy28 70.0(3) . . ?
O131 Dy29 Dy28 77.4(3) . . ?
O116 Dy29 Dy28 35.3(3) . . ?
O25 Dy29 Dy28 108.0(4) . . ?
O102 Dy29 Dy28 147.9(3) . . ?
N36 Dy29 Dy28 138.08(4) . . ?
Dy30 Dy29 Dy28 60.37(3) . . ?
Dy27 Dy29 Dy28 59.60(3) . . ?
O123 Dy13 O122 147.3(4) . . ?
O123 Dy13 O154 89.4(5) . . ?
O122 Dy13 O154 100.4(4) . . ?
O123 Dy13 O106 91.3(5) . . ?
O122 Dy13 O106 101.3(5) . . ?
O154 Dy13 O106 138.0(5) . . ?
O123 Dy13 O153 82.3(5) . . ?
O122 Dy13 O153 72.4(4) . . ?
O154 Dy13 O153 146.7(4) . . ?
O106 Dy13 O153 74.7(5) . . ?
O123 Dy13 O149 81.4(5) . . ?
O122 Dy13 O149 71.2(4) . . ?
O154 Dy13 O149 75.8(4) . . ?
O106 Dy13 O149 145.7(5) . . ?
O153 Dy13 O149 71.2(4) . . ?
O123 Dy13 O22 141.9(5) . . ?
O122 Dy13 O22 70.9(5) . . ?
O154 Dy13 O22 79.2(5) . . ?
O106 Dy13 O22 74.7(6) . . ?
O153 Dy13 O22 125.4(5) . . ?
O149 Dy13 O22 129.2(5) . . ?
O123 Dy13 O156 66.0(4) . . ?
O122 Dy13 O156 146.7(4) . . ?
O154 Dy13 O156 71.6(5) . . ?
O106 Dy13 O156 70.4(5) . . ?
O153 Dy13 O156 131.4(5) . . ?
O149 Dy13 O156 133.3(4) . . ?
O22 Dy13 O156 75.8(5) . . ?
O123 Dy13 Dy14 118.3(4) . . ?
O122 Dy13 Dy14 37.4(3) . . ?
O154 Dy13 Dy14 76.9(3) . . ?
O106 Dy13 Dy14 136.9(4) . . ?
O153 Dy13 Dy14 78.9(3) . . ?
O149 Dy13 Dy14 36.9(3) . . ?
O22 Dy13 Dy14 94.6(4) . . ?
O156 Dy13 Dy14 148.2(3) . . ?
O123 Dy13 Dy16 120.4(3) . . ?
O122 Dy13 Dy16 38.4(3) . . ?
O154 Dy13 Dy16 137.7(3) . . ?
O106 Dy13 Dy16 75.3(4) . . ?
O153 Dy13 Dy16 38.1(3) . . ?
O149 Dy13 Dy16 79.7(3) . . ?
O22 Dy13 Dy16 90.7(4) . . ?
O156 Dy13 Dy16 145.4(3) . . ?
Dy14 Dy13 Dy16 62.99(3) . . ?
O123 Dy13 Dy15 71.4(3) . . ?
O122 Dy13 Dy15 76.0(3) . . ?
O154 Dy13 Dy15 110.9(3) . . ?
O106 Dy13 Dy15 109.1(4) . . ?
O153 Dy13 Dy15 36.1(3) . . ?
O149 Dy13 Dy15 36.9(3) . . ?
O22 Dy13 Dy15 146.7(4) . . ?
O156 Dy13 Dy15 137.3(3) . . ?
Dy14 Dy13 Dy15 59.32(3) . . ?
Dy16 Dy13 Dy15 60.03(3) . . ?
O123 Dy13 Dy10 80.3(3) . . ?
O122 Dy13 Dy10 124.8(3) . . ?
O154 Dy13 Dy10 35.9(3) . . ?
O106 Dy13 Dy10 103.1(4) . . ?
O153 Dy13 Dy10 162.3(3) . . ?
O149 Dy13 Dy10 108.5(3) . . ?
O22 Dy13 Dy10 69.2(4) . . ?
O156 Dy13 Dy10 36.4(3) . . ?
Dy14 Dy13 Dy10 111.87(4) . . ?
Dy16 Dy13 Dy10 159.16(4) . . ?
Dy15 Dy13 Dy10 136.98(4) . . ?
O32 Dy21 O108 127.6(5) . . ?
O32 Dy21 O133 154.8(5) . . ?
O108 Dy21 O133 67.9(4) . . ?
O32 Dy21 O89 80.9(6) . . ?
O108 Dy21 O89 149.8(5) . . ?
O133 Dy21 O89 89.7(5) . . ?
O32 Dy21 O105 129.2(5) . . ?
O108 Dy21 O105 79.6(5) . . ?
O133 Dy21 O105 68.7(4) . . ?
O89 Dy21 O105 73.3(5) . . ?
O32 Dy21 O26 77.0(6) . . ?
O108 Dy21 O26 114.8(5) . . ?
O133 Dy21 O26 78.2(5) . . ?
O89 Dy21 O26 77.8(6) . . ?
O105 Dy21 O26 135.5(5) . . ?
O32 Dy21 O36 80.8(6) . . ?
O108 Dy21 O36 70.8(5) . . ?
O133 Dy21 O36 87.9(5) . . ?
O89 Dy21 O36 130.6(6) . . ?
O105 Dy21 O36 147.7(5) . . ?
O26 Dy21 O36 53.5(5) . . ?
O32 Dy21 O98 83.3(5) . . ?
O108 Dy21 O98 85.6(5) . . ?
O133 Dy21 O98 120.1(4) . . ?
O89 Dy21 O98 89.0(5) . . ?
O105 Dy21 O98 53.8(4) . . ?
O26 Dy21 O98 157.7(5) . . ?
O36 Dy21 O98 133.4(5) . . ?
O32 Dy21 O100 77.2(5) . . ?
O108 Dy21 O100 52.4(4) . . ?
O133 Dy21 O100 120.2(4) . . ?
O89 Dy21 O100 146.2(5) . . ?
O105 Dy21 O100 101.6(4) . . ?
O26 Dy21 O100 120.9(5) . . ?
O36 Dy21 O100 70.5(5) . . ?
O98 Dy21 O100 63.3(4) . . ?
O32 Dy21 C155 76.0(4) . . ?
O108 Dy21 C155 94.5(3) . . ?
O133 Dy21 C155 83.5(3) . . ?
O89 Dy21 C155 103.1(4) . . ?
O105 Dy21 C155 151.8(3) . . ?
O26 Dy21 C155 25.9(4) . . ?
O36 Dy21 C155 27.7(4) . . ?
O98 Dy21 C155 153.9(3) . . ?
O100 Dy21 C155 96.2(3) . . ?
O32 Dy21 N28 108.4(4) . . ?
O108 Dy21 N28 79.9(3) . . ?
O133 Dy21 N28 93.2(3) . . ?
O89 Dy21 N28 81.5(4) . . ?
O105 Dy21 N28 26.1(3) . . ?
O26 Dy21 N28 157.5(4) . . ?
O36 Dy21 N28 147.9(4) . . ?
O98 Dy21 N28 27.8(3) . . ?
O100 Dy21 N28 81.4(3) . . ?
C155 Dy21 N28 174.23(4) . . ?
O32 Dy21 N27 102.1(4) . . ?
O108 Dy21 N27 25.9(3) . . ?
O133 Dy21 N27 93.2(3) . . ?
O89 Dy21 N27 164.6(4) . . ?
O105 Dy21 N27 93.7(3) . . ?
O26 Dy21 N27 117.6(4) . . ?
O36 Dy21 N27 64.7(4) . . ?
O98 Dy21 N27 76.5(3) . . ?
O100 Dy21 N27 27.0(3) . . ?
C155 Dy21 N27 92.26(3) . . ?
N28 Dy21 N27 83.21(3) . . ?
O129 Dy23 O50 79.7(6) . . ?
O129 Dy23 O155 75.4(5) . . ?
O50 Dy23 O155 128.8(5) . . ?
O129 Dy23 O85 151.8(5) . . ?
O50 Dy23 O85 125.0(5) . . ?
O155 Dy23 O85 77.8(5) . . ?
O129 Dy23 O148 95.1(5) . . ?
O50 Dy23 O148 158.0(5) . . ?
O155 Dy23 O148 69.0(4) . . ?
O85 Dy23 O148 66.9(4) . . ?
O129 Dy23 O31 81.2(5) . . ?
O50 Dy23 O31 84.3(5) . . ?
O155 Dy23 O31 133.4(5) . . ?
O85 Dy23 O31 112.0(5) . . ?
O148 Dy23 O31 73.8(5) . . ?
O129 Dy23 O139 129.8(5) . . ?
O50 Dy23 O139 80.9(5) . . ?
O155 Dy23 O139 81.9(4) . . ?
O85 Dy23 O139 53.3(4) . . ?
O148 Dy23 O139 117.5(4) . . ?
O31 Dy23 O139 141.6(5) . . ?
O129 Dy23 O12 132.1(5) . . ?
O50 Dy23 O12 84.8(6) . . ?
O155 Dy23 O12 143.4(5) . . ?
O85 Dy23 O12 69.5(5) . . ?
O148 Dy23 O12 83.0(5) . . ?
O31 Dy23 O12 52.2(5) . . ?
O139 Dy23 O12 91.2(5) . . ?
O129 Dy23 C125 108.1(4) . . ?
O50 Dy23 C125 85.6(4) . . ?
O155 Dy23 C125 144.7(3) . . ?
O85 Dy23 C125 89.0(3) . . ?
O148 Dy23 C125 75.6(3) . . ?
O31 Dy23 C125 27.2(4) . . ?
O139 Dy23 C125 116.0(3) . . ?
O12 Dy23 C125 25.1(4) . . ?
O129 Dy23 N34 148.7(4) . . ?
O50 Dy23 N34 103.2(4) . . ?
O155 Dy23 N34 79.1(3) . . ?
O85 Dy23 N34 26.6(3) . . ?
O148 Dy23 N34 92.3(3) . . ?
O31 Dy23 N34 130.0(4) . . ?
O139 Dy23 N34 26.7(3) . . ?
O12 Dy23 N34 78.9(4) . . ?
C125 Dy23 N34 103.17(3) . . ?
O129 Dy23 Dy17 74.5(4) . . ?
O50 Dy23 Dy17 152.9(4) . . ?
O155 Dy23 Dy17 35.4(3) . . ?
O85 Dy23 Dy17 78.6(3) . . ?
O148 Dy23 Dy17 36.2(3) . . ?
O31 Dy23 Dy17 99.7(4) . . ?
O139 Dy23 Dy17 109.5(3) . . ?
O12 Dy23 Dy17 119.0(4) . . ?
C125 Dy23 Dy17 110.17(4) . . ?
N34 Dy23 Dy17 94.69(3) . . ?
O129 Dy23 Dy12 129.0(4) . . ?
O50 Dy23 Dy12 147.8(4) . . ?
O155 Dy23 Dy12 78.5(3) . . ?
O85 Dy23 Dy12 34.5(3) . . ?
O148 Dy23 Dy12 34.3(3) . . ?
O31 Dy23 Dy12 86.3(4) . . ?
O139 Dy23 Dy12 87.7(3) . . ?
O12 Dy23 Dy12 65.3(4) . . ?
C125 Dy23 Dy12 72.49(3) . . ?
N34 Dy23 Dy12 61.08(3) . . ?
Dy17 Dy23 Dy12 59.23(3) . . ?
O14 Dy27 O68 95.2(5) . . ?
O14 Dy27 O131 144.4(5) . . ?
O68 Dy27 O131 88.7(5) . . ?
O14 Dy27 O136 83.2(5) . . ?
O68 Dy27 O136 142.4(5) . . ?
O131 Dy27 O136 72.7(5) . . ?
O14 Dy27 O57 93.9(6) . . ?
O68 Dy27 O57 146.7(6) . . ?
O131 Dy27 O57 102.0(5) . . ?
O136 Dy27 O57 70.6(5) . . ?
O14 Dy27 O116 75.6(5) . . ?
O68 Dy27 O116 73.7(5) . . ?
O131 Dy27 O116 71.5(4) . . ?
O136 Dy27 O116 69.5(5) . . ?
O57 Dy27 O116 139.6(5) . . ?
O14 Dy27 O19 143.0(6) . . ?
O68 Dy27 O19 79.0(6) . . ?
O131 Dy27 O19 72.6(5) . . ?
O136 Dy27 O19 123.2(6) . . ?
O57 Dy27 O19 74.5(6) . . ?
O116 Dy27 O19 134.8(5) . . ?
O14 Dy27 N35 71.1(4) . . ?
O68 Dy27 N35 79.8(4) . . ?
O131 Dy27 N35 144.1(4) . . ?
O136 Dy27 N35 133.3(3) . . ?
O57 Dy27 N35 73.0(4) . . ?
O116 Dy27 N35 134.9(3) . . ?
O19 Dy27 N35 71.8(4) . . ?
O14 Dy27 Dy30 121.6(4) . . ?
O68 Dy27 Dy30 124.8(4) . . ?
O131 Dy27 Dy30 37.2(3) . . ?
O136 Dy27 Dy30 38.8(3) . . ?
O57 Dy27 Dy30 75.4(4) . . ?
O116 Dy27 Dy30 77.5(3) . . ?
O19 Dy27 Dy30 90.0(4) . . ?
N35 Dy27 Dy30 146.74(4) . . ?
O14 Dy27 Dy29 113.2(4) . . ?
O68 Dy27 Dy29 68.5(4) . . ?
O131 Dy27 Dy29 36.8(3) . . ?
O136 Dy27 Dy29 77.7(3) . . ?
O57 Dy27 Dy29 135.1(4) . . ?
O116 Dy27 Dy29 37.7(3) . . ?
O19 Dy27 Dy29 98.7(4) . . ?
N35 Dy27 Dy29 148.19(5) . . ?
Dy30 Dy27 Dy29 60.04(3) . . ?
O14 Dy27 Dy28 66.4(4) . . ?
O68 Dy27 Dy28 109.8(4) . . ?
O131 Dy27 Dy28 78.9(4) . . ?
O136 Dy27 Dy28 35.7(3) . . ?
O57 Dy27 Dy28 103.3(4) . . ?
O116 Dy27 Dy28 36.7(3) . . ?
O19 Dy27 Dy28 150.0(4) . . ?
N35 Dy27 Dy28 137.06(4) . . ?
Dy30 Dy27 Dy28 61.13(3) . . ?
Dy29 Dy27 Dy28 61.15(3) . . ?
O136 Dy28 O77 145.8(5) . . ?
O136 Dy28 O116 71.7(5) . . ?
O77 Dy28 O116 80.6(5) . . ?
O136 Dy28 O46 92.6(5) . . ?
O77 Dy28 O46 98.1(6) . . ?
O116 Dy28 O46 143.5(5) . . ?
O136 Dy28 O92 71.1(5) . . ?
O77 Dy28 O92 80.4(5) . . ?
O116 Dy28 O92 68.7(5) . . ?
O46 Dy28 O92 75.2(5) . . ?
O136 Dy28 O38 95.0(5) . . ?
O77 Dy28 O38 96.5(6) . . ?
O116 Dy28 O38 74.1(5) . . ?
O46 Dy28 O38 141.5(5) . . ?
O92 Dy28 O38 142.7(5) . . ?
O136 Dy28 O34 143.3(5) . . ?
O77 Dy28 O34 71.0(5) . . ?
O116 Dy28 O34 135.4(5) . . ?
O46 Dy28 O34 75.8(5) . . ?
O92 Dy28 O34 135.3(5) . . ?
O38 Dy28 O34 75.7(5) . . ?
O136 Dy28 O95 70.5(5) . . ?
O77 Dy28 O95 143.6(5) . . ?
O116 Dy28 O95 125.3(5) . . ?
O46 Dy28 O95 75.9(5) . . ?
O92 Dy28 O95 130.0(5) . . ?
O38 Dy28 O95 71.3(5) . . ?
O34 Dy28 O95 72.8(5) . . ?
O136 Dy28 Dy27 37.0(3) . . ?
O77 Dy28 Dy27 118.3(4) . . ?
O116 Dy28 Dy27 37.7(3) . . ?
O46 Dy28 Dy27 128.1(4) . . ?
O92 Dy28 Dy27 76.2(3) . . ?
O38 Dy28 Dy27 72.8(4) . . ?
O34 Dy28 Dy27 148.0(4) . . ?
O95 Dy28 Dy27 91.3(4) . . ?
O136 Dy28 Dy30 36.3(3) . . ?
O77 Dy28 Dy30 117.8(4) . . ?
O116 Dy28 Dy30 76.0(3) . . ?
O46 Dy28 Dy30 72.5(4) . . ?
O92 Dy28 Dy30 37.4(3) . . ?
O38 Dy28 Dy30 129.3(4) . . ?
O34 Dy28 Dy30 147.9(4) . . ?
O95 Dy28 Dy30 94.9(4) . . ?
Dy27 Dy28 Dy30 58.63(3) . . ?
O136 Dy28 Dy29 76.8(3) . . ?
O77 Dy28 Dy29 69.0(4) . . ?
O116 Dy28 Dy29 35.8(3) . . ?
O46 Dy28 Dy29 109.5(4) . . ?
O92 Dy28 Dy29 35.1(3) . . ?
O38 Dy28 Dy29 109.0(4) . . ?
O34 Dy28 Dy29 139.9(4) . . ?
O95 Dy28 Dy29 147.2(4) . . ?
Dy27 Dy28 Dy29 59.25(3) . . ?
Dy30 Dy28 Dy29 58.59(3) . . ?
O18 Dy20 O78 92.7(7) . . ?
O18 Dy20 O130 96.0(6) . . ?
O78 Dy20 O130 141.8(5) . . ?
O18 Dy20 O79 146.8(6) . . ?
O78 Dy20 O79 97.5(6) . . ?
O130 Dy20 O79 95.2(5) . . ?
O18 Dy20 O118 139.1(5) . . ?
O78 Dy20 O118 78.6(5) . . ?
O130 Dy20 O118 70.5(5) . . ?
O79 Dy20 O118 74.1(5) . . ?
O18 Dy20 O138 69.1(5) . . ?
O78 Dy20 O138 81.9(5) . . ?
O130 Dy20 O138 66.9(4) . . ?
O79 Dy20 O138 143.6(5) . . ?
O118 Dy20 O138 70.1(4) . . ?
O18 Dy20 O51 77.8(6) . . ?
O78 Dy20 O51 145.9(5) . . ?
O130 Dy20 O51 72.2(5) . . ?
O79 Dy20 O51 76.1(5) . . ?
O118 Dy20 O51 129.1(5) . . ?
O138 Dy20 O51 123.0(5) . . ?
O18 Dy20 O55 77.6(6) . . ?
O78 Dy20 O55 70.2(5) . . ?
O130 Dy20 O55 148.1(5) . . ?
O79 Dy20 O55 76.5(5) . . ?
O118 Dy20 O55 133.2(5) . . ?
O138 Dy20 O55 135.0(5) . . ?
O51 Dy20 O55 75.8(5) . . ?
O18 Dy20 Dy18 130.9(5) . . ?
O78 Dy20 Dy18 116.3(4) . . ?
O130 Dy20 Dy18 37.0(3) . . ?
O79 Dy20 Dy18 71.2(3) . . ?
O118 Dy20 Dy18 37.7(3) . . ?
O138 Dy20 Dy18 76.5(3) . . ?
O51 Dy20 Dy18 93.6(4) . . ?
O55 Dy20 Dy18 147.5(4) . . ?
O18 Dy20 Dy17 103.2(4) . . ?
O78 Dy20 Dy17 66.0(4) . . ?
O130 Dy20 Dy17 75.8(3) . . ?
O79 Dy20 Dy17 109.8(4) . . ?
O118 Dy20 Dy17 36.7(3) . . ?
O138 Dy20 Dy17 36.9(3) . . ?
O51 Dy20 Dy17 147.9(4) . . ?
O55 Dy20 Dy17 136.2(4) . . ?
Dy18 Dy20 Dy17 60.97(3) . . ?
O18 Dy20 Dy19 74.3(5) . . ?
O78 Dy20 Dy19 116.0(4) . . ?
O130 Dy20 Dy19 34.1(3) . . ?
O79 Dy20 Dy19 127.1(4) . . ?
O118 Dy20 Dy19 74.1(3) . . ?
O138 Dy20 Dy19 34.5(3) . . ?
O51 Dy20 Dy19 93.1(4) . . ?
O55 Dy20 Dy19 151.4(3) . . ?
Dy18 Dy20 Dy19 57.85(3) . . ?
Dy17 Dy20 Dy19 57.51(3) . . ?
O44 Dy30 O23 93.7(7) . . ?
O44 Dy30 O86 140.5(6) . . ?
O23 Dy30 O86 111.7(6) . . ?
O44 Dy30 O131 91.2(5) . . ?
O23 Dy30 O131 143.7(6) . . ?
O86 Dy30 O131 85.7(5) . . ?
O44 Dy30 O136 143.1(5) . . ?
O23 Dy30 O136 82.1(6) . . ?
O86 Dy30 O136 72.8(5) . . ?
O131 Dy30 O136 72.7(5) . . ?
O44 Dy30 O83 83.3(6) . . ?
O23 Dy30 O83 72.4(6) . . ?
O86 Dy30 O83 76.7(6) . . ?
O131 Dy30 O83 143.9(5) . . ?
O136 Dy30 O83 128.9(5) . . ?
O44 Dy30 O92 74.5(5) . . ?
O23 Dy30 O92 75.5(6) . . ?
O86 Dy30 O92 139.6(5) . . ?
O131 Dy30 O92 71.2(5) . . ?
O136 Dy30 O92 68.9(5) . . ?
O83 Dy30 O92 139.3(5) . . ?
O44 Dy30 O20 70.0(6) . . ?
O23 Dy30 O20 144.1(6) . . ?
O86 Dy30 O20 71.9(5) . . ?
O131 Dy30 O20 70.6(5) . . ?
O136 Dy30 O20 130.1(5) . . ?
O83 Dy30 O20 74.1(6) . . ?
O92 Dy30 O20 126.2(5) . . ?
O44 Dy30 Dy27 127.2(4) . . ?
O23 Dy30 Dy27 120.5(5) . . ?
O86 Dy30 Dy27 65.2(4) . . ?
O131 Dy30 Dy27 37.3(3) . . ?
O136 Dy30 Dy27 38.7(3) . . ?
O83 Dy30 Dy27 141.8(4) . . ?
O92 Dy30 Dy27 76.9(3) . . ?
O20 Dy30 Dy27 93.9(4) . . ?
O44 Dy30 Dy29 69.8(4) . . ?
O23 Dy30 Dy29 112.8(5) . . ?
O86 Dy30 Dy29 121.8(4) . . ?
O131 Dy30 Dy29 37.2(3) . . ?
O136 Dy30 Dy29 78.1(3) . . ?
O83 Dy30 Dy29 152.7(4) . . ?
O92 Dy30 Dy29 37.4(3) . . ?
O20 Dy30 Dy29 91.9(4) . . ?
Dy27 Dy30 Dy29 60.62(3) . . ?
O44 Dy30 Dy28 110.1(4) . . ?
O23 Dy30 Dy28 66.4(5) . . ?
O86 Dy30 Dy28 107.7(4) . . ?
O131 Dy30 Dy28 78.2(3) . . ?
O136 Dy30 Dy28 35.1(3) . . ?
O83 Dy30 Dy28 137.1(4) . . ?
O92 Dy30 Dy28 36.5(3) . . ?
O20 Dy30 Dy28 148.7(4) . . ?
Dy27 Dy30 Dy28 60.24(3) . . ?
Dy29 Dy30 Dy28 61.04(3) . . ?
Dy4 O159 Dy1 104.9(4) . . ?
Dy4 O159 Dy3 105.3(5) . . ?
Dy1 O159 Dy3 106.5(4) . . ?
Dy9 O158 Dy12 106.3(5) . . ?
Dy9 O158 Dy10 107.4(5) . . ?
Dy12 O158 Dy10 106.6(5) . . ?
Dy24 O157 Dy18 111.1(5) . . ?
Dy24 O157 Dy6 107.9(5) . . ?
Dy18 O157 Dy6 106.7(4) . . ?
Dy10 O156 Dy26 110.1(5) . . ?
Dy10 O156 Dy13 106.2(5) . . ?
Dy26 O156 Dy13 109.1(5) . . ?
N37 O155 Dy23 109.3(7) . . ?
N37 O155 Dy17 133.6(8) . . ?
Dy23 O155 Dy17 109.7(5) . . ?
N34 O154 Dy13 122.1(8) . . ?
N34 O154 Dy10 116.9(8) . . ?
Dy13 O154 Dy10 108.3(5) . . ?
Dy15 O153 Dy16 106.3(5) . . ?
Dy15 O153 Dy13 107.2(5) . . ?
Dy16 O153 Dy13 103.5(5) . . ?
Dy9 O152 Dy10 106.4(5) . . ?
Dy9 O152 Dy11 108.7(5) . . ?
Dy10 O152 Dy11 103.4(4) . . ?
Dy11 O151 Dy9 108.2(5) . . ?
Dy11 O151 Dy12 105.4(5) . . ?
Dy9 O151 Dy12 103.4(5) . . ?
Dy15 O150 Dy25 114.4(5) . . ?
Dy15 O150 Dy5 110.8(5) . . ?
Dy25 O150 Dy5 108.3(5) . . ?
Dy14 O149 Dy15 105.4(5) . . ?
Dy14 O149 Dy13 104.6(4) . . ?
Dy15 O149 Dy13 105.9(5) . . ?
Dy12 O148 Dy23 111.3(5) . . ?
Dy12 O148 Dy17 107.5(5) . . ?
Dy23 O148 Dy17 108.1(5) . . ?
Dy19 O147 Dy17 105.5(5) . . ?
Dy19 O147 Dy18 103.1(5) . . ?
Dy17 O147 Dy18 106.2(5) . . ?
C172 O146 Dy6 121.9(9) . . ?
Dy3 O145 Dy7 107.8(5) . . ?
Dy3 O145 Dy22 108.9(5) . . ?
Dy7 O145 Dy22 110.1(5) . . ?
Dy7 O144 Dy5 103.3(5) . . ?
Dy7 O144 Dy8 103.5(5) . . ?
Dy5 O144 Dy8 111.7(5) . . ?
C165 O143 Dy15 124.5(9) . . ?
N30 O142 Dy3 124.8(8) . . ?
N30 O142 Dy7 115.7(8) . . ?
Dy3 O142 Dy7 106.3(5) . . ?
Dy1 O141 Dy3 110.6(5) . . ?
Dy1 O141 Dy2 105.1(5) . . ?
Dy3 O141 Dy2 100.9(5) . . ?
N30 O140 Dy4 146.1(8) . . ?
N30 O140 Dy25 92.3(6) . . ?
Dy4 O140 Dy25 121.3(5) . . ?
N34 O139 Dy14 138.5(8) . . ?
N34 O139 Dy23 94.6(7) . . ?
Dy14 O139 Dy23 119.9(5) . . ?
Dy17 O138 Dy19 104.5(5) . . ?
Dy17 O138 Dy20 103.9(5) . . ?
Dy19 O138 Dy20 109.2(5) . . ?
N29 O137 Dy4 139.7(8) . . ?
N29 O137 Dy26 96.5(6) . . ?
Dy4 O137 Dy26 115.0(5) . . ?
Dy28 O136 Dy27 107.2(5) . . ?
Dy28 O136 Dy30 108.6(5) . . ?
Dy27 O136 Dy30 102.5(5) . . ?
Dy7 O135 Dy5 105.5(5) . . ?
Dy7 O135 Dy6 106.6(5) . . ?
Dy5 O135 Dy6 107.3(5) . . ?
Dy8 O134 Dy6 105.7(5) . . ?
Dy8 O134 Dy7 106.7(5) . . ?
Dy6 O134 Dy7 105.8(5) . . ?
Dy21 O133 Dy1 108.3(5) . . ?
Dy21 O133 Dy9 109.3(5) . . ?
Dy1 O133 Dy9 107.0(5) . . ?
N37 O132 Dy18 142.7(9) . . ?
N37 O132 Dy24 104.2(7) . . ?
Dy18 O132 Dy24 112.4(5) . . ?
Dy30 O131 Dy27 105.5(5) . . ?
Dy30 O131 Dy29 106.0(6) . . ?
Dy27 O131 Dy29 106.7(5) . . ?
Dy18 O130 Dy19 104.1(5) . . ?
Dy18 O130 Dy20 105.5(5) . . ?
Dy19 O130 Dy20 111.8(5) . . ?
C174 O129 Dy23 158.1(11) . . ?
C151 O128 Dy17 139.6(9) . . ?
C193 O127 Dy1 128.7(10) . . ?
N38 O126 Dy15 121.0(7) . . ?
N38 O126 Dy5 121.6(7) . . ?
Dy15 O126 Dy5 109.7(5) . . ?
N32 O125 Dy4 136.7(9) . . ?
N32 O125 Dy26 86.8(7) . . ?
Dy4 O125 Dy26 103.3(5) . . ?
Dy11 O124 Dy10 104.8(5) . . ?
Dy11 O124 Dy12 106.8(5) . . ?
Dy10 O124 Dy12 103.7(5) . . ?
N32 O123 Dy13 138.8(9) . . ?
N32 O123 Dy26 102.9(8) . . ?
Dy13 O123 Dy26 115.5(6) . . ?
Dy14 O122 Dy13 105.1(5) . . ?
Dy14 O122 Dy16 110.8(5) . . ?
Dy13 O122 Dy16 103.9(5) . . ?
Dy2 O121 Dy1 107.9(5) . . ?
Dy2 O121 Dy4 109.6(5) . . ?
Dy1 O121 Dy4 104.1(5) . . ?
Dy5 O120 Dy6 106.1(5) . . ?
Dy5 O120 Dy8 110.7(5) . . ?
Dy6 O120 Dy8 100.4(5) . . ?
Dy17 O118 Dy18 108.9(5) . . ?
Dy17 O118 Dy20 105.0(5) . . ?
Dy18 O118 Dy20 103.3(5) . . ?
Dy3 O117 Dy2 104.6(5) . . ?
Dy3 O117 Dy4 104.9(5) . . ?
Dy2 O117 Dy4 108.7(5) . . ?
Dy28 O116 Dy29 108.9(5) . . ?
Dy28 O116 Dy27 105.6(5) . . ?
Dy29 O116 Dy27 104.1(5) . . ?
Dy15 O115 Dy16 107.0(5) . . ?
Dy15 O115 Dy14 103.9(5) . . ?
Dy16 O115 Dy14 110.4(5) . . ?
N28 O114 Dy17 125.7(8) . . ?
N28 O114 Dy12 114.5(7) . . ?
Dy17 O114 Dy12 106.8(5) . . ?
N33 O112 Dy19 142.2(8) . . ?
N33 O112 Dy22 92.4(7) . . ?
Dy19 O112 Dy22 117.8(5) . . ?
N30 O111 Dy5 149.5(9) . . ?
N30 O111 Dy25 97.8(7) . . ?
Dy5 O111 Dy25 111.1(5) . . ?
N27 O110 Dy22 107.5(8) . . ?
N27 O110 Dy3 137.1(9) . . ?
Dy22 O110 Dy3 112.2(5) . . ?
N33 O109 Dy7 150.1(9) . . ?
N33 O109 Dy22 96.9(7) . . ?
Dy7 O109 Dy22 112.8(5) . . ?
N27 O108 Dy21 100.5(7) . . ?
N27 O108 Dy1 134.9(8) . . ?
Dy21 O108 Dy1 109.1(5) . . ?
C219 O107 Dy10 136.9(9) . . ?
C126 O106 Dy13 126.8(10) . . ?
N28 O105 Dy9 148.8(9) . . ?
N28 O105 Dy21 96.0(7) . . ?
Dy9 O105 Dy21 112.4(5) . . ?
N38 O104 Dy14 141.3(8) . . ?
N38 O104 Dy24 93.0(7) . . ?
Dy14 O104 Dy24 115.7(5) . . ?
C178 O103 Dy7 128.4(9) . . ?
N29 O101 Dy10 146.2(9) . . ?
N29 O101 Dy26 100.1(7) . . ?
Dy10 O101 Dy26 112.2(5) . . ?
N27 O100 Dy19 137.3(8) . . ?
N27 O100 Dy21 85.7(7) . . ?
Dy19 O100 Dy21 103.5(5) . . ?
N27 O100 Dy22 85.0(6) . . ?
Dy19 O100 Dy22 98.2(4) . . ?
Dy21 O100 Dy22 156.2(6) . . ?
C167 O99 Dy1 137.6(9) . . ?
N28 O98 Dy19 143.0(9) . . ?
N28 O98 Dy21 90.7(7) . . ?
Dy19 O98 Dy21 117.6(5) . . ?
N38 O97 Dy6 144.8(9) . . ?
N38 O97 Dy24 98.5(7) . . ?
Dy6 O97 Dy24 113.2(5) . . ?
C173 O96 Dy8 93.4(8) . . ?
C167 O94 Dy9 134.9(9) . . ?
Dy29 O92 Dy28 109.5(6) . . ?
Dy29 O92 Dy30 103.9(5) . . ?
Dy28 O92 Dy30 106.1(5) . . ?
C156 O91 Dy5 133.5(9) . . ?
C233 O90 Dy18 136.4(10) . . ?
C158 O87 Dy11 134.7(9) . . ?
C115 O86 Dy30 138.7(10) . . ?
N34 O85 Dy12 150.1(9) . . ?
N34 O85 Dy23 98.9(7) . . ?
Dy12 O85 Dy23 111.0(5) . . ?
C175 O84 Dy6 139.9(9) . . ?
C178 O82 Dy3 132.0(9) . . ?
N32 O81 Dy25 115.0(8) . . ?
N32 O81 Dy15 133.6(8) . . ?
Dy25 O81 Dy15 109.9(5) . . ?
C245 O80 Dy4 139.0(10) . . ?
C233 O79 Dy20 134.2(9) . . ?
C111 O78 Dy20 140.2(9) . . ?
C177 O77 Dy28 136.4(10) . . ?
C143 O76 Dy29 135.4(9) . . ?
C245 O75 Dy26 139.8(10) . . ?
C156 O74 Dy15 138.5(8) . . ?
C157 O73 Dy19 138.3(10) . . ?
C61 O72 Dy19 134.5(11) . . ?
C169 O71 Dy24 135.4(10) . . ?
C162 O69 Dy22 89.3(8) . . ?
C143 O68 Dy27 141.3(10) . . ?
C165 O67 Dy16 138.0(9) . . ?
C244 O66 Dy11 138.9(10) . . ?
C169 O65 Dy14 138.9(9) . . ?
C111 O64 Dy17 126.3(9) . . ?
C177 O63 Dy29 135.4(9) . . ?
C130 O62 Dy3 131.6(10) . . ?
C232 O61 Dy24 90.8(7) . . ?
C154 O60 Dy2 135.7(10) . . ?
C153 O59 Dy25 133.7(10) . . ?
C115 O57 Dy27 124.2(11) . . ?
C244 O56 Dy10 125.7(9) . . ?
C153 O54 Dy4 141.7(10) . . ?
C151 O52 Dy12 129.6(9) . . ?
C134 O50 Dy23 134.8(9) . . ?
C173 O49 Dy8 91.9(8) . . ?
C146 O48 Dy11 92.0(8) . . ?
C56 O46 Dy28 127.5(10) . . ?
C175 O45 Dy18 135.8(9) . . ?
C88 O44 Dy30 138.7(10) . . ?
C134 O43 Dy14 143.4(10) . . ?
C193 O42 Dy2 145.1(10) . . ?
C157 O41 Dy22 136.2(11) . . ?
C84 O40 Dy26 94.2(9) . . ?
C209 O39 Dy8 93.2(8) . . ?
C142 O38 Dy28 128.4(10) . . ?
C144 O37 Dy7 132.5(10) . . ?
C155 O36 Dy21 89.3(8) . . ?
C172 O35 Dy8 140.4(9) . . ?
C158 O33 Dy12 124.7(10) . . ?
C61 O32 Dy21 141.0(11) . . ?
C125 O31 Dy23 92.9(8) . . ?
C84 O29 Dy26 89.3(8) . . ?
C146 O28 Dy11 90.8(9) . . ?
C144 O27 Dy8 127.3(10) . . ?
C155 O26 Dy21 91.7(8) . . ?
C88 O25 Dy29 130.4(10) . . ?
C130 O24 Dy2 139.8(10) . . ?
C56 O23 Dy30 139.4(12) . . ?
C219 O22 Dy13 135.3(9) . . ?
C162 O21 Dy22 90.1(8) . . ?
C36 O18 Dy20 139.0(13) . . ?
C126 O16 Dy16 140.6(10) . . ?
C142 O14 Dy27 141.4(10) . . ?
C125 O12 Dy23 89.8(9) . . ?
N33 O11 Dy6 121.2(8) . . ?
N33 O11 Dy18 122.4(8) . . ?
Dy6 O11 Dy18 107.5(4) . . ?
N29 O10 Dy9 120.7(7) . . ?
N29 O10 Dy1 120.2(8) . . ?
Dy9 O10 Dy1 109.9(5) . . ?
N37 O9 Dy14 140.6(9) . . ?
N37 O9 Dy24 85.7(7) . . ?
Dy14 O9 Dy24 101.3(5) . . ?
C35 O8 Dy16 140.6(13) . . ?
C145 C246 C164 121.2 . . ?
C145 C246 C178 119.7 . . ?
C164 C246 C178 119.1 . . ?
O75 C245 O80 121.6(10) . . ?
O75 C245 C140 125.1(7) . . ?
O80 C245 C140 113.2(7) . . ?
O66 C244 O56 126.7(10) . . ?
O66 C244 C243 115.3(7) . . ?
O56 C244 C243 118.0(7) . . ?
C89 C243 C72 122.7 . . ?
C89 C243 C244 122.8 . . ?
C72 C243 C244 114.5 . . ?
C170 C242 C80 120.7 . . ?
C240 C241 C238 122.0 . . ?
C240 C241 C174 121.7 . . ?
C238 C241 C174 116.0 . . ?
C241 C240 C65 123.6 . . ?
C71 C239 C116 127.2 . . ?
C71 C239 C134 113.0 . . ?
C116 C239 C134 119.7 . . ?
C241 C238 C85 114.6 . . ?
C231 C237 C114 120.7 . . ?
C231 C237 C144 120.4 . . ?
C114 C237 C144 118.4 . . ?
C138 C236 C21 118.0 . . ?
N23 C235 C123 119.1 . . ?
C49 C234 C159 118.0 . . ?
O79 C233 O90 127.0(9) . . ?
O79 C233 C141 117.1(7) . . ?
O90 C233 C141 115.7(7) . . ?
O3 C232 O61 123.3(6) . . ?
O3 C232 C100 119.3 . . ?
O61 C232 C100 117.4(6) . . ?
O3 C232 Dy24 61.71(2) . . ?
O61 C232 Dy24 61.6(6) . . ?
C100 C232 Dy24 178.63(2) . . ?
C223 C231 C237 120.8 . . ?
C225 C230 C140 114.7 . . ?
C140 C229 C202 116.4 . . ?
C208 C228 C217 122.0 . . ?
C208 C228 C84 109.3 . . ?
C217 C228 C84 128.2 . . ?
N15 C227 C205 125.0 . . ?
C6 C226 C207 118.8 . . ?
N47 C225 C230 127.8 . . ?
C68 C224 C180 120.5 . . ?
C231 C223 N12 121.9 . . ?
C103 C222 C214 118.4 . . ?
N20 C221 C107 121.9 . . ?
C166 C220 C46 115.4 . . ?
O107 C219 O22 124.6(9) . . ?
O107 C219 C207 122.7(6) . . ?
O22 C219 C207 112.2(6) . . ?
C30 C218 C95 115.5 . . ?
C188 C217 C228 114.5 . . ?
C81 C216 C192 118.3 . . ?
C19 C215 C189 118.7 . . ?
C19 C215 C35 117.6 . . ?
C189 C215 C35 122.6 . . ?
N8 C214 C222 118.0 . . ?
N6 C213 C18 130.2 . . ?
C10 C212 C70 124.8 . . ?
C13 C211 C197 105.9 . . ?
C100 C210 C179 115.6 . . ?
C209 O7 Dy8 92.29(3) . . ?
O39 C209 O7 121.5(7) . . ?
O39 C209 C92 117.4(7) . . ?
O7 C209 C92 121.1 . . ?
O39 C209 Dy8 60.6(7) . . ?
O7 C209 Dy8 61.34(3) . . ?
C92 C209 Dy8 174.99(2) . . ?
C34 N50 C75 116.7 . . ?
C201 N49 C188 121.2 . . ?
C7 O6 Dy25 108.13(3) . . ?
C40 N48 C17 119.3 . . ?
C225 N47 C202 117.9 . . ?
C90 N46 C51 122.4 . . ?
C190 N45 C78 116.3 . . ?
C20 N44 C24 112.8 . . ?
C186 N43 C57 116.1 . . ?
C25 N42 C180 123.8 . . ?
C181 N41 C185 124.5 . . ?
C201 C208 C228 119.2 . . ?
C226 C207 C15 119.8 . . ?
C226 C207 C219 118.3 . . ?
C15 C207 C219 121.3 . . ?
C53 C206 C168 126.9 . . ?
C81 C205 C227 116.5 . . ?
C60 C204 N20 124.3 . . ?
C129 C203 C190 111.4 . . ?
N47 C202 C229 123.2 . . ?
N49 C201 C208 116.3 . . ?
C181 C200 C132 122.0 . . ?
C94 C199 N23 116.8 . . ?
N11 C198 C42 119.7 . . ?
C211 C197 C187 132.5 . . ?
C211 C197 C126 109.6 . . ?
C187 C197 C126 116.4 . . ?
C196 N40 C21 116.0 . . ?
N40 C196 C66 130.3 . . ?
C101 C195 C184 118.9 . . ?
C186 C194 C98 117.0 . . ?
O127 C193 O42 125.9(9) . . ?
O127 C193 C176 121.7(7) . . ?
O42 C193 C176 112.4(7) . . ?
N15 C192 C216 122.6 . . ?
N2 C191 C187 136.5 . . ?
N45 C190 C203 128.5 . . ?
C20 C189 C215 114.1 . . ?
C217 C188 N49 123.5 . . ?
C197 C187 C191 102.4 . . ?
N43 C186 C194 127.0 . . ?
C22 C185 N41 112.9 . . ?
N3 C184 C195 121.6 . . ?
N3 C183 C31 127.9 . . ?
N7 C182 C15 120.5 . . ?
C200 C181 N41 117.0 . . ?
N42 C180 C224 114.4 . . ?
C26 N39 C14 122.4 . . ?
C210 C179 N6 121.8 . . ?
C7 O5 Dy5 141.00(3) . . ?
O97 N38 O126 124.8(8) . . ?
O97 N38 O104 113.2(8) . . ?
O126 N38 O104 122.0(8) . . ?
O97 N38 Dy24 54.8(6) . . ?
O126 N38 Dy24 174.3(6) . . ?
O104 N38 Dy24 59.1(6) . . ?
O9 N37 O132 119.3(9) . . ?
O9 N37 O155 119.7(9) . . ?
O132 N37 O155 120.9(8) . . ?
O103 C178 O82 123.4(8) . . ?
O103 C178 C246 114.8(6) . . ?
O82 C178 C246 121.6(6) . . ?
O63 C177 O77 124.2(10) . . ?
O63 C177 C81 117.1(7) . . ?
O77 C177 C81 118.4(7) . . ?
C112 N36 C152 122.1 . . ?
C112 N36 Dy29 121.48(3) . . ?
C152 N36 Dy29 116.37(3) . . ?
C131 N35 C149 116.3 . . ?
C131 N35 Dy27 119.77(3) . . ?
C149 N35 Dy27 123.70(3) . . ?
C147 C176 C93 116.7 . . ?
C147 C176 C193 121.4 . . ?
C93 C176 C193 121.9 . . ?
O45 C175 O84 124.7(9) . . ?
O45 C175 C171 123.0(7) . . ?
O84 C175 C171 112.3(6) . . ?
O58 C174 O129 124.9(10) . . ?
O58 C174 C241 119.7(7) . . ?
O129 C174 C241 114.3(7) . . ?
O49 C173 O96 122.4(10) . . ?
O49 C173 C163 117.7(7) . . ?
O96 C173 C163 119.8(6) . . ?
O49 C173 Dy8 62.4(7) . . ?
O96 C173 Dy8 60.1(6) . . ?
C163 C173 Dy8 179.20(2) . . ?
O35 C172 O146 124.5(9) . . ?
O35 C172 C117 123.3(7) . . ?
O146 C172 C117 112.1(7) . . ?
O154 N34 O139 124.2(8) . . ?
O154 N34 O85 122.5(8) . . ?
O139 N34 O85 113.2(8) . . ?
O154 N34 Dy23 176.6(6) . . ?
O139 N34 Dy23 58.7(6) . . ?
O85 N34 Dy23 54.6(6) . . ?
O109 N33 O11 121.4(9) . . ?
O109 N33 O112 116.9(8) . . ?
O11 N33 O112 121.6(8) . . ?
O109 N33 Dy22 56.8(6) . . ?
O11 N33 Dy22 176.4(6) . . ?
O112 N33 Dy22 60.3(6) . . ?
C67 C171 C42 122.7 . . ?
C67 C171 C175 123.1 . . ?
C42 C171 C175 114.1 . . ?
O123 N32 O81 124.6(9) . . ?
O123 N32 O125 117.1(9) . . ?
O81 N32 O125 118.2(9) . . ?
O123 N32 Dy26 51.5(6) . . ?
O81 N32 Dy26 172.1(6) . . ?
O125 N32 Dy26 66.0(6) . . ?
C121 N31 C109 118.9 . . ?
C242 C170 C108 116.4 . . ?
C242 C170 C130 120.5 . . ?
C108 C170 C130 123.1 . . ?
O142 N30 O111 123.9(8) . . ?
O142 N30 O140 120.6(8) . . ?
O111 N30 O140 115.5(8) . . ?
O142 N30 Dy25 175.5(6) . . ?
O111 N30 Dy25 55.7(6) . . ?
O140 N30 Dy25 59.9(5) . . ?
O65 C169 O71 123.3(10) . . ?
O65 C169 C138 119.6(6) . . ?
O71 C169 C138 117.1(7) . . ?
C206 C168 C55 114.4 . . ?
C206 C168 C158 124.9 . . ?
C55 C168 C158 120.6 . . ?
O94 C167 O99 126.0(9) . . ?
O94 C167 C159 121.0(6) . . ?
O99 C167 C159 112.9(6) . . ?
C220 C166 C106 122.2 . . ?
C220 C166 C142 117.3 . . ?
C106 C166 C142 120.2 . . ?
O10 N29 O137 125.5(8) . . ?
O10 N29 O101 124.6(8) . . ?
O137 N29 O101 109.9(8) . . ?
O10 N29 Dy26 174.9(6) . . ?
O137 N29 Dy26 57.1(5) . . ?
O101 N29 Dy26 53.1(6) . . ?
O67 C165 O143 126.1(9) . . ?
O67 C165 C137 115.6(6) . . ?
O143 C165 C137 118.3(6) . . ?
C109 C164 C246 118.1 . . ?
O105 N28 O98 119.0(9) . . ?
O105 N28 O114 124.1(8) . . ?
O98 N28 O114 116.9(8) . . ?
O105 N28 Dy21 57.9(6) . . ?
O98 N28 Dy21 61.5(6) . . ?
O114 N28 Dy21 173.9(6) . . ?
C113 C163 C74 120.3 . . ?
C113 C163 C173 122.4 . . ?
C74 C163 C173 117.3 . . ?
O21 C162 O69 125.6(10) . . ?
O21 C162 C99 113.4(7) . . ?
O69 C162 C99 120.6(7) . . ?
O21 C162 Dy22 62.9(7) . . ?
O69 C162 Dy22 63.6(7) . . ?
C99 C162 Dy22 162.93(2) . . ?
C110 C161 C96 115.7 . . ?
C110 C161 C154 119.7 . . ?
C96 C161 C154 124.6 . . ?
C94 C160 C123 122.6 . . ?
C94 C160 C153 118.7 . . ?
C123 C160 C153 118.7 . . ?
C234 C159 C139 117.5 . . ?
C234 C159 C167 119.6 . . ?
C139 C159 C167 122.9 . . ?
O33 C158 O87 124.6(10) . . ?
O33 C158 C168 122.4(8) . . ?
O87 C158 C168 112.7(6) . . ?
O41 C157 O73 129.2(11) . . ?
O41 C157 C132 116.5(8) . . ?
O73 C157 C132 114.3(7) . . ?
O91 C156 O74 127.6(9) . . ?
O91 C156 C135 118.0(6) . . ?
O74 C156 C135 114.3(6) . . ?
O26 C155 O36 125.1(10) . . ?
O26 C155 C120 122.8(8) . . ?
O36 C155 C120 112.0(7) . . ?
O26 C155 Dy21 62.5(8) . . ?
O36 C155 Dy21 63.0(7) . . ?
C120 C155 Dy21 173.85(2) . . ?
O108 N27 O110 123.3(8) . . ?
O108 N27 O100 119.3(8) . . ?
O110 N27 O100 117.1(9) . . ?
O108 N27 Dy21 53.7(6) . . ?
O110 N27 Dy21 161.6(6) . . ?
O100 N27 Dy21 67.3(6) . . ?
O4 C154 O60 124.7(7) . . ?
O4 C154 C161 123.7 . . ?
O60 C154 C161 111.5(7) . . ?
O54 C153 O59 125.9(10) . . ?
O54 C153 C160 121.2(7) . . ?
O59 C153 C160 112.9(7) . . ?
N36 C152 C74 118.2 . 3_376 ?
O52 C151 O128 126.2(9) . . ?
O52 C151 C95 116.0(6) . . ?
O128 C151 C95 117.9(6) . . ?
C136 C150 C90 114.7 . . ?
C124 C149 N35 122.5 . . ?
C141 C148 C77 114.4 . . ?
C176 C147 C133 117.5 . . ?
O28 C146 O48 122.2(10) . . ?
O28 C146 C136 120.6(8) . . ?
O48 C146 C136 117.1(7) . . ?
O28 C146 Dy11 62.6(8) . . ?
O48 C146 Dy11 60.1(7) . . ?
C136 C146 Dy11 173.93(2) . . ?
C246 C145 C121 115.8 . . ?
O37 C144 O27 126.6(10) . . ?
O37 C144 C237 117.8(7) . . ?
O27 C144 C237 115.6(7) . . ?
O76 C143 O68 120.4(9) . . ?
O76 C143 C129 122.7(6) . . ?
O68 C143 C129 116.7(6) . . ?
O14 C142 O38 125.1(10) . . ?
O14 C142 C166 121.1(7) . . ?
O38 C142 C166 113.8(7) . . ?
C122 C141 C148 120.8 . . ?
C122 C141 C233 121.4 . . ?
C148 C141 C233 117.7 . . ?
C229 C140 C230 119.8 . . ?
C229 C140 C245 125.0 . . ?
C230 C140 C245 115.1 . . ?
C128 C139 C159 123.3 . . ?
C236 C138 C66 123.9 . . ?
C236 C138 C169 117.9 . . ?
C66 C138 C169 118.3 . . ?
C48 C137 C91 122.5 . . ?
C48 C137 C165 120.2 . . ?
C91 C137 C165 117.3 . . ?
C150 C136 C64 123.4 . . ?
C150 C136 C146 120.9 . . ?
C64 C136 C146 115.2 . . ?
C59 C135 C104 122.7 . . ?
C59 C135 C156 117.7 . . ?
C104 C135 C156 119.0 . . ?
O43 C134 O50 127.3(9) . . ?
O43 C134 C239 119.6(7) . . ?
O50 C134 C239 113.0(7) . . ?
N25 C133 C147 126.0 . . ?
C22 C132 C200 118.9 . . ?
C22 C132 C157 124.2 . . ?
C200 C132 C157 116.9 . . ?
N35 C131 C127 125.9 . . ?
O62 C130 O24 124.1(9) . . ?
O62 C130 C170 115.1(7) . . ?
O24 C130 C170 120.8(7) . . ?
C44 C129 C203 122.1 . . ?
C44 C129 C143 118.3 . . ?
C203 C129 C143 119.3 . . ?
C139 C128 N26 118.9 . . ?
C117 C127 C131 114.8 . . ?
O106 C126 O16 124.2(10) . . ?
O106 C126 C197 113.6(7) . . ?
O16 C126 C197 120.8(8) . . ?
O12 C125 O31 124.6(11) . . ?
O12 C125 C103 122.6(9) . . ?
O31 C125 C103 112.8(7) . . ?
O12 C125 Dy23 65.1(9) . . ?
O31 C125 Dy23 59.9(7) . . ?
C103 C125 Dy23 169.39(2) . . ?
C149 C124 C117 115.1 . . ?
C235 C123 C160 116.3 . . ?
C86 C122 C141 118.5 . . ?
N31 C121 C145 127.3 . . ?
C107 C120 C60 118.9 . . ?
C107 C120 C155 118.1 . . ?
C60 C120 C155 122.9 . . ?
C49 N26 C128 117.4 . . ?
C62 N25 C133 114.8 . . ?
C118 C119 C115 124.1 . . ?
C118 C119 C87 112.4 . . ?
C115 C119 C87 123.6 . . ?
C105 N24 C46 116.9 . . ?
C235 N23 C199 124.3 . . ?
C97 C118 C119 121.9 . . ?
C127 C117 C124 125.0 . . ?
C127 C117 C172 120.9 . . ?
C124 C117 C172 114.0 . . ?
C75 C116 C239 113.5 . . ?
O57 C115 O86 125.9(10) . . ?
O57 C115 C119 120.4(7) . . ?
O86 C115 C119 113.6(7) . . ?
C237 C114 C58 117.0 . . ?
C163 C113 C112 120.4 . 3_376 ?
N36 C112 C113 119.7 . 3_376 ?
O64 C111 O78 126.3(9) . . ?
O64 C111 C98 120.4(7) . . ?
O78 C111 C98 113.3(6) . . ?
C161 C110 C76 120.0 . . ?
N31 C109 C164 118.5 . . ?
C79 C108 C170 120.0 . . ?
C120 C107 C221 119.4 . . ?
C166 C106 C105 118.3 . . ?
N24 C105 C106 121.3 . . ?
C135 C104 C26 114.7 . . ?
C222 C103 C52 123.8 . . ?
C222 C103 C125 114.1 . . ?
C52 C103 C125 121.7 . . ?
C232 O3 Dy24 92.30(3) . . ?
C82 N22 C97 115.8 . . ?
C57 C102 C98 123.6 . . ?
C195 C101 C31 118.9 . . ?
C195 C101 C88 122.2 . . ?
C31 C101 C88 118.9 . . ?
C210 C100 C18 122.9 . . ?
C210 C100 C232 118.6 . . ?
C18 C100 C232 117.9 . . ?
C33 C99 C37 120.1 . . ?
C33 C99 C162 122.7 . . ?
C37 C99 C162 117.1 . . ?
C102 C98 C194 117.5 . . ?
C102 C98 C111 120.3 . . ?
C194 C98 C111 121.1 . . ?
C118 C97 N22 122.6 . . ?
C161 C96 C63 114.7 . . ?
C218 C95 C73 125.2 . . ?
C218 C95 C151 118.2 . . ?
C73 C95 C151 116.5 . . ?
C160 C94 C199 120.1 . . ?
C176 C93 C62 119.0 . . ?
C39 C92 C28 124.3 . . ?
C39 C92 C209 118.1 . . ?
C28 C92 C209 117.5 . . ?
C137 C91 C38 114.2 . . ?
N46 C90 C150 122.7 . . ?
C243 C89 C83 118.0 . . ?
O44 C88 O25 128.6(10) . . ?
O44 C88 C101 114.8(7) . . ?
O25 C88 C101 116.6(7) . . ?
C79 N21 C80 116.6 . . ?
C82 C87 C119 121.7 . . ?
C221 N20 C204 118.5 . . ?
C85 N19 C65 118.5 . . ?
C83 N18 C32 120.3 . . ?
C86 N17 C77 117.8 . . ?
N17 C86 C122 125.2 . . ?
N19 C85 C238 123.1 . . ?
O40 C84 O29 122.7(11) . . ?
O40 C84 C228 127.4(8) . . ?
O29 C84 C228 109.8(7) . . ?
O40 C84 Dy26 60.5(8) . . ?
O29 C84 Dy26 62.3(7) . . ?
C228 C84 Dy26 172.03(2) . . ?
N18 C83 C89 125.7 . . ?
N22 C82 C87 125.4 . . ?
C216 C81 C205 119.1 . . ?
C216 C81 C177 117.3 . . ?
C205 C81 C177 123.5 . . ?
N21 C80 C242 121.4 . . ?
N21 C79 C108 123.7 . . ?
C76 N16 C63 118.6 . . ?
C44 C78 N45 120.4 . . ?
N17 C77 C148 122.8 . . ?
N16 C76 C110 123.5 . . ?
N50 C75 C116 125.8 . . ?
C163 C74 C152 119.2 . 3_376 ?
C95 C73 C54 114.8 . . ?
C243 C72 C32 121.1 . . ?
C239 C71 C34 111.5 . . ?
C227 N15 C192 117.5 . . ?
C50 N14 C53 126.0 . . ?
C30 N13 C54 119.7 . . ?
C58 N12 C223 120.5 . . ?
C198 N11 C45 120.9 . . ?
C212 C70 C29 118.9 . . ?
C212 C70 C61 125.4 . . ?
C29 C70 C61 114.7 . . ?
C43 N10 C12 120.9 . . ?
C25 C69 C68 121.2 . . ?
C224 C68 C69 115.5 . . ?
C224 C68 C56 122.4 . . ?
C69 C68 C56 122.0 . . ?
C27 N9 C38 118.6 . . ?
C45 C67 C171 117.6 . . ?
C138 C66 C196 111.7 . . ?
C240 C65 N19 118.1 . . ?
C51 C64 C136 117.4 . . ?
C214 N8 C47 122.9 . . ?
N16 C63 C96 127.0 . . ?
N25 C62 C93 125.2 . . ?
O32 C61 O72 124.3(10) . . ?
O32 C61 C70 114.6(7) . . ?
O72 C61 C70 121.0(7) . . ?
C204 C60 C120 116.4 . . ?
C135 C59 C14 118.8 . . ?
N12 C58 C114 118.7 . . ?
C102 C57 N43 118.4 . . ?
O23 C56 O46 126.8(11) . . ?
O23 C56 C68 118.8(8) . . ?
O46 C56 C68 114.3(7) . . ?
C50 C55 C168 121.6 . . ?
N13 C54 C73 121.1 . . ?
N14 C53 C206 112.1 . . ?
C103 C52 C47 114.4 . . ?
N46 C51 C64 119.2 . . ?
C55 C50 N14 118.4 . . ?
N26 C49 C234 124.4 . . ?
C137 C48 C27 119.3 . . ?
N8 C47 C52 121.3 . . ?
N24 C46 C220 125.6 . . ?
C67 C45 N11 122.9 . . ?
C78 C44 C129 120.7 . . ?
N10 C43 C33 120.8 . . ?
C198 C42 C171 116.0 . . ?
C11 C41 C23 127.2 . . ?
C11 C41 C36 121.6 . . ?
C23 C41 C36 110.8 . . ?
N48 C40 C28 124.1 . . ?
C17 C39 C92 113.1 . . ?
N9 C38 C91 123.5 . . ?
C99 C37 C12 124.4 . . ?
O18 C36 O2 126.2(10) . . ?
O18 C36 C41 120.2(9) . . ?
O2 C36 C41 110.2 . . ?
C182 N7 C6 120.7 . . ?
O8 C35 O1 121.2(10) . . ?
O8 C35 C215 121.4(10) . . ?
O1 C35 C215 116.3 . . ?
C213 N6 C179 109.4 . . ?
C16 N5 C10 113.1 . . ?
N50 C34 C71 125.3 . . ?
C8 N4 C9 121.0 . . ?
C99 C33 C43 120.4 . . ?
C183 N3 C184 115.8 . . ?
N18 C32 C72 112.1 . . ?
C183 C31 C101 114.9 . . ?
N13 C30 C218 123.0 . . ?
C70 C29 C16 112.5 . . ?
C40 C28 C92 113.1 . . ?
N9 C27 C48 121.5 . . ?
N39 C26 C104 123.4 . . ?
N42 C25 C69 121.6 . . ?
N44 C24 C19 123.4 . . ?
C41 C23 C9 115.2 . . ?
C132 C22 C185 123.8 . . ?
C236 C21 N40 119.9 . . ?
N44 C20 C189 130.3 . . ?
C215 C19 C24 115.4 . . ?
C100 C18 C213 109.3 . . ?
N48 C17 C39 125.3 . . ?
N5 C16 C29 122.7 . . ?
C182 C15 C207 116.2 . . ?
N39 C14 C59 117.8 . . ?
C211 C13 N2 154.1 . . ?
N10 C12 C37 112.8 . . ?
C41 C11 C8 113.9 . . ?
C212 C10 N5 127.3 . . ?
N4 C9 C23 108.4 . . ?
N4 C8 C11 125.1 . . ?
C13 N2 C191 81.1 . . ?
O5 C7 C4 122.9 . . ?
O5 C7 O6 133.2 . . ?
C4 C7 O6 103.3 . . ?
C226 C6 N7 116.6 . . ?
C3 C5 N1 134.8 . . ?
C2 C4 C3 117.5 . . ?
C2 C4 C7 117.1 . . ?
C3 C4 C7 120.0 . . ?
C5 C3 C4 107.2 . . ?
C1 C2 C4 126.4 . . ?
C5 N1 C1 109.5 . . ?
C2 C1 N1 117.2 . . ?

loop_
_geom_bond_atom_site_label_1
_geom_bond_atom_site_label_2
_geom_bond_distance
_geom_bond_site_symmetry_2
_geom_bond_publ_flag
Dy1 O141 2.327(12) . ?
Dy1 O121 2.369(12) . ?
Dy1 O99 2.380(14) . ?
Dy1 O10 2.382(12) . ?
Dy1 O108 2.395(13) . ?
Dy1 O127 2.398(14) . ?
Dy1 O159 2.398(12) . ?
Dy1 O133 2.407(12) . ?
Dy1 Dy4 3.7375(16) . ?
Dy1 Dy2 3.8265(16) . ?
Dy1 Dy3 3.8474(17) . ?
Dy1 Dy21 3.8797(17) . ?
Dy10 O101 2.315(12) . ?
Dy10 O158 2.360(12) . ?
Dy10 O56 2.366(15) . ?
Dy10 O107 2.367(13) . ?
Dy10 O152 2.367(12) . ?
Dy10 O156 2.375(14) . ?
Dy10 O154 2.376(13) . ?
Dy10 O124 2.390(13) . ?
Dy10 Dy11 3.7336(17) . ?
Dy10 Dy12 3.7697(17) . ?
Dy10 Dy9 3.7895(17) . ?
Dy10 Dy13 3.8455(16) . ?
Dy3 O110 2.343(13) . ?
Dy3 O117 2.347(13) . ?
Dy3 O141 2.353(12) . ?
Dy3 O62 2.359(13) . ?
Dy3 O145 2.372(13) . ?
Dy3 O142 2.373(13) . ?
Dy3 O159 2.405(12) . ?
Dy3 O82 2.425(13) . ?
Dy3 Dy2 3.7349(16) . ?
Dy3 Dy4 3.7548(16) . ?
Dy3 Dy7 3.8513(16) . ?
Dy5 O5 2.2969(11) . ?
Dy5 O111 2.323(12) . ?
Dy5 O135 2.341(12) . ?
Dy5 O91 2.353(13) . ?
Dy5 O144 2.362(12) . ?
Dy5 O120 2.373(13) . ?
Dy5 O150 2.436(13) . ?
Dy5 O126 2.444(12) . ?
Dy5 Dy7 3.7027(17) . ?
Dy5 Dy6 3.8022(17) . ?
Dy5 Dy25 3.8846(17) . ?
Dy5 Dy15 3.9331(16) . ?
Dy17 O64 2.324(14) . ?
Dy17 O118 2.340(13) . ?
Dy17 O138 2.341(13) . ?
Dy17 O147 2.350(13) . ?
Dy17 O155 2.388(13) . ?
Dy17 O114 2.398(13) . ?
Dy17 O128 2.400(15) . ?
Dy17 O148 2.413(12) . ?
Dy17 Dy19 3.7105(17) . ?
Dy17 Dy20 3.7829(17) . ?
Dy17 Dy18 3.8231(18) . ?
Dy17 Dy12 3.8552(16) . ?
Dy18 O90 2.336(14) . ?
Dy18 O130 2.344(14) . ?
Dy18 O132 2.347(13) . ?
Dy18 O118 2.358(13) . ?
Dy18 O157 2.399(13) . ?
Dy18 O11 2.424(13) . ?
Dy18 O147 2.432(12) . ?
Dy18 O45 2.461(14) . ?
Dy18 Dy19 3.7165(16) . ?
Dy18 Dy20 3.7526(17) . ?
Dy18 Dy6 3.8720(17) . ?
Dy2 O42 2.263(14) . ?
Dy2 O60 2.298(15) . ?
Dy2 O24 2.347(15) . ?
Dy2 O121 2.363(13) . ?
Dy2 O117 2.373(13) . ?
Dy2 O119 2.420(13) . ?
Dy2 O141 2.489(13) . ?
Dy2 O30 2.512(15) . ?
Dy2 Dy4 3.8678(17) . ?
Dy4 O140 2.317(12) . ?
Dy4 O159 2.317(12) . ?
Dy4 O54 2.327(15) . ?
Dy4 O80 2.346(14) . ?
Dy4 O121 2.369(12) . ?
Dy4 O137 2.374(13) . ?
Dy4 O117 2.387(12) . ?
Dy4 O125 2.571(13) . ?
Dy15 O150 2.343(13) . ?
Dy15 O115 2.346(13) . ?
Dy15 O153 2.350(12) . ?
Dy15 O143 2.357(13) . ?
Dy15 O126 2.367(13) . ?
Dy15 O149 2.379(12) . ?
Dy15 O74 2.410(14) . ?
Dy15 O81 2.437(13) . ?
Dy15 Dy14 3.7324(16) . ?
Dy15 Dy16 3.7749(17) . ?
Dy15 Dy13 3.8130(17) . ?
Dy12 O33 2.317(16) . ?
Dy12 O158 2.342(12) . ?
Dy12 O148 2.366(12) . ?
Dy12 O85 2.377(13) . ?
Dy12 O151 2.388(13) . ?
Dy12 O114 2.404(13) . ?
Dy12 O124 2.405(13) . ?
Dy12 O52 2.458(14) . ?
Dy12 Dy9 3.7480(16) . ?
Dy12 Dy11 3.7950(17) . ?
Dy8 O134 2.319(13) . ?
Dy8 O35 2.369(14) . ?
Dy8 O27 2.386(15) . ?
Dy8 O144 2.432(12) . ?
Dy8 O39 2.448(16) . ?
Dy8 O120 2.451(13) . ?
Dy8 O7 2.4632(12) . ?
Dy8 O96 2.493(14) . ?
Dy8 O49 2.545(16) . ?
Dy8 C209 2.8049(12) . ?
Dy8 C173 2.8711(12) . ?
Dy8 Dy6 3.7165(17) . ?
Dy14 O43 2.288(14) . ?
Dy14 O149 2.314(12) . ?
Dy14 O122 2.347(13) . ?
Dy14 O104 2.355(13) . ?
Dy14 O65 2.389(14) . ?
Dy14 O115 2.394(14) . ?
Dy14 O139 2.405(13) . ?
Dy14 O9 2.479(14) . ?
Dy14 Dy13 3.7285(17) . ?
Dy14 Dy16 3.8974(17) . ?
Dy7 O135 2.311(13) . ?
Dy7 O37 2.313(13) . ?
Dy7 O109 2.324(12) . ?
Dy7 O144 2.360(13) . ?
Dy7 O134 2.370(13) . ?
Dy7 O145 2.395(13) . ?
Dy7 O103 2.435(14) . ?
Dy7 O142 2.439(13) . ?
Dy7 Dy6 3.7603(17) . ?
Dy19 O147 2.312(13) . ?
Dy19 O72 2.344(15) . ?
Dy19 O73 2.349(14) . ?
Dy19 O138 2.351(13) . ?
Dy19 O112 2.356(14) . ?
Dy19 O130 2.369(13) . ?
Dy19 O98 2.423(14) . ?
Dy19 O100 2.657(14) . ?
Dy19 Dy20 3.9253(18) . ?
Dy25 O59 2.291(16) . ?
Dy25 O6 2.3309(12) . ?
Dy25 O150 2.356(13) . ?
Dy25 O15 2.363(16) . ?
Dy25 O81 2.386(14) . ?
Dy25 O111 2.387(13) . ?
Dy25 O70 2.427(14) . ?
Dy25 O140 2.480(13) . ?
Dy25 N30 2.8629(11) . ?
Dy22 O41 2.314(16) . ?
Dy22 O110 2.341(14) . ?
Dy22 O21 2.395(16) . ?
Dy22 O109 2.402(14) . ?
Dy22 O145 2.408(13) . ?
Dy22 O69 2.409(15) . ?
Dy22 O47 2.420(15) . ?
Dy22 O112 2.477(13) . ?
Dy22 C162 2.6901(12) . ?
Dy22 O100 2.819(14) . ?
Dy22 N33 2.8508(12) . ?
Dy11 O124 2.321(12) . ?
Dy11 O87 2.353(15) . ?
Dy11 O66 2.361(15) . ?
Dy11 O151 2.383(14) . ?
Dy11 O17 2.390(15) . ?
Dy11 O152 2.390(12) . ?
Dy11 O48 2.409(16) . ?
Dy11 O28 2.465(17) . ?
Dy11 C146 2.7771(12) . ?
Dy11 Dy9 3.8628(16) . ?
Dy24 O71 2.297(16) . ?
Dy24 O113 2.337(14) . ?
Dy24 O97 2.357(13) . ?
Dy24 O157 2.359(12) . ?
Dy24 O132 2.373(13) . ?
Dy24 O104 2.450(14) . ?
Dy24 O61 2.461(14) . ?
Dy24 O3 2.4648(12) . ?
Dy24 O9 2.775(15) . ?
Dy24 C232 2.7970(13) . ?
Dy24 N38 2.8524(13) . ?
Dy24 Dy6 3.8704(17) . ?
Dy6 O97 2.279(13) . ?
Dy6 O146 2.338(13) . ?
Dy6 O134 2.344(12) . ?
Dy6 O84 2.364(13) . ?
Dy6 O11 2.376(13) . ?
Dy6 O135 2.380(13) . ?
Dy6 O120 2.387(13) . ?
Dy6 O157 2.428(12) . ?
Dy16 O8 2.291(15) . ?
Dy16 O115 2.351(13) . ?
Dy16 O153 2.367(13) . ?
Dy16 O67 2.380(14) . ?
Dy16 O93 2.382(16) . ?
Dy16 O16 2.384(16) . ?
Dy16 O122 2.387(12) . ?
Dy16 O13 2.466(16) . ?
Dy16 Dy13 3.7315(16) . ?
Dy9 O105 2.339(12) . ?
Dy9 O158 2.342(12) . ?
Dy9 O152 2.364(12) . ?
Dy9 O88 2.369(14) . ?
Dy9 O94 2.376(14) . ?
Dy9 O10 2.379(12) . ?
Dy9 O151 2.387(13) . ?
Dy9 O133 2.442(13) . ?
Dy26 O75 2.279(14) . ?
Dy26 O123 2.317(14) . ?
Dy26 O156 2.376(12) . ?
Dy26 O101 2.378(13) . ?
Dy26 O40 2.417(16) . ?
Dy26 O53 2.432(15) . ?
Dy26 O29 2.453(17) . ?
Dy26 O137 2.473(12) . ?
Dy26 O125 2.640(14) . ?
Dy26 C84 2.7692(12) . ?
Dy26 N32 2.8847(12) . ?
Dy26 N29 2.9254(12) . ?
Dy29 O92 2.351(14) . ?
Dy29 O76 2.361(14) . ?
Dy29 O63 2.363(14) . ?
Dy29 O131 2.365(13) . ?
Dy29 O116 2.384(13) . ?
Dy29 O25 2.399(16) . ?
Dy29 O102 2.455(16) . ?
Dy29 N36 2.7113(12) . ?
Dy29 Dy30 3.7580(18) . ?
Dy29 Dy27 3.7800(17) . ?
Dy29 Dy28 3.8527(18) . ?
Dy13 O123 2.317(13) . ?
Dy13 O122 2.350(13) . ?
Dy13 O154 2.369(13) . ?
Dy13 O106 2.382(15) . ?
Dy13 O153 2.386(13) . ?
Dy13 O149 2.398(12) . ?
Dy13 O22 2.422(15) . ?
Dy13 O156 2.434(13) . ?
Dy21 O32 2.259(15) . ?
Dy21 O108 2.369(13) . ?
Dy21 O133 2.379(13) . ?
Dy21 O89 2.386(15) . ?
Dy21 O105 2.395(13) . ?
Dy21 O26 2.450(16) . ?
Dy21 O36 2.460(16) . ?
Dy21 O98 2.472(14) . ?
Dy21 O100 2.676(14) . ?
Dy21 C155 2.7616(12) . ?
Dy21 N28 2.8134(12) . ?
Dy21 N27 2.8920(13) . ?
Dy23 O129 2.253(14) . ?
Dy23 O50 2.304(14) . ?
Dy23 O155 2.358(13) . ?
Dy23 O85 2.379(13) . ?
Dy23 O148 2.381(12) . ?
Dy23 O31 2.413(15) . ?
Dy23 O139 2.473(13) . ?
Dy23 O12 2.527(18) . ?
Dy23 C125 2.7860(12) . ?
Dy23 N34 2.8850(13) . ?
Dy27 O14 2.306(15) . ?
Dy27 O68 2.325(15) . ?
Dy27 O131 2.345(13) . ?
Dy27 O136 2.392(14) . ?
Dy27 O57 2.396(15) . ?
Dy27 O116 2.410(13) . ?
Dy27 O19 2.424(16) . ?
Dy27 N35 2.5761(12) . ?
Dy27 Dy30 3.7314(17) . ?
Dy27 Dy28 3.7940(18) . ?
Dy28 O136 2.320(14) . ?
Dy28 O77 2.338(16) . ?
Dy28 O116 2.352(14) . ?
Dy28 O46 2.358(17) . ?
Dy28 O92 2.367(13) . ?
Dy28 O38 2.376(15) . ?
Dy28 O34 2.434(16) . ?
Dy28 O95 2.585(16) . ?
Dy28 Dy30 3.8273(18) . ?
Dy20 O18 2.271(17) . ?
Dy20 O78 2.312(16) . ?
Dy20 O130 2.372(13) . ?
Dy20 O79 2.379(15) . ?
Dy20 O118 2.428(13) . ?
Dy20 O138 2.463(13) . ?
Dy20 O51 2.469(15) . ?
Dy20 O55 2.470(14) . ?
Dy30 O44 2.285(15) . ?
Dy30 O23 2.298(17) . ?
Dy30 O86 2.330(15) . ?
Dy30 O131 2.342(14) . ?
Dy30 O136 2.393(14) . ?
Dy30 O83 2.407(15) . ?
Dy30 O92 2.422(14) . ?
Dy30 O20 2.571(17) . ?
O155 N37 1.324(12) . ?
O154 N34 1.291(12) . ?
O146 C172 1.267(13) . ?
O143 C165 1.260(13) . ?
O142 N30 1.263(12) . ?
O140 N30 1.335(13) . ?
O139 N34 1.300(12) . ?
O137 N29 1.309(13) . ?
O132 N37 1.299(12) . ?
O129 C174 1.298(15) . ?
O128 C151 1.255(14) . ?
O127 C193 1.241(14) . ?
O126 N38 1.298(13) . ?
O125 N32 1.322(13) . ?
O123 N32 1.277(13) . ?
O114 N28 1.330(12) . ?
O112 N33 1.312(13) . ?
O111 N30 1.290(12) . ?
O110 N27 1.306(12) . ?
O109 N33 1.273(13) . ?
O108 N27 1.283(11) . ?
O107 C219 1.216(13) . ?
O106 C126 1.236(14) . ?
O105 N28 1.247(12) . ?
O104 N38 1.340(13) . ?
O103 C178 1.266(13) . ?
O101 N29 1.338(12) . ?
O100 N27 1.318(13) . ?
O99 C167 1.297(14) . ?
O98 N28 1.311(13) . ?
O97 N38 1.295(12) . ?
O96 C173 1.282(15) . ?
O94 C167 1.203(14) . ?
O91 C156 1.241(13) . ?
O90 C233 1.247(14) . ?
O87 C158 1.306(16) . ?
O86 C115 1.281(14) . ?
O85 N34 1.307(13) . ?
O84 C175 1.275(14) . ?
O82 C178 1.270(13) . ?
O81 N32 1.298(13) . ?
O80 C245 1.312(15) . ?
O79 C233 1.235(14) . ?
O78 C111 1.306(16) . ?
O77 C177 1.258(15) . ?
O76 C143 1.251(15) . ?
O75 C245 1.231(13) . ?
O74 C156 1.276(14) . ?
O73 C157 1.243(15) . ?
O72 C61 1.250(15) . ?
O71 C169 1.273(16) . ?
O69 C162 1.227(16) . ?
O68 C143 1.314(16) . ?
O67 C165 1.227(14) . ?
O66 C244 1.235(15) . ?
O65 C169 1.236(15) . ?
O64 C111 1.206(13) . ?
O63 C177 1.241(14) . ?
O62 C130 1.239(15) . ?
O61 C232 1.295(14) . ?
O60 C154 1.325(15) . ?
O59 C153 1.311(16) . ?
O58 C174 1.248(14) . ?
O57 C115 1.241(15) . ?
O56 C244 1.252(14) . ?
O54 C153 1.181(15) . ?
O52 C151 1.243(14) . ?
O50 C134 1.265(15) . ?
O49 C173 1.246(16) . ?
O48 C146 1.300(16) . ?
O46 C56 1.302(16) . ?
O45 C175 1.211(14) . ?
O44 C88 1.215(15) . ?
O43 C134 1.222(14) . ?
O42 C193 1.284(14) . ?
O41 C157 1.228(16) . ?
O40 C84 1.187(16) . ?
O39 C209 1.240(16) . ?
O38 C142 1.283(15) . ?
O37 C144 1.213(14) . ?
O36 C155 1.284(16) . ?
O35 C172 1.246(14) . ?
O33 C158 1.213(14) . ?
O32 C61 1.219(16) . ?
O31 C125 1.275(17) . ?
O29 C84 1.317(16) . ?
O28 C146 1.245(16) . ?
O27 C144 1.280(15) . ?
O26 C155 1.205(16) . ?
O25 C88 1.239(15) . ?
O24 C130 1.257(15) . ?
O23 C56 1.188(18) . ?
O22 C219 1.303(16) . ?
O21 C162 1.220(16) . ?
O18 C36 1.190(15) . ?
O16 C126 1.270(17) . ?
O14 C142 1.220(16) . ?
O12 C125 1.183(16) . ?
O11 N33 1.294(12) . ?
O10 N29 1.246(11) . ?
O9 N37 1.292(13) . ?
O8 C35 1.196(15) . ?
C246 C145 1.3477 . ?
C246 C164 1.4293 . ?
C246 C178 1.5153 . ?
C245 C140 1.5020 . ?
C244 C243 1.5045 . ?
C243 C89 1.2922 . ?
C243 C72 1.3660 . ?
C242 C170 1.3764 . ?
C242 C80 1.3831 . ?
C241 C240 1.3171 . ?
C241 C238 1.4066 . ?
C241 C174 1.5188 . ?
C240 C65 1.3212 . ?
C239 C71 1.3499 . ?
C239 C116 1.3906 . ?
C239 C134 1.5787 . ?
C238 C85 1.4144 . ?
C237 C231 1.3130 . ?
C237 C114 1.3761 . ?
C237 C144 1.5444 . ?
C236 C138 1.3896 . ?
C236 C21 1.4143 . ?
C235 N23 1.3611 . ?
C235 C123 1.3980 . ?
C234 C49 1.3901 . ?
C234 C159 1.3933 . ?
C233 C141 1.5888 . ?
C232 O3 1.2269 . ?
C232 C100 1.5481 . ?
C231 C223 1.3063 . ?
C230 C225 1.3485 . ?
C230 C140 1.4710 . ?
C229 C140 1.3116 . ?
C229 C202 1.4759 . ?
C228 C208 1.4361 . ?
C228 C217 1.4482 . ?
C228 C84 1.5263 . ?
C227 N15 1.2522 . ?
C227 C205 1.3946 . ?
C226 C6 1.3289 . ?
C226 C207 1.3765 . ?
C225 N47 1.2695 . ?
C224 C68 1.3338 . ?
C224 C180 1.4679 . ?
C223 N12 1.3499 . ?
C222 C103 1.3694 . ?
C222 C214 1.4235 . ?
C221 N20 1.2939 . ?
C221 C107 1.4469 . ?
C220 C166 1.3357 . ?
C220 C46 1.3959 . ?
C219 C207 1.4776 . ?
C218 C30 1.3946 . ?
C218 C95 1.4115 . ?
C217 C188 1.3127 . ?
C216 C81 1.3432 . ?
C216 C192 1.3672 . ?
C215 C19 1.2636 . ?
C215 C189 1.4804 . ?
C215 C35 1.4939 . ?
C214 N8 1.3185 . ?
C213 N6 1.2878 . ?
C213 C18 1.4790 . ?
C212 C10 1.1310 . ?
C212 C70 1.4151 . ?
C211 C13 1.3405 . ?
C211 C197 1.4011 . ?
C210 C100 1.3823 . ?
C210 C179 1.4146 . ?
O7 C209 1.2469 . ?
C209 C92 1.5699 . ?
N50 C34 1.3182 . ?
N50 C75 1.3379 . ?
N49 C201 1.3805 . ?
N49 C188 1.4447 . ?
O6 C7 1.6822 . ?
N48 C40 1.3178 . ?
N48 C17 1.3355 . ?
N47 C202 1.2821 . ?
N46 C90 1.3177 . ?
N46 C51 1.3978 . ?
N45 C190 1.3485 . ?
N45 C78 1.4012 . ?
N44 C20 1.1404 . ?
N44 C24 1.3414 . ?
N43 C186 1.3282 . ?
N43 C57 1.4676 . ?
N42 C25 1.2490 . ?
N42 C180 1.3069 . ?
N41 C181 1.3706 . ?
N41 C185 1.4288 . ?
C208 C201 1.3975 . ?
C207 C15 1.4480 . ?
C206 C53 1.4178 . ?
C206 C168 1.4236 . ?
C205 C81 1.3778 . ?
C204 C60 1.3785 . ?
C204 N20 1.3992 . ?
C203 C129 1.4137 . ?
C203 C190 1.4231 . ?
C200 C181 1.3216 . ?
C200 C132 1.4263 . ?
C199 C94 1.3870 . ?
C199 N23 1.4059 . ?
C198 N11 1.3396 . ?
C198 C42 1.4365 . ?
C197 C187 1.4536 . ?
C197 C126 1.5261 . ?
N40 C196 1.2564 . ?
N40 C21 1.4809 . ?
C196 C66 1.4402 . ?
C195 C101 1.3413 . ?
C195 C184 1.3552 . ?
C194 C186 1.3587 . ?
C194 C98 1.4444 . ?
C193 C176 1.4826 . ?
C192 N15 1.3464 . ?
C191 N2 1.6843 . ?
C191 C187 1.7393 . ?
C189 C20 1.3991 . ?
C185 C22 1.4084 . ?
C184 N3 1.3539 . ?
C183 N3 1.2522 . ?
C183 C31 1.3143 . ?
C182 N7 1.3042 . ?
C182 C15 1.4159 . ?
N39 C26 1.1835 . ?
N39 C14 1.3635 . ?
C179 N6 1.4268 . ?
O5 C7 1.2060 . ?
C177 C81 1.5210 . ?
N36 C112 1.2889 . ?
N36 C152 1.3735 . ?
N35 C131 1.3597 . ?
N35 C149 1.3824 . ?
C176 C147 1.3015 . ?
C176 C93 1.3463 . ?
C175 C171 1.5058 . ?
C173 C163 1.5392 . ?
C172 C117 1.5668 . ?
C171 C67 1.3589 . ?
C171 C42 1.4765 . ?
O4 C154 1.1741 . ?
N31 C121 1.2819 . ?
N31 C109 1.3938 . ?
C170 C108 1.3806 . ?
C170 C130 1.4921 . ?
C169 C138 1.5052 . ?
C168 C55 1.4413 . ?
C168 C158 1.4902 . ?
C167 C159 1.4604 . ?
C166 C106 1.3797 . ?
C166 C142 1.5232 . ?
C165 C137 1.5162 . ?
C164 C109 1.3954 . ?
C163 C113 1.3335 . ?
C163 C74 1.3523 . ?
C162 C99 1.5647 . ?
C161 C110 1.4239 . ?
C161 C96 1.4646 . ?
C161 C154 1.4651 . ?
C160 C94 1.3515 . ?
C160 C123 1.4549 . ?
C160 C153 1.5656 . ?
C159 C139 1.4147 . ?
C157 C132 1.5784 . ?
C156 C135 1.5592 . ?
C155 C120 1.5207 . ?
C152 C74 1.4219 3_376 ?
C151 C95 1.5523 . ?
C150 C136 1.3981 . ?
C150 C90 1.4574 . ?
C149 C124 1.3573 . ?
C148 C141 1.4302 . ?
C148 C77 1.4390 . ?
C147 C133 1.4464 . ?
C146 C136 1.5167 . ?
C145 C121 1.3670 . ?
C143 C129 1.4275 . ?
C141 C122 1.3708 . ?
C139 C128 1.3712 . ?
C138 C66 1.4247 . ?
C137 C48 1.3601 . ?
C137 C91 1.3719 . ?
C136 C64 1.4315 . ?
C135 C59 1.3262 . ?
C135 C104 1.3287 . ?
C133 N25 1.2590 . ?
C132 C22 1.3136 . ?
C131 C127 1.3602 . ?
C129 C44 1.4114 . ?
C128 N26 1.4028 . ?
C127 C117 1.3248 . ?
C125 C103 1.6071 . ?
C124 C117 1.4353 . ?
C122 C86 1.3405 . ?
C120 C107 1.3896 . ?
C120 C60 1.4374 . ?
N26 C49 1.3744 . ?
N25 C62 1.2322 . ?
C119 C118 1.4145 . ?
C119 C115 1.4640 . ?
C119 C87 1.4676 . ?
N24 C105 1.3294 . ?
N24 C46 1.3466 . ?
C118 C97 1.3311 . ?
C116 C75 1.3790 . ?
C114 C58 1.4426 . ?
C113 C112 1.4150 3_376 ?
C112 C113 1.4150 3_376 ?
C111 C98 1.5092 . ?
C110 C76 1.4490 . ?
C108 C79 1.3661 . ?
C106 C105 1.4126 . ?
C104 C26 1.5098 . ?
C103 C52 1.3710 . ?
N22 C82 1.2912 . ?
N22 C97 1.4275 . ?
C102 C57 1.3543 . ?
C102 C98 1.3759 . ?
C101 C31 1.4082 . ?
C101 C88 1.5759 . ?
C100 C18 1.4303 . ?
C99 C33 1.3113 . ?
C99 C37 1.3343 . ?
C96 C63 1.4704 . ?
C95 C73 1.4198 . ?
C93 C62 1.4306 . ?
C92 C39 1.3882 . ?
C92 C28 1.4512 . ?
C91 C38 1.4849 . ?
C89 C83 1.4014 . ?
N21 C79 1.3334 . ?
N21 C80 1.3443 . ?
C87 C82 1.3177 . ?
N19 C85 1.3334 . ?
N19 C65 1.4409 . ?
N18 C83 1.2737 . ?
N18 C32 1.4721 . ?
N17 C86 1.3319 . ?
N17 C77 1.3419 . ?
N16 C76 1.2803 . ?
N16 C63 1.2896 . ?
C78 C44 1.3695 . ?
C74 C152 1.4219 3_376 ?
C73 C54 1.4278 . ?
C72 C32 1.4866 . ?
C71 C34 1.4610 . ?
O2 C36 1.2708 . ?
N14 C50 1.3876 . ?
N14 C53 1.4015 . ?
N13 C30 1.3685 . ?
N13 C54 1.4157 . ?
N12 C58 1.3082 . ?
N11 C45 1.4198 . ?
C70 C29 1.4628 . ?
C70 C61 1.4920 . ?
N10 C43 1.3545 . ?
N10 C12 1.4227 . ?
C69 C25 1.3414 . ?
C69 C68 1.3824 . ?
C68 C56 1.5771 . ?
N9 C27 1.3195 . ?
N9 C38 1.3508 . ?
C67 C45 1.3540 . ?
C64 C51 1.4147 . ?
N8 C47 1.3391 . ?
C59 C14 1.4497 . ?
C55 C50 1.3859 . ?
C52 C47 1.4266 . ?
C48 C27 1.4412 . ?
C43 C33 1.3897 . ?
C41 C11 1.3517 . ?
C41 C23 1.4586 . ?
C41 C36 1.5867 . ?
C40 C28 1.3736 . ?
C39 C17 1.3769 . ?
C37 C12 1.4285 . ?
O1 C35 1.3890 . ?
N7 C6 1.4391 . ?
N5 C16 1.4330 . ?
N5 C10 1.4362 . ?
N4 C8 1.3807 . ?
N4 C9 1.4969 . ?
C29 C16 1.4786 . ?
C24 C19 1.5377 . ?
C23 C9 1.6302 . ?
C13 N2 1.6748 . ?
C11 C8 1.4439 . ?
C7 C4 1.5436 . ?
C5 C3 1.3285 . ?
C5 N1 1.3296 . ?
C4 C2 1.3532 . ?
C4 C3 1.4017 . ?
C2 C1 1.3491 . ?
N1 C1 1.3965 . ?
